data_7157399
loop_
_publ_author_name
'Kato, Shin-Ichiro'
'Kijima, Tomokazu'
'Shiota, Yoshihito'
'Abe, Tsukasa'
'Kuwako, Satoshi'
'Miyauchi, Hidenori'
'Yoshikawa, Naoki'
'Yamamoto, Koji'
'Yoshizawa, Kazunari'
'Yoshihara, Toshitada'
'Tobita, Seiji'
'Nakamura, Yosuke'

_publ_section_title
;
 Chemical transformations of push-pull fluorenones: push-pull
 dibenzodicyanofulvenes as well as fluorenone- and
 dibenzodicyanofulvene-tetracyanobutadiene conjugates.
;
_journal_issue 22
_journal_name_full 'Organic &amp; biomolecular chemistry'
_journal_page_first 4198
_journal_page_last 4209
_journal_paper_doi 10.1039/c9ob02706h
_journal_volume 18
_journal_year 2020
_chemical_formula_moiety 'C49 H41 N5 O'
_chemical_formula_sum 'C49 H41 N5 O'
_chemical_formula_weight 715.90
_space_group_crystal_system monoclinic
_space_group_IT_number 15
_space_group_name_Hall '-C 2yc'
_space_group_name_H-M_alt 'C 1 2/c 1'
_atom_sites_solution_hydrogens geom
_atom_sites_solution_primary direct
_atom_sites_solution_secondary difmap
_audit_update_record
;
2019-06-03 deposited with the CCDC.	2020-03-11 downloaded from the CCDC.
;
_cell_angle_alpha 90.0000
_cell_angle_beta 122.652(3)
_cell_angle_gamma 90.0000
_cell_formula_units_Z 24
_cell_length_a 54.620(9)
_cell_length_b 13.2972(19)
_cell_length_c 44.552(9)
_cell_measurement_reflns_used 7348
_cell_measurement_temperature 123
_cell_measurement_theta_max 68.20
_cell_measurement_theta_min 31.80
_cell_volume 27244(8)
_computing_cell_refinement 'CrystalClear-SM Expert 2.1 b29'
_computing_data_collection 'CrystalClear-SM Expert 2.1 b29 (Rigaku, 2013)'
_computing_data_reduction 'CrystalClear-SM Expert 2.1 b29'
_computing_molecular_graphics 'CrystalStructure 4.1'
_computing_publication_material 'CrystalStructure 4.1 (Rigaku, 2014)'
_computing_structure_refinement 'SHELXL2013 (Sheldrick, 2008)'
_computing_structure_solution 'SHELXD2013 (Sheldrick, 2008)'
_diffrn_ambient_temperature 123
_diffrn_detector_area_resol_mean 5.814
_diffrn_measured_fraction_theta_full 0.987
_diffrn_measured_fraction_theta_max 0.984
_diffrn_measurement_device_type 'Rigaku XtaLAB P200'
_diffrn_measurement_method \w
_diffrn_radiation_type 'Cu K\a'
_diffrn_radiation_wavelength 1.54187
_diffrn_reflns_av_R_equivalents 0.0846
_diffrn_reflns_Laue_measured_fraction_full 0.987
_diffrn_reflns_Laue_measured_fraction_max 0.984
_diffrn_reflns_limit_h_max 65
_diffrn_reflns_limit_h_min -64
_diffrn_reflns_limit_k_max 16
_diffrn_reflns_limit_k_min -15
_diffrn_reflns_limit_l_max 53
_diffrn_reflns_limit_l_min -53
_diffrn_reflns_number 94732
_diffrn_reflns_point_group_measured_fraction_full 0.987
_diffrn_reflns_point_group_measured_fraction_max 0.984
_diffrn_reflns_theta_full 67.687
_diffrn_reflns_theta_max 68.442
_diffrn_reflns_theta_min 6.197
_diffrn_standards_number 0
_exptl_absorpt_coefficient_mu 0.494
_exptl_absorpt_correction_T_max 0.976
_exptl_absorpt_correction_T_min 0.624
_exptl_absorpt_correction_type multi-scan
_exptl_absorpt_process_details 'REQAB (Rigaku, 1998)'
_exptl_crystal_colour unknown
_exptl_crystal_density_diffrn 1.047
_exptl_crystal_density_method 'not measured'
_exptl_crystal_description platelet
_exptl_crystal_F_000 9072.00
_exptl_crystal_size_max 0.420
_exptl_crystal_size_mid 0.400
_exptl_crystal_size_min 0.050
_refine_diff_density_max 0.50
_refine_diff_density_min -0.37
_refine_ls_extinction_method none
_refine_ls_goodness_of_fit_ref 1.016
_refine_ls_hydrogen_treatment constr
_refine_ls_number_parameters 1510
_refine_ls_number_reflns 24626
_refine_ls_number_restraints 0
_refine_ls_R_factor_all 0.1452
_refine_ls_R_factor_gt 0.1246
_refine_ls_shift/su_max 0.002
_refine_ls_structure_factor_coef Fsqd
_refine_ls_weighting_details 'w = 1/[\s^2^(Fo^2^)+(0.1999P)^2^+87.4017P] where P=(Fo^2^+2Fc^2^)/3'
_refine_ls_weighting_scheme calc
_refine_ls_wR_factor_gt 0.3469
_refine_ls_wR_factor_ref 0.3619
_reflns_number_gt 17935
_reflns_number_total 24626
_reflns_threshold_expression F^2^>2.0\s(F^2^)
_cod_data_source_file c9ob02706h2.cif
_cod_data_source_block 150729_kiji_tcbd_
_cod_depositor_comments 'Adding full bibliography for 7157394--7157405.cif.'
_cod_database_code 7157399
_shelxl_res_file
;
TITL 150729_kiji_tcbd_
CELL  1.54187 54.62000 13.29720 44.55200 90.00000 122.65200 90.00000
ZERR  24 0.00900 0.00190 0.00900 0.00000 0.00300 0.00000
LATT 7
SYMM    -X,    +Y, .50-Z
SFAC C H N O
UNIT 1176 984 120 24
L.S. 10
FMAP 2
PLAN -20
WPDB -2
HTAB
BOND $H
CONF
LIST 4
TEMP -150.0
ACTA
SIZE 0.400 0.420 0.050
ABIN
WGHT    0.199900   87.401703
FVAR       0.09286
O1    4    0.247523    1.116714    0.559587    11.00000    0.06247    0.05043 =
         0.08364   -0.00166    0.04760   -0.01151
O56   4    0.422637    0.659798    0.878408    11.00000    0.07227    0.05863 =
         0.10272   -0.00513    0.05593   -0.00277
O111  4    0.382510    0.954734    0.716903    11.00000    0.07268    0.04996 =
         0.09614    0.00727    0.05587   -0.00742
N38   3    0.351481    1.023327    0.504526    11.00000    0.05851    0.07304 =
         0.07500   -0.00661    0.03692    0.00060
N40   3    0.433564    1.165673    0.567444    11.00000    0.05387    0.07216 =
         0.10677    0.00453    0.04921    0.00090
N44   3    0.389989    1.397278    0.518040    11.00000    0.10858    0.10439 =
         0.13137    0.04850    0.08201    0.02026
N46   3    0.443330    1.492480    0.623413    11.00000    0.07841    0.05280 =
         0.14474   -0.01525    0.06677   -0.02152
N53   3    0.399100    1.286846    0.725011    11.00000    0.09060    0.05343 =
         0.07849   -0.01082    0.04586   -0.00925
N93   3    0.494836    0.532930    0.784158    11.00000    0.08733    0.06652 =
         0.11404   -0.02743    0.05165   -0.00040
N95   3    0.581768    0.655106    0.833264    11.00000    0.07081    0.06695 =
         0.10997    0.00739    0.05984    0.01495
N99   3    0.537496    0.889517    0.786188    11.00000    0.07416    0.08108 =
         0.07878    0.01078    0.04418    0.01570
N101  3    0.600737    0.994253    0.890993    11.00000    0.05937    0.05855 =
         0.08295    0.00314    0.03978   -0.00770
N108  3    0.595197    0.788684    1.015441    11.00000    0.10564    0.21339 =
         0.05812    0.01214    0.04315   -0.02863
N148  3    0.321298    1.004477    0.821771    11.00000    0.08355    0.04824 =
         0.11733   -0.02609    0.06771   -0.01839
N150  3    0.250448    0.811497    0.798731    11.00000    0.08524    0.04536 =
         0.11582   -0.00177    0.07311   -0.00155
N154  3    0.316149    0.643722    0.853547    11.00000    0.09785    0.07563 =
         0.06557    0.00264    0.04151    0.00341
N156  3    0.249382    0.467930    0.769013    11.00000    0.07570    0.05085 =
         0.08747   -0.00181    0.05142   -0.01044
N163  3    0.208256    0.608992    0.613561    11.00000    0.09305    0.08291 =
         0.06484    0.00042    0.03665   -0.00523
C2    1    0.259745    1.179069    0.552947    11.00000    0.04763    0.04653 =
         0.05506   -0.00517    0.02797   -0.00265
C3    1    0.249801    1.284502    0.541776    11.00000    0.04820    0.05163 =
         0.04728   -0.00599    0.02349   -0.00195
C4    1    0.224738    1.328465    0.536038    11.00000    0.04955    0.06004 =
         0.06034   -0.00649    0.02991   -0.00192
AFIX  43
H4    2    0.211134    1.290860    0.538508    11.00000   -1.20000
AFIX   0
C5    1    0.219956    1.430546    0.526432    11.00000    0.05083    0.05692 =
         0.06362   -0.01144    0.02659    0.00470
AFIX  43
H5    2    0.203170    1.463752    0.522828    11.00000   -1.20000
AFIX   0
C6    1    0.239843    1.482120    0.522281    11.00000    0.05416    0.05241 =
         0.05243    0.00111    0.02111    0.00740
AFIX  43
H6    2    0.236188    1.550635    0.515143    11.00000   -1.20000
AFIX   0
C7    1    0.264773    1.437704    0.528126    11.00000    0.05331    0.04408 =
         0.05095   -0.00009    0.02477    0.00119
AFIX  43
H7    2    0.278269    1.475125    0.525397    11.00000   -1.20000
AFIX   0
C8    1    0.269931    1.336506    0.538156    11.00000    0.04895    0.04151 =
         0.04664   -0.00448    0.02455   -0.00262
C9    1    0.294535    1.268743    0.547390    11.00000    0.04490    0.04063 =
         0.04299   -0.00038    0.02073   -0.00313
C10   1    0.320817    1.290242    0.550947    11.00000    0.04699    0.04045 =
         0.04722    0.00257    0.02188   -0.00344
C11   1    0.340271    1.208408    0.559520    11.00000    0.04715    0.04099 =
         0.05357    0.00178    0.02563   -0.00356
C12   1    0.333569    1.113541    0.566016    11.00000    0.04588    0.03854 =
         0.05140    0.00142    0.02408    0.00013
AFIX  43
H12   2    0.346659    1.059963    0.570629    11.00000   -1.20000
AFIX   0
C13   1    0.308582    1.092810    0.566119    11.00000    0.04954    0.04181 =
         0.04831   -0.00107    0.02612   -0.00511
C14   1    0.288450    1.171934    0.555244    11.00000    0.04848    0.03617 =
         0.04750   -0.00402    0.02552   -0.00569
C15   1    0.306429    0.992915    0.579598    11.00000    0.05423    0.03394 =
         0.05850   -0.00329    0.03517   -0.00280
C16   1    0.280810    0.937209    0.565328    11.00000    0.05854    0.04032 =
         0.05991   -0.00166    0.03325   -0.00498
AFIX  43
H16   2    0.263254    0.961812    0.545208    11.00000   -1.20000
AFIX   0
C17   1    0.281009    0.846182    0.580506    11.00000    0.06160    0.04892 =
         0.06784   -0.00776    0.04022   -0.01685
AFIX  43
H17   2    0.263256    0.810081    0.570424    11.00000   -1.20000
AFIX   0
C18   1    0.305779    0.804921    0.609669    11.00000    0.07263    0.03761 =
         0.05930   -0.00264    0.04378   -0.00289
C19   1    0.331268    0.859313    0.623261    11.00000    0.06415    0.03691 =
         0.05778    0.00238    0.03420    0.00255
AFIX  43
H19   2    0.348895    0.833195    0.642848    11.00000   -1.20000
AFIX   0
C20   1    0.331462    0.952077    0.608601    11.00000    0.05565    0.03964 =
         0.06724   -0.00495    0.03789   -0.00648
AFIX  43
H20   2    0.349225    0.988169    0.618775    11.00000   -1.20000
AFIX   0
C21   1    0.304279    0.707094    0.626819    11.00000    0.08368    0.03680 =
         0.06701   -0.00247    0.04624   -0.00970
C22   1    0.286046    0.629364    0.598925    11.00000    0.09132    0.03862 =
         0.08637   -0.00040    0.04235   -0.00944
AFIX 137
H22A  2    0.288961    0.563661    0.610353    11.00000   -1.20000
H22B  2    0.291831    0.625676    0.581610    11.00000   -1.20000
H22C  2    0.265484    0.648185    0.586665    11.00000   -1.20000
AFIX   0
C23   1    0.291825    0.732568    0.649711    11.00000    0.12136    0.05100 =
         0.10036    0.00345    0.08149   -0.00772
AFIX 137
H23A  2    0.290241    0.670936    0.660613    11.00000   -1.20000
H23B  2    0.272528    0.762867    0.634645    11.00000   -1.20000
H23C  2    0.304772    0.780131    0.668460    11.00000   -1.20000
AFIX   0
C24   1    0.335260    0.662056    0.652538    11.00000    0.09545    0.05067 =
         0.08417    0.01008    0.04891   -0.00834
AFIX 137
H24A  2    0.343308    0.639171    0.638673    11.00000   -1.20000
H24B  2    0.333926    0.605035    0.665523    11.00000   -1.20000
H24C  2    0.347970    0.713724    0.669542    11.00000   -1.20000
AFIX   0
C25   1    0.327610    1.395346    0.545721    11.00000    0.04561    0.03757 =
         0.05896    0.00229    0.02885    0.00060
C26   1    0.335992    1.466434    0.572456    11.00000    0.05531    0.04195 =
         0.05212    0.00420    0.02765    0.00199
AFIX  43
H26   2    0.338834    1.446431    0.594595    11.00000   -1.20000
AFIX   0
C27   1    0.340260    1.566060    0.567265    11.00000    0.05863    0.04046 =
         0.05890   -0.00718    0.03048   -0.00637
AFIX  43
H27   2    0.346318    1.613022    0.586074    11.00000   -1.20000
AFIX   0
C28   1    0.335861    1.598333    0.535202    11.00000    0.05103    0.03860 =
         0.06472    0.00003    0.03354   -0.00130
C29   1    0.327312    1.525670    0.508693    11.00000    0.08719    0.04740 =
         0.05975    0.00421    0.04575   -0.00256
AFIX  43
H29   2    0.323878    1.545493    0.486244    11.00000   -1.20000
AFIX   0
C30   1    0.323707    1.426321    0.514067    11.00000    0.07260    0.04601 =
         0.05804   -0.00921    0.03805   -0.01254
AFIX  43
H30   2    0.318460    1.378685    0.495656    11.00000   -1.20000
AFIX   0
C31   1    0.338633    1.709730    0.528830    11.00000    0.08071    0.03759 =
         0.07908    0.00338    0.04609   -0.00143
C32   1    0.363357    1.761476    0.563662    11.00000    0.15937    0.05709 =
         0.10060   -0.01372    0.07608   -0.03943
AFIX 137
H32A  2    0.367245    1.828379    0.557925    11.00000   -1.20000
H32B  2    0.381053    1.720579    0.574265    11.00000   -1.20000
H32C  2    0.357273    1.767909    0.580631    11.00000   -1.20000
AFIX   0
C33   1    0.310138    1.760723    0.516003    11.00000    0.11023    0.04338 =
         0.34991    0.05992    0.12436    0.02931
AFIX 137
H33A  2    0.294481    1.723707    0.495616    11.00000   -1.20000
H33B  2    0.310802    1.829714    0.508737    11.00000   -1.20000
H33C  2    0.306509    1.762070    0.535275    11.00000   -1.20000
AFIX   0
C34   1    0.348005    1.722282    0.502755    11.00000    0.13234    0.04397 =
         0.09552    0.00330    0.06986   -0.02136
AFIX 137
H34A  2    0.355939    1.789989    0.505102    11.00000   -1.20000
H34B  2    0.331207    1.712721    0.478413    11.00000   -1.20000
H34C  2    0.362951    1.672281    0.507832    11.00000   -1.20000
AFIX   0
C35   1    0.369602    1.225647    0.565953    11.00000    0.04980    0.04376 =
         0.06047    0.01124    0.02896    0.00024
C36   1    0.380459    1.164189    0.551289    11.00000    0.05321    0.05025 =
         0.06574    0.00812    0.03572    0.00005
C37   1    0.363191    1.085639    0.525288    11.00000    0.04855    0.06331 =
         0.06333    0.00648    0.03393    0.00494
C39   1    0.410033    1.166938    0.560789    11.00000    0.06434    0.04875 =
         0.07079    0.00497    0.03732    0.00071
C41   1    0.388724    1.303933    0.591938    11.00000    0.04643    0.03977 =
         0.06862    0.00475    0.02846    0.00207
C42   1    0.401390    1.373478    0.581052    11.00000    0.04910    0.04497 =
         0.09662    0.00216    0.04031   -0.00682
C43   1    0.394185    1.384747    0.545662    11.00000    0.06499    0.06387 =
         0.08899    0.01622    0.04751   -0.00700
C45   1    0.424141    1.439376    0.605658    11.00000    0.06129    0.04249 =
         0.11462    0.00221    0.05138   -0.00679
C47   1    0.392571    1.301237    0.626603    11.00000    0.04467    0.03596 =
         0.07003    0.00152    0.02453   -0.00354
C48   1    0.389779    1.209913    0.640857    11.00000    0.04506    0.03820 =
         0.06884   -0.00382    0.02549   -0.00226
AFIX  43
H48   2    0.385751    1.150156    0.627270    11.00000   -1.20000
AFIX   0
C49   1    0.392579    1.203570    0.672997    11.00000    0.05519    0.03700 =
         0.06755   -0.00156    0.02858   -0.00404
AFIX  43
H49   2    0.391036    1.139926    0.681532    11.00000   -1.20000
AFIX   0
C50   1    0.397760    1.290457    0.693916    11.00000    0.06068    0.04842 =
         0.06909    0.00065    0.03088   -0.00310
C51   1    0.400925    1.383065    0.679911    11.00000    0.06572    0.03496 =
         0.08035   -0.00955    0.03325   -0.00675
AFIX  43
H51   2    0.404829    1.443248    0.693254    11.00000   -1.20000
AFIX   0
C52   1    0.398453    1.386426    0.647964    11.00000    0.05578    0.03983 =
         0.07136    0.00156    0.02915   -0.00545
AFIX  43
H52   2    0.400814    1.449316    0.639706    11.00000   -1.20000
AFIX   0
C54   1    0.395330    1.191103    0.738701    11.00000    0.09839    0.06633 =
         0.07576   -0.00521    0.04784   -0.01282
AFIX 137
H54A  2    0.393299    1.204481    0.758887    11.00000   -1.20000
H54B  2    0.412340    1.148199    0.746546    11.00000   -1.20000
H54C  2    0.377845    1.156943    0.719776    11.00000   -1.20000
AFIX   0
C55   1    0.404924    1.376364    0.746253    11.00000    0.14625    0.06644 =
         0.08730   -0.00598    0.06523    0.00570
AFIX 137
H55A  2    0.391488    1.429851    0.731311    11.00000   -1.20000
H55B  2    0.424980    1.398287    0.755986    11.00000   -1.20000
H55C  2    0.402255    1.361654    0.765864    11.00000   -1.20000
AFIX   0
C57   1    0.430805    0.715575    0.864290    11.00000    0.05369    0.05671 =
         0.07210   -0.01455    0.03571   -0.01087
C58   1    0.419172    0.819146    0.850591    11.00000    0.05336    0.05719 =
         0.07888   -0.02194    0.03360   -0.01038
C59   1    0.395816    0.868293    0.848445    11.00000    0.05583    0.05501 =
         0.09784   -0.02041    0.04316   -0.00909
AFIX  43
H59   2    0.385682    0.839048    0.858146    11.00000   -1.20000
AFIX   0
C60   1    0.387758    0.961050    0.831768    11.00000    0.05356    0.05081 =
         0.11136   -0.02518    0.04208   -0.00250
AFIX  43
H60   2    0.372010    0.996385    0.830253    11.00000   -1.20000
AFIX   0
C61   1    0.402160    1.002735    0.817395    11.00000    0.05184    0.04992 =
         0.09093   -0.01292    0.03130    0.00017
AFIX  43
H61   2    0.395657    1.065281    0.805274    11.00000   -1.20000
AFIX   0
C62   1    0.426210    0.955567    0.820103    11.00000    0.05205    0.04802 =
         0.07408   -0.01279    0.02924    0.00213
AFIX  43
H62   2    0.436308    0.985609    0.810485    11.00000   -1.20000
AFIX   0
C63   1    0.434794    0.862693    0.837476    11.00000    0.04315    0.04735 =
         0.06573   -0.01580    0.02233   -0.00600
C64   1    0.458281    0.791604    0.844338    11.00000    0.04565    0.04625 =
         0.06037   -0.01302    0.02333   -0.00461
C65   1    0.481604    0.807325    0.840366    11.00000    0.05047    0.03820 =
         0.06487   -0.01276    0.02713   -0.00096
C66   1    0.499367    0.722366    0.845926    11.00000    0.04559    0.04432 =
         0.06992   -0.01246    0.02773    0.00065
C67   1    0.494255    0.631026    0.856504    11.00000    0.04646    0.03685 =
         0.08241   -0.00898    0.03161    0.00103
AFIX  43
H67   2    0.505883    0.574954    0.858670    11.00000   -1.20000
AFIX   0
C68   1    0.472681    0.617372    0.864183    11.00000    0.04973    0.04598 =
         0.07250   -0.01016    0.02828   -0.00503
C69   1    0.454488    0.700115    0.857239    11.00000    0.04844    0.04482 =
         0.06897   -0.01308    0.02850   -0.00493
C70   1    0.471271    0.518663    0.878232    11.00000    0.05930    0.04247 =
         0.07804   -0.00652    0.03893   -0.00215
C71   1    0.445142    0.469345    0.866364    11.00000    0.05741    0.05191 =
         0.08682   -0.00553    0.03884   -0.00424
AFIX  43
H71   2    0.427305    0.500491    0.849155    11.00000   -1.20000
AFIX   0
C72   1    0.444943    0.375226    0.879444    11.00000    0.06282    0.04895 =
         0.08601   -0.00481    0.04096   -0.00827
AFIX  43
H72   2    0.426842    0.342935    0.871034    11.00000   -1.20000
AFIX   0
C73   1    0.470567    0.326389    0.904633    11.00000    0.07049    0.05367 =
         0.07847   -0.01381    0.04606   -0.01038
C74   1    0.496262    0.376779    0.916337    11.00000    0.06115    0.06082 =
         0.07488    0.00030    0.03132    0.00404
AFIX  43
H74   2    0.514086    0.346214    0.933868    11.00000   -1.20000
AFIX   0
C75   1    0.496839    0.470648    0.903279    11.00000    0.05589    0.05792 =
         0.08507   -0.00778    0.03447   -0.00866
AFIX  43
H75   2    0.514977    0.502531    0.911585    11.00000   -1.20000
AFIX   0
C76   1    0.469172    0.221632    0.918257    11.00000    0.08257    0.04895 =
         0.08385   -0.00212    0.04808   -0.00319
C77   1    0.450895    0.150567    0.886635    11.00000    0.08408    0.05057 =
         0.08902   -0.00007    0.04271   -0.00531
AFIX 137
H77A  2    0.450195    0.083922    0.895535    11.00000   -1.20000
H77B  2    0.459707    0.145144    0.872501    11.00000   -1.20000
H77C  2    0.431116    0.177270    0.871683    11.00000   -1.20000
AFIX   0
C78   1    0.454694    0.230195    0.939554    11.00000    0.13661    0.07014 =
         0.11473    0.00200    0.08518   -0.00671
AFIX 137
H78A  2    0.463762    0.284996    0.956898    11.00000   -1.20000
H78B  2    0.457140    0.166851    0.952129    11.00000   -1.20000
H78C  2    0.433920    0.244216    0.923256    11.00000   -1.20000
AFIX   0
C79   1    0.499075    0.174389    0.941755    11.00000    0.09004    0.06221 =
         0.09273    0.01032    0.04331    0.00018
AFIX 137
H79A  2    0.497010    0.101543    0.942960    11.00000   -1.20000
H79B  2    0.508646    0.203009    0.965786    11.00000   -1.20000
H79C  2    0.510838    0.188173    0.931661    11.00000   -1.20000
AFIX   0
C80   1    0.487713    0.910148    0.832995    11.00000    0.03983    0.04044 =
         0.06221   -0.00630    0.02311    0.00273
C81   1    0.497369    0.983465    0.859297    11.00000    0.04871    0.05389 =
         0.06123   -0.00678    0.02759    0.00130
AFIX  43
H81   2    0.501029    0.965895    0.882038    11.00000   -1.20000
AFIX   0
C82   1    0.501673    1.080337    0.852946    11.00000    0.05224    0.04407 =
         0.06991   -0.01523    0.03015   -0.00640
AFIX  43
H82   2    0.508663    1.128349    0.871615    11.00000   -1.20000
AFIX   0
C83   1    0.496169    1.110533    0.820214    11.00000    0.04886    0.05647 =
         0.06806   -0.00926    0.02961   -0.00028
C84   1    0.486843    1.037004    0.793788    11.00000    0.06024    0.05792 =
         0.06727   -0.00373    0.03506    0.00177
AFIX  43
H84   2    0.483231    1.054815    0.771088    11.00000   -1.20000
AFIX   0
C85   1    0.482794    0.938118    0.800343    11.00000    0.05085    0.04426 =
         0.06505   -0.01374    0.02668   -0.00010
AFIX  43
H85   2    0.476555    0.889125    0.782096    11.00000   -1.20000
AFIX   0
C86   1    0.500705    1.219927    0.812957    11.00000    0.07457    0.05365 =
         0.07352   -0.00914    0.03432   -0.01471
C87   1    0.531560    1.226619    0.820227    11.00000    0.08600    0.07938 =
         0.14854    0.01525    0.05550   -0.01542
AFIX 137
H87A  2    0.534073    1.174500    0.806555    11.00000   -1.20000
H87B  2    0.545850    1.216615    0.845722    11.00000   -1.20000
H87C  2    0.534423    1.293008    0.813038    11.00000   -1.20000
AFIX   0
C88   1    0.498351    1.292932    0.836824    11.00000    0.23541    0.04909 =
         0.15713   -0.01429    0.13451   -0.01593
AFIX 137
H88A  2    0.510937    1.271094    0.861659    11.00000   -1.20000
H88B  2    0.478155    1.295753    0.830433    11.00000   -1.20000
H88C  2    0.504418    1.359784    0.834017    11.00000   -1.20000
AFIX   0
C89   1    0.479070    1.251448    0.774727    11.00000    0.09252    0.04521 =
         0.13443    0.01133    0.03300   -0.01051
AFIX 137
H89A  2    0.459325    1.234995    0.768326    11.00000   -1.20000
H89B  2    0.483305    1.215639    0.758806    11.00000   -1.20000
H89C  2    0.480604    1.324074    0.772352    11.00000   -1.20000
AFIX   0
C90   1    0.525730    0.732414    0.844313    11.00000    0.05301    0.04617 =
         0.06264    0.00022    0.03007    0.00313
C91   1    0.531655    0.665743    0.826483    11.00000    0.05927    0.04379 =
         0.07740   -0.00370    0.03668    0.00533
C92   1    0.511188    0.591077    0.803549    11.00000    0.06709    0.04732 =
         0.09229   -0.01164    0.04628    0.00439
C94   1    0.559935    0.661352    0.830255    11.00000    0.07107    0.04449 =
         0.08290    0.00278    0.04605    0.01240
C96   1    0.547553    0.809997    0.867946    11.00000    0.04351    0.03938 =
         0.06625    0.00110    0.03070    0.00389
C97   1    0.557231    0.877160    0.853065    11.00000    0.05145    0.04238 =
         0.06975    0.00302    0.03541    0.00797
C98   1    0.545809    0.883671    0.815959    11.00000    0.05556    0.04637 =
         0.06416    0.00301    0.03474    0.00637
C100  1    0.581223    0.943956    0.874524    11.00000    0.05159    0.04610 =
         0.06505    0.00555    0.03238    0.00357
C102  1    0.557679    0.807666    0.904922    11.00000    0.04641    0.05569 =
         0.07215    0.00010    0.03347   -0.00399
C103  1    0.566060    0.894517    0.926672    11.00000    0.06107    0.07455 =
         0.07000   -0.01086    0.03922   -0.01610
AFIX  43
H103  2    0.563566    0.958932    0.916165    11.00000   -1.20000
AFIX   0
C104  1    0.577576    0.887453    0.962210    11.00000    0.07013    0.11251 =
         0.07602   -0.02009    0.04553   -0.02495
AFIX  43
H104  2    0.582824    0.947619    0.975824    11.00000   -1.20000
AFIX   0
C105  1    0.582118    0.794816    0.979890    11.00000    0.07252    0.13743 =
         0.07349    0.00254    0.04291   -0.02286
C106  1    0.572295    0.709212    0.958107    11.00000    0.06456    0.11794 =
         0.07904    0.02851    0.03884   -0.00783
AFIX  43
H106  2    0.573796    0.645561    0.968659    11.00000   -1.20000
AFIX   0
C107  1    0.560757    0.714022    0.922607    11.00000    0.05222    0.06191 =
         0.08957    0.01081    0.03732   -0.00521
AFIX  43
H107  2    0.554520    0.653759    0.909009    11.00000   -1.20000
AFIX   0
C109  1    0.605559    0.872675    1.037506    11.00000    0.13173    0.31978 =
         0.06270   -0.01174    0.04911   -0.02769
AFIX 137
H10A  2    0.589827    0.921783    1.029410    11.00000   -1.20000
H10B  2    0.621513    0.902975    1.036620    11.00000   -1.20000
H10C  2    0.612639    0.852459    1.062040    11.00000   -1.20000
AFIX   0
C110  1    0.598020    0.687886    1.031749    11.00000    0.14743    0.26686 =
         0.07305    0.04442    0.05716   -0.02246
AFIX 137
H11A  2    0.612729    0.648307    1.030812    11.00000   -1.20000
H11B  2    0.579283    0.652895    1.018510    11.00000   -1.20000
H11C  2    0.603902    0.696264    1.056633    11.00000   -1.20000
AFIX   0
C112  1    0.378570    0.880973    0.730067    11.00000    0.05298    0.04441 =
         0.06240   -0.00929    0.03063   -0.00561
C113  1    0.396571    0.789133    0.742638    11.00000    0.05161    0.05223 =
         0.05804   -0.01047    0.03115   -0.01109
C114  1    0.420301    0.766208    0.740650    11.00000    0.05230    0.06359 =
         0.06869   -0.00602    0.03388    0.00229
AFIX  43
H114  2    0.426404    0.810367    0.729154    11.00000   -1.20000
AFIX   0
C115  1    0.434679    0.679028    0.755531    11.00000    0.05895    0.06432 =
         0.08220   -0.01114    0.03990    0.00061
AFIX  43
H115  2    0.451247    0.662101    0.754798    11.00000   -1.20000
AFIX   0
C116  1    0.425380    0.614643    0.771758    11.00000    0.05636    0.04734 =
         0.07949   -0.00624    0.03046    0.00161
AFIX  43
H116  2    0.435971    0.554600    0.782506    11.00000   -1.20000
AFIX   0
C117  1    0.400873    0.635747    0.772710    11.00000    0.05787    0.04161 =
         0.07094   -0.00530    0.03348   -0.00066
AFIX  43
H117  2    0.394361    0.590136    0.783374    11.00000   -1.20000
AFIX   0
C118  1    0.386295    0.724393    0.757809    11.00000    0.04771    0.04156 =
         0.05829   -0.00541    0.02304   -0.00369
C119  1    0.360131    0.770789    0.754906    11.00000    0.04807    0.04405 =
         0.05528   -0.00620    0.02548   -0.00185
C120  1    0.342801    0.736364    0.766762    11.00000    0.05347    0.03057 =
         0.05937   -0.00299    0.02895   -0.00238
C121  1    0.321119    0.802676    0.762985    11.00000    0.05150    0.04172 =
         0.05918   -0.00370    0.03159   -0.00575
C122  1    0.317140    0.896830    0.747179    11.00000    0.04908    0.03296 =
         0.07193   -0.00242    0.03566   -0.00118
AFIX  43
H122  2    0.302738    0.940491    0.745645    11.00000   -1.20000
AFIX   0
C123  1    0.333539    0.929113    0.733564    11.00000    0.05397    0.03291 =
         0.06245   -0.00493    0.03270   -0.00628
C124  1    0.355395    0.866063    0.738486    11.00000    0.05043    0.03517 =
         0.05813   -0.00343    0.02759   -0.00667
C125  1    0.326263    1.027123    0.714368    11.00000    0.05215    0.03109 =
         0.06894   -0.00319    0.03486   -0.00496
C126  1    0.320335    1.110394    0.728418    11.00000    0.07014    0.03563 =
         0.06412   -0.00161    0.04570   -0.00684
AFIX  43
H126  2    0.321910    1.105250    0.750666    11.00000   -1.20000
AFIX   0
C127  1    0.312120    1.200994    0.709924    11.00000    0.07394    0.03972 =
         0.06917   -0.00046    0.04861    0.00463
AFIX  43
H127  2    0.307918    1.256648    0.719793    11.00000   -1.20000
AFIX   0
C128  1    0.309850    1.212972    0.677761    11.00000    0.05789    0.04113 =
         0.06233   -0.00494    0.03575   -0.00444
C129  1    0.315488    1.128846    0.663719    11.00000    0.06786    0.04937 =
         0.05698   -0.00349    0.03891   -0.00126
AFIX  43
H129  2    0.313991    1.133966    0.641517    11.00000   -1.20000
AFIX   0
C130  1    0.323331    1.036882    0.681948    11.00000    0.06265    0.03925 =
         0.06339   -0.00457    0.03810   -0.00253
AFIX  43
H130  2    0.326681    0.980218    0.671646    11.00000   -1.20000
AFIX   0
C131  1    0.299985    1.311637    0.657029    11.00000    0.07315    0.04261 =
         0.06230    0.00301    0.04192    0.00612
C132  1    0.306476    1.400682    0.681325    11.00000    0.08058    0.04323 =
         0.06900    0.00494    0.04748    0.00078
AFIX 137
H13A  2    0.327403    1.403559    0.699228    11.00000   -1.20000
H13B  2    0.295872    1.393484    0.693269    11.00000   -1.20000
H13C  2    0.300360    1.462729    0.667226    11.00000   -1.20000
AFIX   0
C133  1    0.266945    1.305239    0.630955    11.00000    0.07497    0.05812 =
         0.06499   -0.00063    0.04074    0.00262
AFIX 137
H13D  2    0.257435    1.304168    0.644346    11.00000   -1.20000
H13E  2    0.262092    1.243648    0.616752    11.00000   -1.20000
H13F  2    0.260194    1.363813    0.615102    11.00000   -1.20000
AFIX   0
C134  1    0.314829    1.330205    0.636440    11.00000    0.08589    0.04393 =
         0.06345    0.00197    0.04788    0.00222
AFIX 137
H13G  2    0.309213    1.277151    0.618600    11.00000   -1.20000
H13H  2    0.335983    1.329623    0.653084    11.00000   -1.20000
H13I  2    0.308755    1.395680    0.624506    11.00000   -1.20000
AFIX   0
C135  1    0.346263    0.633687    0.782649    11.00000    0.05062    0.03086 =
         0.07099   -0.00141    0.03637    0.00068
C136  1    0.336854    0.549711    0.760129    11.00000    0.06104    0.03753 =
         0.06091   -0.00380    0.03347    0.00032
AFIX  43
H136  2    0.329656    0.557214    0.735506    11.00000   -1.20000
AFIX   0
C137  1    0.338183    0.455669    0.774229    11.00000    0.07136    0.02936 =
         0.06691   -0.00808    0.03683   -0.00418
AFIX  43
H137  2    0.331446    0.399166    0.758731    11.00000   -1.20000
AFIX   0
C138  1    0.348791    0.440816    0.809526    11.00000    0.05880    0.03288 =
         0.07251    0.00206    0.03484    0.00393
C139  1    0.359483    0.523629    0.831957    11.00000    0.06195    0.04543 =
         0.06277    0.00439    0.03127    0.00691
AFIX  43
H139  2    0.368104    0.515050    0.856867    11.00000   -1.20000
AFIX   0
C140  1    0.357638    0.620167    0.818054    11.00000    0.05689    0.03039 =
         0.06309   -0.00393    0.02949   -0.00091
AFIX  43
H140  2    0.364415    0.676637    0.833567    11.00000   -1.20000
AFIX   0
C141  1    0.348203    0.334566    0.823105    11.00000    0.07288    0.03649 =
         0.07332    0.00394    0.03663    0.00429
C142  1    0.316014    0.300158    0.804077    11.00000    0.08641    0.05424 =
         0.10084    0.01537    0.05499   -0.00009
AFIX 137
H14A  2    0.305314    0.346226    0.810146    11.00000   -1.20000
H14B  2    0.315205    0.231980    0.811854    11.00000   -1.20000
H14C  2    0.307206    0.300552    0.778222    11.00000   -1.20000
AFIX   0
C143  1    0.361762    0.330589    0.862690    11.00000    0.11819    0.05232 =
         0.09605    0.01522    0.06587    0.01067
AFIX 137
H14D  2    0.363105    0.260462    0.870201    11.00000   -1.20000
H14E  2    0.349752    0.368682    0.868921    11.00000   -1.20000
H14F  2    0.381283    0.360027    0.874799    11.00000   -1.20000
AFIX   0
C144  1    0.364621    0.260911    0.813676    11.00000    0.07829    0.03474 =
         0.09026    0.00623    0.03472    0.00600
AFIX 137
H14G  2    0.365009    0.194348    0.823367    11.00000   -1.20000
H14H  2    0.384576    0.284809    0.823927    11.00000   -1.20000
H14I  2    0.354782    0.256452    0.787701    11.00000   -1.20000
AFIX   0
C145  1    0.300521    0.774434    0.773878    11.00000    0.05104    0.04111 =
         0.06244    0.00364    0.03065    0.00071
C146  1    0.294139    0.839127    0.791746    11.00000    0.06231    0.04016 =
         0.07351   -0.00149    0.04392   -0.00454
C147  1    0.309595    0.931328    0.808029    11.00000    0.06769    0.04554 =
         0.08853   -0.00488    0.05491    0.00027
C149  1    0.269846    0.821927    0.795995    11.00000    0.07401    0.03740 =
         0.08499   -0.00278    0.05379   -0.00182
C151  1    0.284232    0.678415    0.760813    11.00000    0.05216    0.03107 =
         0.07916    0.00290    0.04371    0.00306
C152  1    0.284784    0.615212    0.785738    11.00000    0.05588    0.03571 =
         0.06558    0.00356    0.03650    0.00176
C153  1    0.302567    0.631149    0.823292    11.00000    0.07770    0.04069 =
         0.07277    0.00545    0.04782   -0.00038
C155  1    0.265213    0.531749    0.775559    11.00000    0.06043    0.03912 =
         0.07409    0.00386    0.04194   -0.00240
C157  1    0.267204    0.660352    0.723187    11.00000    0.05449    0.04039 =
         0.06541    0.00676    0.03898    0.00391
C158  1    0.261332    0.562719    0.708084    11.00000    0.06083    0.03684 =
         0.06894    0.00225    0.04078    0.00144
AFIX  43
H158  2    0.270402    0.506361    0.723254    11.00000   -1.20000
AFIX   0
C159  1    0.243144    0.547743    0.672621    11.00000    0.06361    0.04586 =
         0.06616   -0.00115    0.04012   -0.00060
AFIX  43
H159  2    0.240791    0.481374    0.663554    11.00000   -1.20000
AFIX   0
C160  1    0.227770    0.625298    0.648915    11.00000    0.06513    0.06139 =
         0.06349    0.00360    0.03921    0.00184
C161  1    0.234214    0.725572    0.663615    11.00000    0.06466    0.05515 =
         0.06456    0.01602    0.03696    0.01283
AFIX  43
H161  2    0.224962    0.781577    0.648326    11.00000   -1.20000
AFIX   0
C162  1    0.253259    0.740811    0.698887    11.00000    0.05882    0.03763 =
         0.08112    0.00267    0.04447    0.00268
AFIX  43
H162  2    0.257432    0.807801    0.707678    11.00000   -1.20000
AFIX   0
C164  1    0.200383    0.509650    0.599843    11.00000    0.10278    0.10367 =
         0.06327   -0.01525    0.02828    0.00580
AFIX 137
H16A  2    0.193564    0.472682    0.613012    11.00000   -1.20000
H16B  2    0.217334    0.475365    0.602513    11.00000   -1.20000
H16C  2    0.184821    0.512402    0.574544    11.00000   -1.20000
AFIX   0
C165  1    0.192721    0.691561    0.590037    11.00000    0.13927    0.13481 =
         0.06425    0.01964    0.02222    0.01178
AFIX 137
H16D  2    0.206610    0.741859    0.591947    11.00000   -1.20000
H16E  2    0.179969    0.722161    0.596676    11.00000   -1.20000
H16F  2    0.180986    0.666983    0.565443    11.00000   -1.20000
AFIX   0
HKLF 4
 
REM  150729_kiji_tcbd_
REM R1 =  0.1246 for   17935 Fo > 4sig(Fo)  and  0.1452 for all   24626 data
REM   1510 parameters refined using      0 restraints
 
END  
     
WGHT      0.2000      0.0000 

REM Instructions for potential hydrogen bonds
EQIV $1 -x+1/2, y-1/2, -z+3/2
HTAB C159 N150_$1

REM Highest difference peak  0.504,  deepest hole -0.366,  1-sigma level  0.101
Q1    1   0.3078  0.7207  0.6513  11.00000  0.05    0.50
Q2    1   0.4112  1.2944  0.7188  11.00000  0.05    0.49
Q3    1   0.3579  1.7274  0.5294  11.00000  0.05    0.48
Q4    1   0.2949  0.8154  0.5823  11.00000  0.05    0.48
Q5    1   0.3200  1.3321  0.6619  11.00000  0.05    0.47
Q6    1   0.2878  0.8315  0.6012  11.00000  0.05    0.46
Q7    1   0.4086  1.1945  0.7680  11.00000  0.05    0.46
Q8    1   0.5801  0.7697  1.0012  11.00000  0.05    0.45
Q9    1   0.2687  1.3350  0.5610  11.00000  0.05    0.44
Q10   1   0.3971  0.7797  0.7203  11.00000  0.05    0.44
Q11   1   0.4081  1.2968  0.7497  11.00000  0.05    0.44
Q12   1   0.2231  0.7404  0.6408  11.00000  0.05    0.44
Q13   1   0.3301  1.7227  0.5012  11.00000  0.05    0.43
Q14   1   0.4010  1.2082  0.6977  11.00000  0.05    0.42
Q15   1   0.2938  0.7072  0.6007  11.00000  0.05    0.42
Q16   1   0.3867  0.7322  0.7370  11.00000  0.05    0.41
Q17   1   0.2726  0.6692  0.7723  11.00000  0.05    0.41
Q18   1   0.3300  0.4538  0.7907  11.00000  0.05    0.40
Q19   1   0.4765  0.8070  0.8611  11.00000  0.05    0.40
Q20   1   0.2643  0.6693  0.5989  11.00000  0.05    0.40
;
_platon_squeeze_void_probe_radius 1.20

loop_
_symmetry_equiv_pos_site_id
_space_group_symop_operation_xyz
1 +X,+Y,+Z
2 -X,+Y,1/2-Z
3 -X,-Y,-Z
4 +X,-Y,1/2+Z
5 1/2+X,1/2+Y,+Z
6 1/2-X,1/2+Y,1/2-Z
7 1/2-X,1/2-Y,-Z
8 1/2+X,1/2-Y,1/2+Z

loop_
_atom_site_label
_atom_site_type_symbol
_atom_site_fract_x
_atom_site_fract_y
_atom_site_fract_z
_atom_site_U_iso_or_equiv
_atom_site_adp_type
_atom_site_occupancy
_atom_site_site_symmetry_multiplicity
_atom_site_calc_flag
_atom_site_refinement_flags
_atom_site_disorder_assembly
_atom_site_disorder_group
O1 O 0.24752(7) 1.1167(3) 0.55959(10) 0.0614(8) Uani 1 8 d . . .
O56 O 0.42264(8) 0.6598(3) 0.87841(11) 0.0734(10) Uani 1 8 d . . .
O111 O 0.38251(8) 0.9547(3) 0.71690(11) 0.0677(9) Uani 1 8 d . . .
N38 N 0.35148(10) 1.0233(4) 0.50453(13) 0.0684(11) Uani 1 8 d . . .
N40 N 0.43356(10) 1.1657(4) 0.56744(14) 0.0746(13) Uani 1 8 d . . .
N44 N 0.38999(15) 1.3973(5) 0.5180(2) 0.106(2) Uani 1 8 d . . .
N46 N 0.44333(12) 1.4925(4) 0.62341(18) 0.0886(16) Uani 1 8 d . . .
N53 N 0.39910(11) 1.2869(4) 0.72501(13) 0.0740(12) Uani 1 8 d . . .
N93 N 0.49484(13) 0.5329(4) 0.78416(17) 0.0907(16) Uani 1 8 d . . .
N95 N 0.58177(11) 0.6551(4) 0.83326(15) 0.0770(13) Uani 1 8 d . . .
N99 N 0.53750(11) 0.8895(4) 0.78619(14) 0.0765(13) Uani 1 8 d . . .
N101 N 0.60074(10) 0.9942(4) 0.89099(13) 0.0663(11) Uani 1 8 d . . .
N108 N 0.59520(15) 0.7887(8) 1.01544(16) 0.126(3) Uani 1 8 d . . .
N148 N 0.32130(11) 1.0045(4) 0.82177(15) 0.0762(13) Uani 1 8 d . . .
N150 N 0.25045(11) 0.8115(3) 0.79873(15) 0.0726(12) Uani 1 8 d . . .
N154 N 0.31615(13) 0.6437(4) 0.85355(14) 0.0810(14) Uani 1 8 d . . .
N156 N 0.24938(10) 0.4679(3) 0.76901(13) 0.0676(11) Uani 1 8 d . . .
N163 N 0.20826(12) 0.6090(4) 0.61356(13) 0.0833(14) Uani 1 8 d . . .
C2 C 0.25974(9) 1.1791(4) 0.55295(12) 0.0496(10) Uani 1 8 d . . .
C3 C 0.24980(9) 1.2845(4) 0.54178(11) 0.0502(10) Uani 1 8 d . . .
C4 C 0.22474(10) 1.3285(4) 0.53604(13) 0.0565(11) Uani 1 8 d . . .
C5 C 0.21996(10) 1.4306(4) 0.52643(13) 0.0593(12) Uani 1 8 d . . .
C6 C 0.23984(10) 1.4821(4) 0.52228(12) 0.0569(11) Uani 1 8 d . . .
C7 C 0.26477(10) 1.4377(4) 0.52813(12) 0.0511(10) Uani 1 8 d . . .
C8 C 0.26993(9) 1.3365(3) 0.53816(11) 0.0463(9) Uani 1 8 d . . .
C9 C 0.29454(9) 1.2687(3) 0.54739(11) 0.0444(9) Uani 1 8 d . . .
C10 C 0.32082(9) 1.2902(3) 0.55095(11) 0.0467(9) Uani 1 8 d . . .
C11 C 0.34027(9) 1.2084(3) 0.55952(12) 0.0480(9) Uani 1 8 d . . .
C12 C 0.33357(9) 1.1135(3) 0.56602(11) 0.0464(9) Uani 1 8 d . . .
C13 C 0.30858(9) 1.0928(3) 0.56612(11) 0.0467(9) Uani 1 8 d . . .
C14 C 0.28845(9) 1.1719(3) 0.55524(11) 0.0442(9) Uani 1 8 d . . .
C15 C 0.30643(9) 0.9929(3) 0.57960(12) 0.0465(9) Uani 1 8 d . . .
C16 C 0.28081(10) 0.9372(3) 0.56533(13) 0.0523(10) Uani 1 8 d . . .
C17 C 0.28101(11) 0.8462(4) 0.58051(13) 0.0568(11) Uani 1 8 d . . .
C18 C 0.30578(11) 0.8049(3) 0.60967(12) 0.0524(10) Uani 1 8 d . . .
C19 C 0.33127(11) 0.8593(3) 0.62326(12) 0.0523(10) Uani 1 8 d . . .
C20 C 0.33146(10) 0.9521(3) 0.60860(13) 0.0518(10) Uani 1 8 d . . .
C21 C 0.30428(12) 0.7071(4) 0.62682(14) 0.0597(12) Uani 1 8 d . . .
C22 C 0.28605(14) 0.6294(4) 0.59893(16) 0.0749(15) Uani 1 8 d . . .
C23 C 0.29182(17) 0.7326(4) 0.64971(18) 0.0799(17) Uani 1 8 d . . .
C24 C 0.33526(14) 0.6621(4) 0.65254(17) 0.0765(15) Uani 1 8 d . . .
C25 C 0.32761(9) 1.3954(3) 0.54572(12) 0.0471(9) Uani 1 8 d . . .
C26 C 0.33599(10) 1.4664(3) 0.57246(12) 0.0505(10) Uani 1 8 d . . .
C27 C 0.34026(10) 1.5661(4) 0.56726(13) 0.0533(10) Uani 1 8 d . . .
C28 C 0.33586(10) 1.5983(3) 0.53520(13) 0.0503(10) Uani 1 8 d . . .
C29 C 0.32731(12) 1.5257(4) 0.50869(14) 0.0617(12) Uani 1 8 d . . .
C30 C 0.32371(11) 1.4263(4) 0.51407(13) 0.0575(11) Uani 1 8 d . . .
C31 C 0.33863(13) 1.7097(4) 0.52883(15) 0.0643(13) Uani 1 8 d . . .
C32 C 0.3634(2) 1.7615(5) 0.5637(2) 0.103(2) Uani 1 8 d . . .
C33 C 0.3101(2) 1.7607(6) 0.5160(4) 0.168(6) Uani 1 8 d . . .
C34 C 0.34801(18) 1.7223(4) 0.50276(18) 0.0864(19) Uani 1 8 d . . .
C35 C 0.36960(10) 1.2256(4) 0.56595(12) 0.0517(10) Uani 1 8 d . . .
C36 C 0.38046(10) 1.1642(4) 0.55129(13) 0.0546(11) Uani 1 8 d . . .
C37 C 0.36319(10) 1.0856(4) 0.52529(14) 0.0565(11) Uani 1 8 d . . .
C39 C 0.41003(12) 1.1669(4) 0.56079(14) 0.0609(12) Uani 1 8 d . . .
C41 C 0.38872(10) 1.3039(3) 0.59194(13) 0.0529(11) Uani 1 8 d . . .
C42 C 0.40139(10) 1.3735(4) 0.58105(16) 0.0631(13) Uani 1 8 d . . .
C43 C 0.39418(12) 1.3847(4) 0.54566(18) 0.0696(14) Uani 1 8 d . . .
C45 C 0.42414(12) 1.4394(4) 0.60566(18) 0.0708(15) Uani 1 8 d . . .
C47 C 0.39257(9) 1.3012(3) 0.62660(13) 0.0535(11) Uani 1 8 d . . .
C48 C 0.38978(9) 1.2099(3) 0.64086(13) 0.0534(11) Uani 1 8 d . . .
C49 C 0.39258(10) 1.2036(4) 0.67300(13) 0.0555(11) Uani 1 8 d . . .
C50 C 0.39776(11) 1.2905(4) 0.69392(14) 0.0615(12) Uani 1 8 d . . .
C51 C 0.40093(11) 1.3831(4) 0.67991(15) 0.0635(13) Uani 1 8 d . . .
C52 C 0.39845(10) 1.3864(4) 0.64796(14) 0.0583(12) Uani 1 8 d . . .
C54 C 0.39533(16) 1.1911(5) 0.73870(17) 0.0797(16) Uani 1 8 d . . .
C55 C 0.4049(2) 1.3764(5) 0.74625(19) 0.099(2) Uani 1 8 d . . .
C57 C 0.43080(11) 0.7156(4) 0.86429(14) 0.0599(12) Uani 1 8 d . . .
C58 C 0.41917(11) 0.8192(4) 0.85059(15) 0.0642(13) Uani 1 8 d . . .
C59 C 0.39582(11) 0.8683(4) 0.84845(16) 0.0687(14) Uani 1 8 d . . .
C60 C 0.38776(11) 0.9610(4) 0.83177(17) 0.0731(16) Uani 1 8 d . . .
C61 C 0.40216(11) 1.0027(4) 0.81739(16) 0.0679(14) Uani 1 8 d . . .
C62 C 0.42621(10) 0.9556(4) 0.82010(14) 0.0605(12) Uani 1 8 d . . .
C63 C 0.43479(9) 0.8627(4) 0.83748(13) 0.0556(11) Uani 1 8 d . . .
C64 C 0.45828(9) 0.7916(4) 0.84434(13) 0.0534(11) Uani 1 8 d . . .
C65 C 0.48160(10) 0.8073(3) 0.84037(13) 0.0532(11) Uani 1 8 d . . .
C66 C 0.49937(10) 0.7224(4) 0.84593(13) 0.0550(11) Uani 1 8 d . . .
C67 C 0.49425(10) 0.6310(4) 0.85650(14) 0.0568(11) Uani 1 8 d . . .
C68 C 0.47268(10) 0.6174(4) 0.86418(14) 0.0585(11) Uani 1 8 d . . .
C69 C 0.45449(10) 0.7001(4) 0.85724(13) 0.0557(11) Uani 1 8 d . . .
C70 C 0.47127(11) 0.5187(4) 0.87823(14) 0.0590(12) Uani 1 8 d . . .
C71 C 0.44514(11) 0.4693(4) 0.86636(16) 0.0654(13) Uani 1 8 d . . .
C72 C 0.44494(12) 0.3752(4) 0.87944(15) 0.0655(13) Uani 1 8 d . . .
C73 C 0.47057(12) 0.3264(4) 0.90463(15) 0.0646(13) Uani 1 8 d . . .
C74 C 0.49626(12) 0.3768(4) 0.91634(15) 0.0683(13) Uani 1 8 d . . .
C75 C 0.49684(11) 0.4707(4) 0.90328(16) 0.0681(14) Uani 1 8 d . . .
C76 C 0.46917(13) 0.2216(4) 0.91826(16) 0.0702(14) Uani 1 8 d . . .
C77 C 0.45090(14) 0.1506(4) 0.88664(17) 0.0766(15) Uani 1 8 d . . .
C78 C 0.4547(2) 0.2302(6) 0.9396(2) 0.098(2) Uani 1 8 d . . .
C79 C 0.49908(15) 0.1744(5) 0.94176(18) 0.0847(17) Uani 1 8 d . . .
C80 C 0.48771(9) 0.9102(3) 0.83299(12) 0.0497(10) Uani 1 8 d . . .
C81 C 0.49737(10) 0.9835(4) 0.85930(13) 0.0557(11) Uani 1 8 d . . .
C82 C 0.50167(10) 1.0803(4) 0.85295(14) 0.0568(11) Uani 1 8 d . . .
C83 C 0.49617(10) 1.1105(4) 0.82021(14) 0.0588(12) Uani 1 8 d . . .
C84 C 0.48684(11) 1.0370(4) 0.79379(14) 0.0615(12) Uani 1 8 d . . .
C85 C 0.48279(10) 0.9381(4) 0.80034(13) 0.0557(11) Uani 1 8 d . . .
C86 C 0.50070(13) 1.2199(4) 0.81296(15) 0.0701(14) Uani 1 8 d . . .
C87 C 0.53156(16) 1.2266(6) 0.8202(3) 0.109(3) Uani 1 8 d . . .
C88 C 0.4984(3) 1.2929(6) 0.8368(3) 0.133(4) Uani 1 8 d . . .
C89 C 0.47907(17) 1.2515(5) 0.7747(2) 0.105(3) Uani 1 8 d . . .
C90 C 0.52573(10) 0.7324(4) 0.84431(13) 0.0545(11) Uani 1 8 d . . .
C91 C 0.53166(11) 0.6657(4) 0.82648(14) 0.0602(12) Uani 1 8 d . . .
C92 C 0.51119(12) 0.5911(4) 0.80355(16) 0.0672(13) Uani 1 8 d . . .
C94 C 0.55993(12) 0.6613(4) 0.83026(15) 0.0639(13) Uani 1 8 d . . .
C96 C 0.54755(9) 0.8100(3) 0.86795(12) 0.0492(10) Uani 1 8 d . . .
C97 C 0.55723(10) 0.8772(4) 0.85307(13) 0.0531(11) Uani 1 8 d . . .
C98 C 0.54581(10) 0.8837(4) 0.81596(14) 0.0541(11) Uani 1 8 d . . .
C100 C 0.58122(10) 0.9440(4) 0.87452(13) 0.0538(11) Uani 1 8 d . . .
C102 C 0.55768(10) 0.8077(4) 0.90492(14) 0.0573(11) Uani 1 8 d . . .
C103 C 0.56606(11) 0.8945(5) 0.92667(15) 0.0666(13) Uani 1 8 d . . .
C104 C 0.57758(13) 0.8874(6) 0.96221(17) 0.0831(18) Uani 1 8 d . . .
C105 C 0.58212(14) 0.7948(7) 0.97989(18) 0.093(2) Uani 1 8 d . . .
C106 C 0.57229(13) 0.7092(6) 0.95811(18) 0.087(2) Uani 1 8 d . . .
C107 C 0.56076(11) 0.7140(4) 0.92261(16) 0.0684(14) Uani 1 8 d . . .
C109 C 0.6056(3) 0.8727(13) 1.0375(2) 0.173(6) Uani 1 8 d . . .
C110 C 0.5980(3) 0.6879(12) 1.0317(2) 0.164(5) Uani 1 8 d . . .
C112 C 0.37857(10) 0.8810(4) 0.73007(13) 0.0535(11) Uani 1 8 d . . .
C113 C 0.39657(10) 0.7891(4) 0.74264(12) 0.0532(10) Uani 1 8 d . . .
C114 C 0.42030(10) 0.7662(4) 0.74065(14) 0.0609(12) Uani 1 8 d . . .
C115 C 0.43468(12) 0.6790(4) 0.75553(15) 0.0676(13) Uani 1 8 d . . .
C116 C 0.42538(11) 0.6146(4) 0.77176(15) 0.0642(13) Uani 1 8 d . . .
C117 C 0.40087(10) 0.6358(4) 0.77271(14) 0.0574(11) Uani 1 8 d . . .
C118 C 0.38630(9) 0.7244(3) 0.75781(12) 0.0520(10) Uani 1 8 d . . .
C119 C 0.36013(9) 0.7708(3) 0.75491(12) 0.0504(10) Uani 1 8 d . . .
C120 C 0.34280(10) 0.7364(3) 0.76676(12) 0.0486(10) Uani 1 8 d . . .
C121 C 0.32112(10) 0.8027(3) 0.76298(12) 0.0499(10) Uani 1 8 d . . .
C122 C 0.31714(9) 0.8968(3) 0.74718(13) 0.0498(10) Uani 1 8 d . . .
C123 C 0.33354(10) 0.9291(3) 0.73356(12) 0.0491(10) Uani 1 8 d . . .
C124 C 0.35540(9) 0.8661(3) 0.73849(12) 0.0488(10) Uani 1 8 d . . .
C125 C 0.32626(9) 1.0271(3) 0.71437(13) 0.0496(10) Uani 1 8 d . . .
C126 C 0.32034(11) 1.1104(3) 0.72842(13) 0.0518(10) Uani 1 8 d . . .
C127 C 0.31212(11) 1.2010(4) 0.70992(13) 0.0559(11) Uani 1 8 d . . .
C128 C 0.30985(10) 1.2130(3) 0.67776(13) 0.0521(10) Uani 1 8 d . . .
C129 C 0.31549(11) 1.1288(4) 0.66372(13) 0.0554(11) Uani 1 8 d . . .
C130 C 0.32333(10) 1.0369(3) 0.68195(13) 0.0530(10) Uani 1 8 d . . .
C131 C 0.29998(11) 1.3116(4) 0.65703(13) 0.0566(11) Uani 1 8 d . . .
C132 C 0.30648(12) 1.4007(4) 0.68132(14) 0.0607(12) Uani 1 8 d . . .
C133 C 0.26695(12) 1.3052(4) 0.63095(14) 0.0645(13) Uani 1 8 d . . .
C134 C 0.31483(13) 1.3302(4) 0.63644(14) 0.0606(12) Uani 1 8 d . . .
C135 C 0.34626(9) 0.6337(3) 0.78265(13) 0.0490(10) Uani 1 8 d . . .
C136 C 0.33685(10) 0.5497(3) 0.76013(13) 0.0529(10) Uani 1 8 d . . .
C137 C 0.33818(11) 0.4557(3) 0.77423(13) 0.0561(11) Uani 1 8 d . . .
C138 C 0.34879(10) 0.4408(3) 0.80953(14) 0.0550(11) Uani 1 8 d . . .
C139 C 0.35948(11) 0.5236(4) 0.83196(14) 0.0579(11) Uani 1 8 d . . .
C140 C 0.35764(10) 0.6202(3) 0.81805(13) 0.0516(10) Uani 1 8 d . . .
C141 C 0.34820(12) 0.3346(4) 0.82311(14) 0.0623(12) Uani 1 8 d . . .
C142 C 0.31601(14) 0.3002(5) 0.80408(18) 0.0782(16) Uani 1 8 d . . .
C143 C 0.36176(17) 0.3306(5) 0.86269(18) 0.0848(18) Uani 1 8 d . . .
C144 C 0.36462(13) 0.2609(4) 0.81368(17) 0.0732(15) Uani 1 8 d . . .
C145 C 0.30052(10) 0.7744(3) 0.77388(12) 0.0515(10) Uani 1 8 d . . .
C146 C 0.29414(11) 0.8391(4) 0.79175(14) 0.0550(11) Uani 1 8 d . . .
C147 C 0.30959(11) 0.9313(4) 0.80803(15) 0.0608(12) Uani 1 8 d . . .
C149 C 0.26985(12) 0.8219(4) 0.79599(15) 0.0599(12) Uani 1 8 d . . .
C151 C 0.28423(9) 0.6784(3) 0.76081(13) 0.0499(10) Uani 1 8 d . . .
C152 C 0.28478(10) 0.6152(3) 0.78574(13) 0.0505(10) Uani 1 8 d . . .
C153 C 0.30257(12) 0.6311(4) 0.82329(16) 0.0601(12) Uani 1 8 d . . .
C155 C 0.26521(11) 0.5317(4) 0.77556(14) 0.0550(11) Uani 1 8 d . . .
C157 C 0.26720(10) 0.6603(3) 0.72319(13) 0.0501(10) Uani 1 8 d . . .
C158 C 0.26133(10) 0.5627(3) 0.70808(13) 0.0526(10) Uani 1 8 d . . .
C159 C 0.24314(11) 0.5477(4) 0.67262(13) 0.0559(11) Uani 1 8 d . . .
C160 C 0.22777(11) 0.6253(4) 0.64891(14) 0.0610(12) Uani 1 8 d . . .
C161 C 0.23421(11) 0.7256(4) 0.66362(14) 0.0604(12) Uani 1 8 d . . .
C162 C 0.25326(10) 0.7408(4) 0.69889(14) 0.0558(11) Uani 1 8 d . . .
C164 C 0.20038(18) 0.5097(6) 0.59984(17) 0.098(2) Uani 1 8 d . . .
C165 C 0.1927(2) 0.6916(8) 0.5900(2) 0.129(3) Uani 1 8 d . . .
H4 H 0.21113 1.29086 0.53851 0.0678 Uiso 1 8 calc R . .
H5 H 0.20317 1.46375 0.52283 0.0712 Uiso 1 8 calc R . .
H6 H 0.23619 1.55064 0.51514 0.0683 Uiso 1 8 calc R . .
H7 H 0.27827 1.47512 0.5254 0.0614 Uiso 1 8 calc R . .
H10A H 0.58983 0.92178 1.02941 0.2077 Uiso 1 8 calc R . .
H10B H 0.62151 0.90298 1.03662 0.2077 Uiso 1 8 calc R . .
H10C H 0.61264 0.85246 1.06204 0.2077 Uiso 1 8 calc R . .
H11A H 0.61273 0.64831 1.03081 0.1963 Uiso 1 8 calc R . .
H11B H 0.57928 0.6529 1.01851 0.1963 Uiso 1 8 calc R . .
H11C H 0.6039 0.69626 1.05663 0.1963 Uiso 1 8 calc R . .
H12 H 0.34666 1.05996 0.57063 0.0556 Uiso 1 8 calc R . .
H13A H 0.3274 1.40356 0.69923 0.0728 Uiso 1 8 calc R . .
H13B H 0.29587 1.39348 0.69327 0.0728 Uiso 1 8 calc R . .
H13C H 0.30036 1.46273 0.66723 0.0728 Uiso 1 8 calc R . .
H13D H 0.25743 1.30417 0.64435 0.0774 Uiso 1 8 calc R . .
H13E H 0.26209 1.24365 0.61675 0.0774 Uiso 1 8 calc R . .
H13F H 0.26019 1.36381 0.6151 0.0774 Uiso 1 8 calc R . .
H13G H 0.30921 1.27715 0.6186 0.0727 Uiso 1 8 calc R . .
H13H H 0.33598 1.32962 0.65308 0.0727 Uiso 1 8 calc R . .
H13I H 0.30876 1.39568 0.62451 0.0727 Uiso 1 8 calc R . .
H14A H 0.30531 0.34623 0.81015 0.0939 Uiso 1 8 calc R . .
H14B H 0.31521 0.23198 0.81185 0.0939 Uiso 1 8 calc R . .
H14C H 0.30721 0.30055 0.77822 0.0939 Uiso 1 8 calc R . .
H14D H 0.3631 0.26046 0.8702 0.1017 Uiso 1 8 calc R . .
H14E H 0.34975 0.36868 0.86892 0.1017 Uiso 1 8 calc R . .
H14F H 0.38128 0.36003 0.8748 0.1017 Uiso 1 8 calc R . .
H14G H 0.36501 0.19435 0.82337 0.0879 Uiso 1 8 calc R . .
H14H H 0.38458 0.28481 0.82393 0.0879 Uiso 1 8 calc R . .
H14I H 0.35478 0.25645 0.7877 0.0879 Uiso 1 8 calc R . .
H16 H 0.26325 0.96181 0.54521 0.0627 Uiso 1 8 calc R . .
H16A H 0.19356 0.47268 0.61301 0.1179 Uiso 1 8 calc R . .
H16B H 0.21733 0.47536 0.60251 0.1179 Uiso 1 8 calc R . .
H16C H 0.18482 0.5124 0.57454 0.1179 Uiso 1 8 calc R . .
H16D H 0.20661 0.74186 0.59195 0.1552 Uiso 1 8 calc R . .
H16E H 0.17997 0.72216 0.59668 0.1552 Uiso 1 8 calc R . .
H16F H 0.18099 0.66698 0.56544 0.1552 Uiso 1 8 calc R . .
H17 H 0.26326 0.81008 0.57042 0.0681 Uiso 1 8 calc R . .
H19 H 0.34889 0.83319 0.64285 0.0627 Uiso 1 8 calc R . .
H20 H 0.34922 0.98817 0.61878 0.0621 Uiso 1 8 calc R . .
H22A H 0.28896 0.56366 0.61035 0.0899 Uiso 1 8 calc R . .
H22B H 0.29183 0.62568 0.58161 0.0899 Uiso 1 8 calc R . .
H22C H 0.26548 0.64819 0.58666 0.0899 Uiso 1 8 calc R . .
H23A H 0.29024 0.67094 0.66061 0.0959 Uiso 1 8 calc R . .
H23B H 0.27253 0.76287 0.63464 0.0959 Uiso 1 8 calc R . .
H23C H 0.30477 0.78013 0.66846 0.0959 Uiso 1 8 calc R . .
H24A H 0.34331 0.63917 0.63867 0.0918 Uiso 1 8 calc R . .
H24B H 0.33393 0.60503 0.66552 0.0918 Uiso 1 8 calc R . .
H24C H 0.34797 0.71372 0.66954 0.0918 Uiso 1 8 calc R . .
H26 H 0.33883 1.44643 0.5946 0.0606 Uiso 1 8 calc R . .
H27 H 0.34632 1.61302 0.58607 0.0639 Uiso 1 8 calc R . .
H29 H 0.32388 1.54549 0.48624 0.0740 Uiso 1 8 calc R . .
H30 H 0.31846 1.37868 0.49566 0.0689 Uiso 1 8 calc R . .
H32A H 0.36724 1.82838 0.55792 0.1232 Uiso 1 8 calc R . .
H32B H 0.38105 1.72058 0.57427 0.1232 Uiso 1 8 calc R . .
H32C H 0.35727 1.76791 0.58063 0.1232 Uiso 1 8 calc R . .
H33A H 0.29448 1.72371 0.49562 0.2013 Uiso 1 8 calc R . .
H33B H 0.3108 1.82971 0.50874 0.2013 Uiso 1 8 calc R . .
H33C H 0.30651 1.76207 0.53527 0.2013 Uiso 1 8 calc R . .
H34A H 0.35594 1.78999 0.5051 0.1036 Uiso 1 8 calc R . .
H34B H 0.33121 1.71272 0.47841 0.1036 Uiso 1 8 calc R . .
H34C H 0.36295 1.67228 0.50783 0.1036 Uiso 1 8 calc R . .
H48 H 0.38575 1.15016 0.62727 0.0640 Uiso 1 8 calc R . .
H49 H 0.39104 1.13993 0.68153 0.0667 Uiso 1 8 calc R . .
H51 H 0.40483 1.44325 0.69325 0.0762 Uiso 1 8 calc R . .
H52 H 0.40081 1.44932 0.63971 0.0699 Uiso 1 8 calc R . .
H54A H 0.3933 1.20448 0.75889 0.0957 Uiso 1 8 calc R . .
H54B H 0.41234 1.1482 0.74655 0.0957 Uiso 1 8 calc R . .
H54C H 0.37785 1.15694 0.71978 0.0957 Uiso 1 8 calc R . .
H55A H 0.39149 1.42985 0.73131 0.1186 Uiso 1 8 calc R . .
H55B H 0.42498 1.39829 0.75599 0.1186 Uiso 1 8 calc R . .
H55C H 0.40225 1.36165 0.76586 0.1186 Uiso 1 8 calc R . .
H59 H 0.38568 0.83905 0.85815 0.0824 Uiso 1 8 calc R . .
H60 H 0.37201 0.99638 0.83025 0.0878 Uiso 1 8 calc R . .
H61 H 0.39566 1.06528 0.80527 0.0815 Uiso 1 8 calc R . .
H62 H 0.43631 0.98561 0.81049 0.0726 Uiso 1 8 calc R . .
H67 H 0.50588 0.57495 0.85867 0.0682 Uiso 1 8 calc R . .
H71 H 0.4273 0.50049 0.84916 0.0785 Uiso 1 8 calc R . .
H72 H 0.42684 0.34294 0.87103 0.0786 Uiso 1 8 calc R . .
H74 H 0.51409 0.34621 0.93387 0.0820 Uiso 1 8 calc R . .
H75 H 0.51498 0.50253 0.91159 0.0817 Uiso 1 8 calc R . .
H77A H 0.4502 0.08392 0.89554 0.0919 Uiso 1 8 calc R . .
H77B H 0.45971 0.14514 0.8725 0.0919 Uiso 1 8 calc R . .
H77C H 0.43112 0.17727 0.87168 0.0919 Uiso 1 8 calc R . .
H78A H 0.46376 0.285 0.9569 0.1180 Uiso 1 8 calc R . .
H78B H 0.45714 0.16685 0.95213 0.1180 Uiso 1 8 calc R . .
H78C H 0.43392 0.24422 0.92326 0.1180 Uiso 1 8 calc R . .
H79A H 0.49701 0.10154 0.94296 0.1016 Uiso 1 8 calc R . .
H79B H 0.50865 0.20301 0.96579 0.1016 Uiso 1 8 calc R . .
H79C H 0.51084 0.18817 0.93166 0.1016 Uiso 1 8 calc R . .
H81 H 0.50103 0.9659 0.88204 0.0668 Uiso 1 8 calc R . .
H82 H 0.50866 1.12835 0.87162 0.0682 Uiso 1 8 calc R . .
H84 H 0.48323 1.05482 0.77109 0.0738 Uiso 1 8 calc R . .
H85 H 0.47655 0.88912 0.7821 0.0669 Uiso 1 8 calc R . .
H87A H 0.53407 1.1745 0.80655 0.1303 Uiso 1 8 calc R . .
H87B H 0.54585 1.21661 0.84572 0.1303 Uiso 1 8 calc R . .
H87C H 0.53442 1.29301 0.81304 0.1303 Uiso 1 8 calc R . .
H88A H 0.51094 1.27109 0.86166 0.1592 Uiso 1 8 calc R . .
H88B H 0.47815 1.29575 0.83043 0.1592 Uiso 1 8 calc R . .
H88C H 0.50442 1.35978 0.83402 0.1592 Uiso 1 8 calc R . .
H89A H 0.45933 1.235 0.76833 0.1260 Uiso 1 8 calc R . .
H89B H 0.4833 1.21564 0.75881 0.1260 Uiso 1 8 calc R . .
H89C H 0.4806 1.32407 0.77235 0.1260 Uiso 1 8 calc R . .
H103 H 0.56357 0.95893 0.91617 0.0799 Uiso 1 8 calc R . .
H104 H 0.58282 0.94762 0.97582 0.0997 Uiso 1 8 calc R . .
H106 H 0.5738 0.64556 0.96866 0.1046 Uiso 1 8 calc R . .
H107 H 0.55452 0.65376 0.90901 0.0820 Uiso 1 8 calc R . .
H114 H 0.4264 0.81037 0.72915 0.0731 Uiso 1 8 calc R . .
H115 H 0.45125 0.6621 0.7548 0.0811 Uiso 1 8 calc R . .
H116 H 0.43597 0.5546 0.78251 0.0770 Uiso 1 8 calc R . .
H117 H 0.39436 0.59014 0.78337 0.0689 Uiso 1 8 calc R . .
H122 H 0.30274 0.94049 0.74564 0.0597 Uiso 1 8 calc R . .
H126 H 0.32191 1.10525 0.75067 0.0622 Uiso 1 8 calc R . .
H127 H 0.30792 1.25665 0.71979 0.0670 Uiso 1 8 calc R . .
H129 H 0.31399 1.13397 0.64152 0.0665 Uiso 1 8 calc R . .
H130 H 0.32668 0.98022 0.67165 0.0636 Uiso 1 8 calc R . .
H136 H 0.32966 0.55721 0.73551 0.0634 Uiso 1 8 calc R . .
H137 H 0.33145 0.39917 0.75873 0.0673 Uiso 1 8 calc R . .
H139 H 0.3681 0.51505 0.85687 0.0695 Uiso 1 8 calc R . .
H140 H 0.36441 0.67664 0.83357 0.0619 Uiso 1 8 calc R . .
H158 H 0.2704 0.50636 0.72325 0.0631 Uiso 1 8 calc R . .
H159 H 0.24079 0.48137 0.66355 0.0671 Uiso 1 8 calc R . .
H161 H 0.22496 0.78158 0.64833 0.0725 Uiso 1 8 calc R . .
H162 H 0.25743 0.8078 0.70768 0.0669 Uiso 1 8 calc R . .

loop_
_atom_site_aniso_label
_atom_site_aniso_U_11
_atom_site_aniso_U_22
_atom_site_aniso_U_33
_atom_site_aniso_U_12
_atom_site_aniso_U_13
_atom_site_aniso_U_23
O1 0.0625(19) 0.0504(19) 0.084(2) -0.0115(15) 0.0476(18) -0.0017(16)
O56 0.072(2) 0.059(2) 0.103(3) -0.0028(18) 0.056(2) -0.005(2)
O111 0.073(2) 0.050(2) 0.096(3) -0.0074(16) 0.056(2) 0.0073(18)
N38 0.059(2) 0.073(3) 0.075(3) 0.001(2) 0.037(2) -0.007(2)
N40 0.054(2) 0.072(3) 0.107(4) 0.001(2) 0.049(2) 0.005(3)
N44 0.109(4) 0.104(5) 0.131(5) 0.020(4) 0.082(4) 0.049(4)
N46 0.078(3) 0.053(3) 0.145(5) -0.022(3) 0.067(3) -0.015(3)
N53 0.091(3) 0.053(3) 0.078(3) -0.009(2) 0.046(3) -0.011(2)
N93 0.087(3) 0.067(3) 0.114(4) -0.000(3) 0.052(3) -0.027(3)
N95 0.071(3) 0.067(3) 0.110(4) 0.015(2) 0.060(3) 0.007(3)
N99 0.074(3) 0.081(3) 0.079(3) 0.016(2) 0.044(3) 0.011(3)
N101 0.059(2) 0.059(3) 0.083(3) -0.008(2) 0.040(2) 0.003(2)
N108 0.106(5) 0.213(9) 0.058(3) -0.029(5) 0.043(3) 0.012(5)
N148 0.084(3) 0.048(3) 0.117(4) -0.018(2) 0.068(3) -0.026(3)
N150 0.085(3) 0.045(2) 0.116(4) -0.002(2) 0.073(3) -0.002(2)
N154 0.098(4) 0.076(3) 0.066(3) 0.003(3) 0.042(3) 0.003(2)
N156 0.076(3) 0.051(2) 0.087(3) -0.010(2) 0.051(2) -0.002(2)
N163 0.093(3) 0.083(4) 0.065(3) -0.005(3) 0.037(3) 0.000(3)
C2 0.048(2) 0.047(2) 0.055(2) -0.0027(19) 0.028(2) -0.0052(19)
C3 0.048(2) 0.052(3) 0.047(2) -0.0019(19) 0.0235(19) -0.0060(19)
C4 0.050(2) 0.060(3) 0.060(3) -0.002(2) 0.030(2) -0.006(2)
C5 0.051(2) 0.057(3) 0.064(3) 0.005(2) 0.027(2) -0.011(2)
C6 0.054(3) 0.052(3) 0.052(3) 0.007(2) 0.021(2) 0.001(2)
C7 0.053(2) 0.044(2) 0.051(2) 0.0012(19) 0.025(2) -0.0001(18)
C8 0.049(2) 0.042(2) 0.047(2) -0.0026(18) 0.0245(18) -0.0045(17)
C9 0.045(2) 0.041(2) 0.043(2) -0.0031(17) 0.0207(17) -0.0004(17)
C10 0.047(2) 0.040(2) 0.047(2) -0.0034(18) 0.0219(18) 0.0026(17)
C11 0.047(2) 0.041(2) 0.054(2) -0.0036(18) 0.0256(19) 0.0018(18)
C12 0.046(2) 0.039(2) 0.051(2) 0.0001(17) 0.0241(18) 0.0014(17)
C13 0.050(2) 0.042(2) 0.048(2) -0.0051(18) 0.0261(19) -0.0011(18)
C14 0.048(2) 0.036(2) 0.048(2) -0.0057(17) 0.0255(18) -0.0040(17)
C15 0.054(2) 0.034(2) 0.059(2) -0.0028(18) 0.035(2) -0.0033(18)
C16 0.059(3) 0.040(2) 0.060(3) -0.0050(19) 0.033(2) -0.0017(19)
C17 0.062(3) 0.049(3) 0.068(3) -0.017(2) 0.040(2) -0.008(2)
C18 0.073(3) 0.038(2) 0.059(3) -0.003(2) 0.044(2) -0.0026(19)
C19 0.064(3) 0.037(2) 0.058(3) 0.003(2) 0.034(2) 0.0024(19)
C20 0.056(2) 0.040(2) 0.067(3) -0.0065(19) 0.038(2) -0.005(2)
C21 0.084(3) 0.037(2) 0.067(3) -0.010(2) 0.046(3) -0.002(2)
C22 0.091(4) 0.039(3) 0.086(4) -0.009(3) 0.042(3) -0.000(2)
C23 0.121(5) 0.051(3) 0.100(4) -0.008(3) 0.081(4) 0.003(3)
C24 0.095(4) 0.051(3) 0.084(4) -0.008(3) 0.049(3) 0.010(3)
C25 0.046(2) 0.038(2) 0.059(3) 0.0006(17) 0.0289(19) 0.0023(18)
C26 0.055(2) 0.042(2) 0.052(2) 0.0020(19) 0.028(2) 0.0042(18)
C27 0.059(3) 0.040(2) 0.059(3) -0.0064(19) 0.030(2) -0.0072(19)
C28 0.051(2) 0.039(2) 0.065(3) -0.0013(18) 0.034(2) 0.0000(19)
C29 0.087(3) 0.047(3) 0.060(3) -0.003(2) 0.046(3) 0.004(2)
C30 0.073(3) 0.046(3) 0.058(3) -0.013(2) 0.038(2) -0.009(2)
C31 0.081(3) 0.038(2) 0.079(3) -0.001(2) 0.046(3) 0.003(2)
C32 0.159(7) 0.057(4) 0.101(5) -0.039(4) 0.076(5) -0.014(3)
C33 0.110(6) 0.043(4) 0.350(17) 0.029(4) 0.124(9) 0.060(6)
C34 0.132(6) 0.044(3) 0.096(4) -0.021(3) 0.070(4) 0.003(3)
C35 0.050(2) 0.044(2) 0.060(3) 0.0002(19) 0.029(2) 0.011(2)
C36 0.053(2) 0.050(3) 0.066(3) 0.000(2) 0.036(2) 0.008(2)
C37 0.049(2) 0.063(3) 0.063(3) 0.005(2) 0.034(2) 0.006(2)
C39 0.064(3) 0.049(3) 0.071(3) 0.001(2) 0.037(2) 0.005(2)
C41 0.046(2) 0.040(2) 0.069(3) 0.0021(18) 0.028(2) 0.005(2)
C42 0.049(2) 0.045(3) 0.097(4) -0.007(2) 0.040(3) 0.002(2)
C43 0.065(3) 0.064(3) 0.089(4) -0.007(3) 0.048(3) 0.016(3)
C45 0.061(3) 0.042(3) 0.115(4) -0.007(2) 0.051(3) 0.002(3)
C47 0.045(2) 0.036(2) 0.070(3) -0.0035(18) 0.025(2) 0.0015(19)
C48 0.045(2) 0.038(2) 0.069(3) -0.0023(18) 0.025(2) -0.004(2)
C49 0.055(2) 0.037(2) 0.068(3) -0.0040(19) 0.029(2) -0.002(2)
C50 0.061(3) 0.048(3) 0.069(3) -0.003(2) 0.031(2) 0.001(2)
C51 0.066(3) 0.035(2) 0.080(3) -0.007(2) 0.033(3) -0.010(2)
C52 0.056(3) 0.040(2) 0.071(3) -0.005(2) 0.029(2) 0.002(2)
C54 0.098(4) 0.066(4) 0.076(4) -0.013(3) 0.048(3) -0.005(3)
C55 0.146(7) 0.066(4) 0.087(4) 0.006(4) 0.065(5) -0.006(3)
C57 0.054(3) 0.057(3) 0.072(3) -0.011(2) 0.036(2) -0.015(2)
C58 0.053(3) 0.057(3) 0.079(3) -0.010(2) 0.034(2) -0.022(2)
C59 0.056(3) 0.055(3) 0.098(4) -0.009(2) 0.043(3) -0.020(3)
C60 0.054(3) 0.051(3) 0.111(4) -0.003(2) 0.042(3) -0.025(3)
C61 0.052(3) 0.050(3) 0.091(4) 0.000(2) 0.031(3) -0.013(3)
C62 0.052(2) 0.048(3) 0.074(3) 0.002(2) 0.029(2) -0.013(2)
C63 0.043(2) 0.047(3) 0.066(3) -0.0060(19) 0.022(2) -0.016(2)
C64 0.046(2) 0.046(3) 0.060(3) -0.0046(19) 0.023(2) -0.013(2)
C65 0.050(2) 0.038(2) 0.065(3) -0.0010(18) 0.027(2) -0.0128(19)
C66 0.046(2) 0.044(3) 0.070(3) 0.0006(19) 0.028(2) -0.012(2)
C67 0.046(2) 0.037(2) 0.082(3) 0.0010(18) 0.032(2) -0.009(2)
C68 0.050(2) 0.046(3) 0.072(3) -0.005(2) 0.028(2) -0.010(2)
C69 0.048(2) 0.045(3) 0.069(3) -0.0049(19) 0.029(2) -0.013(2)
C70 0.059(3) 0.042(3) 0.078(3) -0.002(2) 0.039(2) -0.007(2)
C71 0.057(3) 0.052(3) 0.087(4) -0.004(2) 0.039(3) -0.006(2)
C72 0.063(3) 0.049(3) 0.086(4) -0.008(2) 0.041(3) -0.005(2)
C73 0.070(3) 0.054(3) 0.078(3) -0.010(2) 0.046(3) -0.014(2)
C74 0.061(3) 0.061(3) 0.075(3) 0.004(2) 0.031(3) 0.000(3)
C75 0.056(3) 0.058(3) 0.085(4) -0.009(2) 0.034(3) -0.008(3)
C76 0.083(4) 0.049(3) 0.084(4) -0.003(3) 0.048(3) -0.002(3)
C77 0.084(4) 0.051(3) 0.089(4) -0.005(3) 0.043(3) -0.000(3)
C78 0.137(6) 0.070(4) 0.115(5) -0.007(4) 0.085(5) 0.002(4)
C79 0.090(4) 0.062(4) 0.093(4) 0.000(3) 0.043(3) 0.010(3)
C80 0.040(2) 0.040(2) 0.062(3) 0.0027(17) 0.0231(19) -0.0063(19)
C81 0.049(2) 0.054(3) 0.061(3) 0.001(2) 0.028(2) -0.007(2)
C82 0.052(2) 0.044(3) 0.070(3) -0.006(2) 0.030(2) -0.015(2)
C83 0.049(2) 0.056(3) 0.068(3) -0.000(2) 0.030(2) -0.009(2)
C84 0.060(3) 0.058(3) 0.067(3) 0.002(2) 0.035(2) -0.004(2)
C85 0.051(2) 0.044(3) 0.065(3) -0.0001(19) 0.027(2) -0.014(2)
C86 0.075(3) 0.054(3) 0.074(3) -0.015(3) 0.034(3) -0.009(2)
C87 0.086(4) 0.079(5) 0.149(7) -0.015(4) 0.056(5) 0.015(5)
C88 0.235(12) 0.049(4) 0.157(8) -0.016(5) 0.135(9) -0.014(4)
C89 0.093(5) 0.045(3) 0.134(6) -0.011(3) 0.033(4) 0.011(4)
C90 0.053(2) 0.046(3) 0.063(3) 0.003(2) 0.030(2) 0.000(2)
C91 0.059(3) 0.044(3) 0.077(3) 0.005(2) 0.037(2) -0.004(2)
C92 0.067(3) 0.047(3) 0.092(4) 0.004(2) 0.046(3) -0.012(3)
C94 0.071(3) 0.044(3) 0.083(3) 0.012(2) 0.046(3) 0.003(2)
C96 0.044(2) 0.039(2) 0.066(3) 0.0039(17) 0.031(2) 0.0011(19)
C97 0.051(2) 0.042(2) 0.070(3) 0.0080(19) 0.035(2) 0.003(2)
C98 0.056(2) 0.046(3) 0.064(3) 0.006(2) 0.035(2) 0.003(2)
C100 0.052(2) 0.046(3) 0.065(3) 0.004(2) 0.032(2) 0.006(2)
C102 0.046(2) 0.056(3) 0.072(3) -0.004(2) 0.033(2) 0.000(2)
C103 0.061(3) 0.075(4) 0.070(3) -0.016(3) 0.039(3) -0.011(3)
C104 0.070(3) 0.113(5) 0.076(4) -0.025(3) 0.046(3) -0.020(4)
C105 0.073(4) 0.137(7) 0.073(4) -0.023(4) 0.043(3) 0.003(4)
C106 0.065(3) 0.118(6) 0.079(4) -0.008(4) 0.039(3) 0.029(4)
C107 0.052(3) 0.062(3) 0.090(4) -0.005(2) 0.037(3) 0.011(3)
C109 0.132(8) 0.32(2) 0.063(5) -0.028(10) 0.049(5) -0.012(8)
C110 0.147(8) 0.267(16) 0.073(5) -0.022(9) 0.057(5) 0.044(7)
C112 0.053(2) 0.044(3) 0.062(3) -0.0056(19) 0.031(2) -0.009(2)
C113 0.052(2) 0.052(3) 0.058(3) -0.011(2) 0.031(2) -0.010(2)
C114 0.052(2) 0.064(3) 0.069(3) 0.002(2) 0.034(2) -0.006(2)
C115 0.059(3) 0.064(3) 0.082(3) 0.001(2) 0.040(3) -0.011(3)
C116 0.056(3) 0.047(3) 0.079(3) 0.002(2) 0.030(2) -0.006(2)
C117 0.058(3) 0.042(2) 0.071(3) -0.001(2) 0.033(2) -0.005(2)
C118 0.048(2) 0.042(2) 0.058(3) -0.0037(18) 0.023(2) -0.0054(19)
C119 0.048(2) 0.044(2) 0.055(2) -0.0019(18) 0.025(2) -0.0062(19)
C120 0.053(2) 0.031(2) 0.059(2) -0.0024(17) 0.029(2) -0.0030(18)
C121 0.051(2) 0.042(2) 0.059(3) -0.0057(19) 0.032(2) -0.0037(19)
C122 0.049(2) 0.033(2) 0.072(3) -0.0012(17) 0.036(2) -0.0024(19)
C123 0.054(2) 0.033(2) 0.062(3) -0.0063(18) 0.033(2) -0.0049(18)
C124 0.050(2) 0.035(2) 0.058(2) -0.0067(18) 0.028(2) -0.0034(18)
C125 0.052(2) 0.031(2) 0.069(3) -0.0050(17) 0.035(2) -0.0032(18)
C126 0.070(3) 0.036(2) 0.064(3) -0.007(2) 0.046(2) -0.0016(19)
C127 0.074(3) 0.040(2) 0.069(3) 0.005(2) 0.049(3) -0.000(2)
C128 0.058(2) 0.041(2) 0.062(3) -0.0044(19) 0.036(2) -0.0049(19)
C129 0.068(3) 0.049(3) 0.057(3) -0.001(2) 0.039(2) -0.003(2)
C130 0.063(3) 0.039(2) 0.063(3) -0.003(2) 0.038(2) -0.0046(19)
C131 0.073(3) 0.043(2) 0.062(3) 0.006(2) 0.042(2) 0.003(2)
C132 0.081(3) 0.043(3) 0.069(3) 0.001(2) 0.047(3) 0.005(2)
C133 0.075(3) 0.058(3) 0.065(3) 0.003(3) 0.041(3) -0.001(2)
C134 0.086(3) 0.044(3) 0.063(3) 0.002(2) 0.048(3) 0.002(2)
C135 0.051(2) 0.031(2) 0.071(3) 0.0007(17) 0.036(2) -0.0014(18)
C136 0.061(3) 0.038(2) 0.061(3) 0.0003(19) 0.033(2) -0.0038(19)
C137 0.071(3) 0.029(2) 0.067(3) -0.004(2) 0.037(2) -0.0081(19)
C138 0.059(3) 0.033(2) 0.073(3) 0.0039(19) 0.035(2) 0.002(2)
C139 0.062(3) 0.045(3) 0.063(3) 0.007(2) 0.031(2) 0.004(2)
C140 0.057(2) 0.030(2) 0.063(3) -0.0009(18) 0.029(2) -0.0039(18)
C141 0.073(3) 0.036(2) 0.073(3) 0.004(2) 0.037(3) 0.004(2)
C142 0.086(4) 0.054(3) 0.101(4) -0.000(3) 0.055(3) 0.015(3)
C143 0.118(5) 0.052(3) 0.096(4) 0.011(3) 0.066(4) 0.015(3)
C144 0.078(3) 0.035(3) 0.090(4) 0.006(2) 0.035(3) 0.006(2)
C145 0.051(2) 0.041(2) 0.062(3) 0.0007(19) 0.031(2) 0.0036(19)
C146 0.062(3) 0.040(2) 0.074(3) -0.005(2) 0.044(2) -0.001(2)
C147 0.068(3) 0.046(3) 0.089(3) 0.000(2) 0.055(3) -0.005(2)
C149 0.074(3) 0.037(2) 0.085(3) -0.002(2) 0.054(3) -0.003(2)
C151 0.052(2) 0.031(2) 0.079(3) 0.0031(17) 0.044(2) 0.0029(19)
C152 0.056(2) 0.036(2) 0.066(3) 0.0018(18) 0.036(2) 0.0036(19)
C153 0.078(3) 0.041(3) 0.073(4) -0.000(2) 0.048(3) 0.005(2)
C155 0.060(3) 0.039(2) 0.074(3) -0.002(2) 0.042(2) 0.004(2)
C157 0.054(2) 0.040(2) 0.065(3) 0.0039(19) 0.039(2) 0.0068(19)
C158 0.061(3) 0.037(2) 0.069(3) 0.0014(19) 0.041(2) 0.002(2)
C159 0.064(3) 0.046(3) 0.066(3) -0.001(2) 0.040(2) -0.001(2)
C160 0.065(3) 0.061(3) 0.063(3) 0.002(2) 0.039(2) 0.004(2)
C161 0.065(3) 0.055(3) 0.065(3) 0.013(2) 0.037(3) 0.016(2)
C162 0.059(3) 0.038(2) 0.081(3) 0.0027(19) 0.044(3) 0.003(2)
C164 0.103(5) 0.104(6) 0.063(4) 0.006(4) 0.028(3) -0.015(3)
C165 0.139(7) 0.135(8) 0.064(4) 0.012(6) 0.022(4) 0.020(4)

loop_
_atom_type_symbol
_atom_type_description
_atom_type_scat_dispersion_real
_atom_type_scat_dispersion_imag
_atom_type_scat_source
C C 0.0181 0.0091
;
International Tables for Crystallography
(Vol. C, Tables 4.2.6.8 and 6.1.1.4)
;
H H 0.0000 0.0000
;
International Tables for Crystallography
(Vol. C, Table 6.1.1.4)
;
N N 0.0311 0.0180
;
International Tables for Crystallography
(Vol. C, Tables 4.2.6.8 and 6.1.1.4)
;
O O 0.0492 0.0322
;
International Tables for Crystallography
(Vol. C, Tables 4.2.6.8 and 6.1.1.4)
;

loop_
_geom_angle_atom_site_label_1
_geom_angle_atom_site_label_2
_geom_angle_atom_site_label_3
_geom_angle
_geom_angle_publ_flag
_geom_angle_site_symmetry_1
_geom_angle_site_symmetry_2
_geom_angle_site_symmetry_3
C50 N53 C54 120.9(5) yes . . .
C50 N53 C55 121.0(6) yes . . .
C54 N53 C55 118.1(7) yes . . .
C105 N108 C109 122.6(10) yes . . .
C105 N108 C110 118.6(9) yes . . .
C109 N108 C110 118.8(8) yes . . .
C160 N163 C164 120.8(5) yes . . .
C160 N163 C165 120.5(6) yes . . .
C164 N163 C165 118.3(5) yes . . .
O1 C2 C3 125.7(5) yes . . .
O1 C2 C14 129.3(4) yes . . .
C3 C2 C14 105.0(4) yes . . .
C2 C3 C4 127.4(5) yes . . .
C2 C3 C8 109.9(4) yes . . .
C4 C3 C8 122.6(5) yes . . .
C3 C4 C5 117.9(5) yes . . .
C4 C5 C6 119.4(5) yes . . .
C5 C6 C7 122.2(5) yes . . .
C6 C7 C8 118.9(5) yes . . .
C3 C8 C7 118.9(5) yes . . .
C3 C8 C9 108.9(4) yes . . .
C7 C8 C9 132.1(5) yes . . .
C8 C9 C10 129.4(4) yes . . .
C8 C9 C14 108.8(5) yes . . .
C10 C9 C14 121.6(4) yes . . .
C9 C10 C11 116.8(4) yes . . .
C9 C10 C25 120.2(4) yes . . .
C11 C10 C25 123.0(5) yes . . .
C10 C11 C12 120.6(5) yes . . .
C10 C11 C35 120.4(4) yes . . .
C12 C11 C35 118.6(4) yes . . .
C11 C12 C13 123.3(4) yes . . .
C12 C13 C14 115.8(4) yes . . .
C12 C13 C15 117.9(4) yes . . .
C14 C13 C15 126.1(5) yes . . .
C2 C14 C9 107.3(4) yes . . .
C2 C14 C13 131.1(4) yes . . .
C9 C14 C13 121.3(5) yes . . .
C13 C15 C16 124.6(3) yes . . .
C13 C15 C20 118.2(4) yes . . .
C16 C15 C20 117.2(4) yes . . .
C15 C16 C17 120.0(4) yes . . .
C16 C17 C18 123.4(5) yes . . .
C17 C18 C19 116.5(5) yes . . .
C17 C18 C21 121.0(5) yes . . .
C19 C18 C21 122.5(4) yes . . .
C18 C19 C20 121.0(4) yes . . .
C15 C20 C19 121.9(4) yes . . .
C18 C21 C22 111.1(5) yes . . .
C18 C21 C23 107.8(5) yes . . .
C18 C21 C24 111.3(5) yes . . .
C22 C21 C23 111.5(6) yes . . .
C22 C21 C24 108.3(5) yes . . .
C23 C21 C24 106.8(5) yes . . .
C10 C25 C26 119.7(5) yes . . .
C10 C25 C30 121.8(4) yes . . .
C26 C25 C30 118.3(4) yes . . .
C25 C26 C27 120.9(5) yes . . .
C26 C27 C28 121.2(5) yes . . .
C27 C28 C29 116.8(5) yes . . .
C27 C28 C31 120.8(5) yes . . .
C29 C28 C31 122.3(5) yes . . .
C28 C29 C30 122.1(6) yes . . .
C25 C30 C29 120.7(5) yes . . .
C28 C31 C32 111.1(4) yes . . .
C28 C31 C33 108.8(6) yes . . .
C28 C31 C34 111.0(5) yes . . .
C32 C31 C33 110.0(7) yes . . .
C32 C31 C34 104.2(7) yes . . .
C33 C31 C34 111.7(8) yes . . .
C11 C35 C36 121.1(4) yes . . .
C11 C35 C41 119.3(5) yes . . .
C36 C35 C41 119.2(5) yes . . .
C35 C36 C37 123.0(5) yes . . .
C35 C36 C39 123.7(4) yes . . .
C37 C36 C39 113.2(5) yes . . .
N38 C37 C36 174.5(7) yes . . .
N40 C39 C36 177.0(6) yes . . .
C35 C41 C42 117.8(5) yes . . .
C35 C41 C47 116.9(5) yes . . .
C42 C41 C47 125.3(4) yes . . .
C41 C42 C43 124.7(5) yes . . .
C41 C42 C45 122.0(6) yes . . .
C43 C42 C45 113.2(6) yes . . .
N44 C43 C42 175.6(7) yes . . .
N46 C45 C42 173.8(10) yes . . .
C41 C47 C48 120.8(4) yes . . .
C41 C47 C52 123.7(5) yes . . .
C48 C47 C52 115.4(5) yes . . .
C47 C48 C49 123.2(5) yes . . .
C48 C49 C50 120.9(5) yes . . .
N53 C50 C49 121.9(5) yes . . .
N53 C50 C51 121.7(5) yes . . .
C49 C50 C51 116.3(6) yes . . .
C50 C51 C52 121.2(5) yes . . .
C47 C52 C51 122.9(5) yes . . .
O56 C57 C58 125.7(6) yes . . .
O56 C57 C69 129.0(5) yes . . .
C58 C57 C69 105.3(5) yes . . .
C57 C58 C59 129.1(6) yes . . .
C57 C58 C63 109.3(6) yes . . .
C59 C58 C63 121.5(5) yes . . .
C58 C59 C60 118.1(7) yes . . .
C59 C60 C61 121.0(6) yes . . .
C60 C61 C62 121.8(5) yes . . .
C61 C62 C63 117.5(6) yes . . .
C58 C63 C62 120.1(5) yes . . .
C58 C63 C64 107.8(4) yes . . .
C62 C63 C64 132.1(6) yes . . .
C63 C64 C65 128.7(5) yes . . .
C63 C64 C69 109.4(5) yes . . .
C65 C64 C69 121.8(5) yes . . .
C64 C65 C66 116.3(5) yes . . .
C64 C65 C80 119.8(5) yes . . .
C66 C65 C80 123.8(5) yes . . .
C65 C66 C67 120.8(6) yes . . .
C65 C66 C90 120.6(5) yes . . .
C67 C66 C90 118.3(5) yes . . .
C66 C67 C68 123.1(5) yes . . .
C67 C68 C69 115.7(5) yes . . .
C67 C68 C70 117.5(5) yes . . .
C69 C68 C70 126.9(6) yes . . .
C57 C69 C64 107.5(4) yes . . .
C57 C69 C68 130.5(5) yes . . .
C64 C69 C68 121.7(6) yes . . .
C68 C70 C71 122.5(4) yes . . .
C68 C70 C75 119.4(5) yes . . .
C71 C70 C75 118.1(5) yes . . .
C70 C71 C72 120.4(4) yes . . .
C71 C72 C73 121.8(5) yes . . .
C72 C73 C74 116.9(5) yes . . .
C72 C73 C76 119.8(5) yes . . .
C74 C73 C76 123.2(5) yes . . .
C73 C74 C75 121.9(5) yes . . .
C70 C75 C74 120.8(5) yes . . .
C73 C76 C77 110.0(5) yes . . .
C73 C76 C78 109.2(6) yes . . .
C73 C76 C79 112.5(6) yes . . .
C77 C76 C78 108.5(6) yes . . .
C77 C76 C79 107.6(5) yes . . .
C78 C76 C79 109.0(6) yes . . .
C65 C80 C81 119.1(5) yes . . .
C65 C80 C85 122.8(4) yes . . .
C81 C80 C85 118.0(5) yes . . .
C80 C81 C82 121.0(5) yes . . .
C81 C82 C83 122.0(5) yes . . .
C82 C83 C84 117.3(5) yes . . .
C82 C83 C86 121.9(5) yes . . .
C84 C83 C86 120.8(6) yes . . .
C83 C84 C85 120.8(6) yes . . .
C80 C85 C84 120.9(5) yes . . .
C83 C86 C87 107.0(5) yes . . .
C83 C86 C88 112.3(7) yes . . .
C83 C86 C89 112.4(4) yes . . .
C87 C86 C88 108.5(7) yes . . .
C87 C86 C89 108.8(7) yes . . .
C88 C86 C89 107.8(6) yes . . .
C66 C90 C91 121.3(4) yes . . .
C66 C90 C96 116.9(5) yes . . .
C91 C90 C96 121.2(5) yes . . .
C90 C91 C92 122.4(6) yes . . .
C90 C91 C94 122.4(4) yes . . .
C92 C91 C94 115.1(6) yes . . .
N93 C92 C91 177.4(8) yes . . .
N95 C94 C91 178.1(6) yes . . .
C90 C96 C97 118.4(5) yes . . .
C90 C96 C102 117.6(5) yes . . .
C97 C96 C102 124.0(4) yes . . .
C96 C97 C98 124.0(4) yes . . .
C96 C97 C100 122.0(5) yes . . .
C98 C97 C100 114.0(5) yes . . .
N99 C98 C97 177.7(6) yes . . .
N101 C100 C97 177.1(7) yes . . .
C96 C102 C103 123.6(5) yes . . .
C96 C102 C107 120.7(5) yes . . .
C103 C102 C107 115.7(5) yes . . .
C102 C103 C104 121.2(6) yes . . .
C103 C104 C105 123.0(7) yes . . .
N108 C105 C104 122.2(8) yes . . .
N108 C105 C106 121.9(9) yes . . .
C104 C105 C106 115.9(7) yes . . .
C105 C106 C107 122.3(8) yes . . .
C102 C107 C106 121.8(6) yes . . .
O111 C112 C113 126.4(6) yes . . .
O111 C112 C124 127.7(5) yes . . .
C113 C112 C124 105.8(5) yes . . .
C112 C113 C114 127.9(6) yes . . .
C112 C113 C118 109.7(5) yes . . .
C114 C113 C118 122.4(5) yes . . .
C113 C114 C115 118.3(6) yes . . .
C114 C115 C116 120.4(7) yes . . .
C115 C116 C117 121.5(5) yes . . .
C116 C117 C118 118.3(6) yes . . .
C113 C118 C117 119.1(5) yes . . .
C113 C118 C119 108.7(4) yes . . .
C117 C118 C119 132.2(6) yes . . .
C118 C119 C120 130.3(4) yes . . .
C118 C119 C124 108.2(5) yes . . .
C120 C119 C124 121.4(5) yes . . .
C119 C120 C121 116.7(4) yes . . .
C119 C120 C135 122.8(5) yes . . .
C121 C120 C135 120.5(6) yes . . .
C120 C121 C122 120.9(6) yes . . .
C120 C121 C145 122.3(4) yes . . .
C122 C121 C145 116.7(5) yes . . .
C121 C122 C123 122.3(5) yes . . .
C122 C123 C124 116.7(4) yes . . .
C122 C123 C125 118.9(5) yes . . .
C124 C123 C125 124.4(6) yes . . .
C112 C124 C119 107.5(4) yes . . .
C112 C124 C123 130.5(4) yes . . .
C119 C124 C123 121.9(6) yes . . .
C123 C125 C126 119.5(5) yes . . .
C123 C125 C130 122.0(5) yes . . .
C126 C125 C130 118.3(4) yes . . .
C125 C126 C127 120.1(6) yes . . .
C126 C127 C128 122.4(5) yes . . .
C127 C128 C129 117.1(4) yes . . .
C127 C128 C131 122.2(5) yes . . .
C129 C128 C131 120.6(5) yes . . .
C128 C129 C130 120.8(6) yes . . .
C125 C130 C129 121.3(5) yes . . .
C128 C131 C132 111.7(4) yes . . .
C128 C131 C133 107.3(4) yes . . .
C128 C131 C134 111.8(5) yes . . .
C132 C131 C133 108.2(5) yes . . .
C132 C131 C134 107.8(5) yes . . .
C133 C131 C134 109.9(5) yes . . .
C120 C135 C136 118.9(5) yes . . .
C120 C135 C140 122.0(4) yes . . .
C136 C135 C140 119.1(4) yes . . .
C135 C136 C137 119.1(5) yes . . .
C136 C137 C138 122.6(4) yes . . .
C137 C138 C139 117.9(5) yes . . .
C137 C138 C141 119.9(4) yes . . .
C139 C138 C141 122.3(5) yes . . .
C138 C139 C140 120.4(5) yes . . .
C135 C140 C139 120.8(4) yes . . .
C138 C141 C142 108.2(4) yes . . .
C138 C141 C143 113.0(4) yes . . .
C138 C141 C144 109.8(6) yes . . .
C142 C141 C143 109.1(7) yes . . .
C142 C141 C144 108.7(5) yes . . .
C143 C141 C144 108.0(5) yes . . .
C121 C145 C146 121.0(4) yes . . .
C121 C145 C151 119.1(5) yes . . .
C146 C145 C151 119.5(6) yes . . .
C145 C146 C147 125.1(6) yes . . .
C145 C146 C149 121.6(5) yes . . .
C147 C146 C149 113.3(6) yes . . .
N148 C147 C146 177.1(9) yes . . .
N150 C149 C146 177.7(5) yes . . .
C145 C151 C152 117.4(4) yes . . .
C145 C151 C157 118.5(5) yes . . .
C152 C151 C157 123.9(4) yes . . .
C151 C152 C153 124.0(4) yes . . .
C151 C152 C155 121.9(4) yes . . .
C153 C152 C155 113.9(5) yes . . .
N154 C153 C152 177.9(8) yes . . .
N156 C155 C152 175.7(8) yes . . .
C151 C157 C158 123.2(4) yes . . .
C151 C157 C162 120.6(4) yes . . .
C158 C157 C162 116.0(4) yes . . .
C157 C158 C159 121.7(4) yes . . .
C158 C159 C160 122.7(5) yes . . .
N163 C160 C159 122.5(5) yes . . .
N163 C160 C161 121.3(5) yes . . .
C159 C160 C161 116.2(4) yes . . .
C160 C161 C162 120.8(5) yes . . .
C157 C162 C161 122.3(4) yes . . .
C3 C4 H4 121.035 no . . .
C5 C4 H4 121.020 no . . .
C4 C5 H5 120.272 no . . .
C6 C5 H5 120.304 no . . .
C5 C6 H6 118.934 no . . .
C7 C6 H6 118.895 no . . .
C6 C7 H7 120.575 no . . .
C8 C7 H7 120.563 no . . .
C11 C12 H12 118.339 no . . .
C13 C12 H12 118.341 no . . .
C15 C16 H16 120.019 no . . .
C17 C16 H16 120.003 no . . .
C16 C17 H17 118.288 no . . .
C18 C17 H17 118.312 no . . .
C18 C19 H19 119.466 no . . .
C20 C19 H19 119.507 no . . .
C15 C20 H20 119.075 no . . .
C19 C20 H20 119.056 no . . .
C21 C22 H22A 109.490 no . . .
C21 C22 H22B 109.476 no . . .
C21 C22 H22C 109.474 no . . .
H22A C22 H22B 109.477 no . . .
H22A C22 H22C 109.469 no . . .
H22B C22 H22C 109.442 no . . .
C21 C23 H23A 109.456 no . . .
C21 C23 H23B 109.456 no . . .
C21 C23 H23C 109.461 no . . .
H23A C23 H23B 109.503 no . . .
H23A C23 H23C 109.470 no . . .
H23B C23 H23C 109.481 no . . .
C21 C24 H24A 109.463 no . . .
C21 C24 H24B 109.483 no . . .
C21 C24 H24C 109.477 no . . .
H24A C24 H24B 109.452 no . . .
H24A C24 H24C 109.465 no . . .
H24B C24 H24C 109.488 no . . .
C25 C26 H26 119.544 no . . .
C27 C26 H26 119.545 no . . .
C26 C27 H27 119.390 no . . .
C28 C27 H27 119.403 no . . .
C28 C29 H29 118.966 no . . .
C30 C29 H29 118.966 no . . .
C25 C30 H30 119.655 no . . .
C29 C30 H30 119.664 no . . .
C31 C32 H32A 109.466 no . . .
C31 C32 H32B 109.486 no . . .
C31 C32 H32C 109.446 no . . .
H32A C32 H32B 109.511 no . . .
H32A C32 H32C 109.467 no . . .
H32B C32 H32C 109.451 no . . .
C31 C33 H33A 109.492 no . . .
C31 C33 H33B 109.497 no . . .
C31 C33 H33C 109.464 no . . .
H33A C33 H33B 109.483 no . . .
H33A C33 H33C 109.445 no . . .
H33B C33 H33C 109.445 no . . .
C31 C34 H34A 109.483 no . . .
C31 C34 H34B 109.470 no . . .
C31 C34 H34C 109.487 no . . .
H34A C34 H34B 109.450 no . . .
H34A C34 H34C 109.485 no . . .
H34B C34 H34C 109.453 no . . .
C47 C48 H48 118.374 no . . .
C49 C48 H48 118.399 no . . .
C48 C49 H49 119.554 no . . .
C50 C49 H49 119.587 no . . .
C50 C51 H51 119.376 no . . .
C52 C51 H51 119.379 no . . .
C47 C52 H52 118.578 no . . .
C51 C52 H52 118.541 no . . .
N53 C54 H54A 109.470 no . . .
N53 C54 H54B 109.476 no . . .
N53 C54 H54C 109.477 no . . .
H54A C54 H54B 109.454 no . . .
H54A C54 H54C 109.479 no . . .
H54B C54 H54C 109.471 no . . .
N53 C55 H55A 109.479 no . . .
N53 C55 H55B 109.471 no . . .
N53 C55 H55C 109.476 no . . .
H55A C55 H55B 109.457 no . . .
H55A C55 H55C 109.483 no . . .
H55B C55 H55C 109.462 no . . .
C58 C59 H59 120.991 no . . .
C60 C59 H59 120.957 no . . .
C59 C60 H60 119.512 no . . .
C61 C60 H60 119.504 no . . .
C60 C61 H61 119.130 no . . .
C62 C61 H61 119.105 no . . .
C61 C62 H62 121.240 no . . .
C63 C62 H62 121.249 no . . .
C66 C67 H67 118.453 no . . .
C68 C67 H67 118.445 no . . .
C70 C71 H71 119.806 no . . .
C72 C71 H71 119.766 no . . .
C71 C72 H72 119.074 no . . .
C73 C72 H72 119.080 no . . .
C73 C74 H74 119.060 no . . .
C75 C74 H74 119.034 no . . .
C70 C75 H75 119.611 no . . .
C74 C75 H75 119.600 no . . .
C76 C77 H77A 109.470 no . . .
C76 C77 H77B 109.493 no . . .
C76 C77 H77C 109.475 no . . .
H77A C77 H77B 109.467 no . . .
H77A C77 H77C 109.476 no . . .
H77B C77 H77C 109.447 no . . .
C76 C78 H78A 109.476 no . . .
C76 C78 H78B 109.465 no . . .
C76 C78 H78C 109.493 no . . .
H78A C78 H78B 109.452 no . . .
H78A C78 H78C 109.467 no . . .
H78B C78 H78C 109.474 no . . .
C76 C79 H79A 109.453 no . . .
C76 C79 H79B 109.469 no . . .
C76 C79 H79C 109.471 no . . .
H79A C79 H79B 109.480 no . . .
H79A C79 H79C 109.470 no . . .
H79B C79 H79C 109.485 no . . .
C80 C81 H81 119.492 no . . .
C82 C81 H81 119.464 no . . .
C81 C82 H82 119.021 no . . .
C83 C82 H82 119.026 no . . .
C83 C84 H84 119.597 no . . .
C85 C84 H84 119.617 no . . .
C80 C85 H85 119.526 no . . .
C84 C85 H85 119.571 no . . .
C86 C87 H87A 109.467 no . . .
C86 C87 H87B 109.478 no . . .
C86 C87 H87C 109.462 no . . .
H87A C87 H87B 109.476 no . . .
H87A C87 H87C 109.467 no . . .
H87B C87 H87C 109.477 no . . .
C86 C88 H88A 109.468 no . . .
C86 C88 H88B 109.467 no . . .
C86 C88 H88C 109.491 no . . .
H88A C88 H88B 109.471 no . . .
H88A C88 H88C 109.453 no . . .
H88B C88 H88C 109.478 no . . .
C86 C89 H89A 109.464 no . . .
C86 C89 H89B 109.483 no . . .
C86 C89 H89C 109.484 no . . .
H89A C89 H89B 109.458 no . . .
H89A C89 H89C 109.464 no . . .
H89B C89 H89C 109.475 no . . .
C102 C103 H103 119.408 no . . .
C104 C103 H103 119.392 no . . .
C103 C104 H104 118.514 no . . .
C105 C104 H104 118.524 no . . .
C105 C106 H106 118.861 no . . .
C107 C106 H106 118.841 no . . .
C102 C107 H107 119.111 no . . .
C106 C107 H107 119.121 no . . .
N108 C109 H10A 109.473 no . . .
N108 C109 H10B 109.462 no . . .
N108 C109 H10C 109.482 no . . .
H10A C109 H10B 109.450 no . . .
H10A C109 H10C 109.482 no . . .
H10B C109 H10C 109.478 no . . .
N108 C110 H11A 109.455 no . . .
N108 C110 H11B 109.473 no . . .
N108 C110 H11C 109.484 no . . .
H11A C110 H11B 109.474 no . . .
H11A C110 H11C 109.477 no . . .
H11B C110 H11C 109.464 no . . .
C113 C114 H114 120.860 no . . .
C115 C114 H114 120.861 no . . .
C114 C115 H115 119.808 no . . .
C116 C115 H115 119.796 no . . .
C115 C116 H116 119.255 no . . .
C117 C116 H116 119.249 no . . .
C116 C117 H117 120.837 no . . .
C118 C117 H117 120.873 no . . .
C121 C122 H122 118.858 no . . .
C123 C122 H122 118.825 no . . .
C125 C126 H126 119.959 no . . .
C127 C126 H126 119.952 no . . .
C126 C127 H127 118.819 no . . .
C128 C127 H127 118.820 no . . .
C128 C129 H129 119.584 no . . .
C130 C129 H129 119.593 no . . .
C125 C130 H130 119.373 no . . .
C129 C130 H130 119.375 no . . .
C131 C132 H13A 109.508 no . . .
C131 C132 H13B 109.448 no . . .
C131 C132 H13C 109.498 no . . .
H13A C132 H13B 109.443 no . . .
H13A C132 H13C 109.492 no . . .
H13B C132 H13C 109.439 no . . .
C131 C133 H13D 109.455 no . . .
C131 C133 H13E 109.501 no . . .
C131 C133 H13F 109.503 no . . .
H13D C133 H13E 109.447 no . . .
H13D C133 H13F 109.438 no . . .
H13E C133 H13F 109.483 no . . .
C131 C134 H13G 109.462 no . . .
C131 C134 H13H 109.483 no . . .
C131 C134 H13I 109.466 no . . .
H13G C134 H13H 109.482 no . . .
H13G C134 H13I 109.476 no . . .
H13H C134 H13I 109.458 no . . .
C135 C136 H136 120.449 no . . .
C137 C136 H136 120.453 no . . .
C136 C137 H137 118.670 no . . .
C138 C137 H137 118.695 no . . .
C138 C139 H139 119.811 no . . .
C140 C139 H139 119.823 no . . .
C135 C140 H140 119.640 no . . .
C139 C140 H140 119.593 no . . .
C141 C142 H14A 109.468 no . . .
C141 C142 H14B 109.449 no . . .
C141 C142 H14C 109.447 no . . .
H14A C142 H14B 109.510 no . . .
H14A C142 H14C 109.497 no . . .
H14B C142 H14C 109.457 no . . .
C141 C143 H14D 109.473 no . . .
C141 C143 H14E 109.464 no . . .
C141 C143 H14F 109.480 no . . .
H14D C143 H14E 109.463 no . . .
H14D C143 H14F 109.480 no . . .
H14E C143 H14F 109.469 no . . .
C141 C144 H14G 109.478 no . . .
C141 C144 H14H 109.481 no . . .
C141 C144 H14I 109.473 no . . .
H14G C144 H14H 109.465 no . . .
H14G C144 H14I 109.470 no . . .
H14H C144 H14I 109.460 no . . .
C157 C158 H158 119.157 no . . .
C159 C158 H158 119.164 no . . .
C158 C159 H159 118.632 no . . .
C160 C159 H159 118.619 no . . .
C160 C161 H161 119.583 no . . .
C162 C161 H161 119.592 no . . .
C157 C162 H162 118.859 no . . .
C161 C162 H162 118.853 no . . .
N163 C164 H16A 109.478 no . . .
N163 C164 H16B 109.463 no . . .
N163 C164 H16C 109.478 no . . .
H16A C164 H16B 109.468 no . . .
H16A C164 H16C 109.476 no . . .
H16B C164 H16C 109.464 no . . .
N163 C165 H16D 109.461 no . . .
N163 C165 H16E 109.484 no . . .
N163 C165 H16F 109.464 no . . .
H16D C165 H16E 109.471 no . . .
H16D C165 H16F 109.452 no . . .
H16E C165 H16F 109.495 no . . .

loop_
_geom_bond_atom_site_label_1
_geom_bond_atom_site_label_2
_geom_bond_distance
_geom_bond_publ_flag
_geom_bond_site_symmetry_1
_geom_bond_site_symmetry_2
O1 C2 1.197(7) yes . .
O56 C57 1.203(9) yes . .
O111 C112 1.220(7) yes . .
N38 C37 1.146(7) yes . .
N40 C39 1.153(9) yes . .
N44 C43 1.136(12) yes . .
N46 C45 1.152(7) yes . .
N53 C50 1.348(10) yes . .
N53 C54 1.473(9) yes . .
N53 C55 1.445(9) yes . .
N93 C92 1.144(7) yes . .
N95 C94 1.129(10) yes . .
N99 C98 1.150(9) yes . .
N101 C100 1.131(6) yes . .
N108 C105 1.343(10) yes . .
N108 C109 1.391(18) yes . .
N108 C110 1.492(18) yes . .
N148 C147 1.143(7) yes . .
N150 C149 1.139(11) yes . .
N154 C153 1.147(8) yes . .
N156 C155 1.132(7) yes . .
N163 C160 1.361(7) yes . .
N163 C164 1.421(10) yes . .
N163 C165 1.437(11) yes . .
C2 C3 1.489(6) yes . .
C2 C14 1.519(8) yes . .
C3 C4 1.379(8) yes . .
C3 C8 1.380(8) yes . .
C4 C5 1.405(7) yes . .
C5 C6 1.378(9) yes . .
C6 C7 1.374(8) yes . .
C7 C8 1.398(6) yes . .
C8 C9 1.480(7) yes . .
C9 C10 1.386(8) yes . .
C9 C14 1.420(6) yes . .
C10 C11 1.422(6) yes . .
C10 C25 1.496(7) yes . .
C11 C12 1.387(7) yes . .
C11 C35 1.485(8) yes . .
C12 C13 1.395(8) yes . .
C13 C14 1.406(6) yes . .
C13 C15 1.488(7) yes . .
C15 C16 1.397(6) yes . .
C15 C20 1.388(5) yes . .
C16 C17 1.384(7) yes . .
C17 C18 1.387(6) yes . .
C18 C19 1.385(7) yes . .
C18 C21 1.533(8) yes . .
C19 C20 1.398(7) yes . .
C21 C22 1.506(7) yes . .
C21 C23 1.538(13) yes . .
C21 C24 1.563(8) yes . .
C25 C26 1.391(7) yes . .
C25 C30 1.371(8) yes . .
C26 C27 1.386(7) yes . .
C27 C28 1.383(8) yes . .
C28 C29 1.397(7) yes . .
C28 C31 1.531(7) yes . .
C29 C30 1.376(7) yes . .
C31 C32 1.563(8) yes . .
C31 C33 1.499(12) yes . .
C31 C34 1.510(14) yes . .
C35 C36 1.365(9) yes . .
C35 C41 1.487(6) yes . .
C36 C37 1.464(7) yes . .
C36 C39 1.432(9) yes . .
C41 C42 1.390(9) yes . .
C41 C47 1.442(9) yes . .
C42 C43 1.412(11) yes . .
C42 C45 1.430(7) yes . .
C47 C48 1.416(7) yes . .
C47 C52 1.401(7) yes . .
C48 C49 1.358(9) yes . .
C49 C50 1.414(7) yes . .
C50 C51 1.433(8) yes . .
C51 C52 1.356(10) yes . .
C57 C58 1.502(7) yes . .
C57 C69 1.501(10) yes . .
C58 C59 1.390(9) yes . .
C58 C63 1.394(10) yes . .
C59 C60 1.384(8) yes . .
C60 C61 1.371(11) yes . .
C61 C62 1.401(9) yes . .
C62 C63 1.397(7) yes . .
C63 C64 1.487(7) yes . .
C64 C65 1.393(9) yes . .
C64 C69 1.408(8) yes . .
C65 C66 1.421(7) yes . .
C65 C80 1.486(7) yes . .
C66 C67 1.385(8) yes . .
C66 C90 1.486(9) yes . .
C67 C68 1.405(10) yes . .
C68 C69 1.401(7) yes . .
C68 C70 1.474(8) yes . .
C70 C71 1.390(8) yes . .
C70 C75 1.386(6) yes . .
C71 C72 1.383(8) yes . .
C72 C73 1.395(7) yes . .
C73 C74 1.378(9) yes . .
C73 C76 1.538(9) yes . .
C74 C75 1.385(9) yes . .
C76 C77 1.535(8) yes . .
C76 C78 1.532(16) yes . .
C76 C79 1.521(9) yes . .
C80 C81 1.391(7) yes . .
C80 C85 1.380(8) yes . .
C81 C82 1.366(7) yes . .
C82 C83 1.381(9) yes . .
C83 C84 1.398(8) yes . .
C83 C86 1.539(8) yes . .
C84 C85 1.390(8) yes . .
C86 C87 1.538(12) yes . .
C86 C88 1.495(15) yes . .
C86 C89 1.517(9) yes . .
C90 C91 1.341(9) yes . .
C90 C96 1.497(6) yes . .
C91 C92 1.431(7) yes . .
C91 C94 1.461(10) yes . .
C96 C97 1.377(8) yes . .
C96 C102 1.427(8) yes . .
C97 C98 1.420(8) yes . .
C97 C100 1.438(6) yes . .
C102 C103 1.415(8) yes . .
C102 C107 1.434(8) yes . .
C103 C104 1.355(9) yes . .
C104 C105 1.410(12) yes . .
C105 C106 1.401(12) yes . .
C106 C107 1.352(10) yes . .
C112 C113 1.476(7) yes . .
C112 C124 1.515(9) yes . .
C113 C114 1.380(9) yes . .
C113 C118 1.386(8) yes . .
C114 C115 1.356(8) yes . .
C115 C116 1.382(10) yes . .
C116 C117 1.391(10) yes . .
C117 C118 1.376(6) yes . .
C118 C119 1.497(8) yes . .
C119 C120 1.387(9) yes . .
C119 C124 1.415(6) yes . .
C120 C121 1.412(8) yes . .
C120 C135 1.502(6) yes . .
C121 C122 1.395(7) yes . .
C121 C145 1.494(9) yes . .
C122 C123 1.393(9) yes . .
C123 C124 1.376(7) yes . .
C123 C125 1.490(6) yes . .
C125 C126 1.393(8) yes . .
C125 C130 1.371(9) yes . .
C126 C127 1.390(7) yes . .
C127 C128 1.379(9) yes . .
C128 C129 1.395(8) yes . .
C128 C131 1.526(7) yes . .
C129 C130 1.401(7) yes . .
C131 C132 1.511(7) yes . .
C131 C133 1.533(7) yes . .
C131 C134 1.537(11) yes . .
C135 C136 1.400(6) yes . .
C135 C140 1.359(8) yes . .
C136 C137 1.384(7) yes . .
C137 C138 1.366(8) yes . .
C138 C139 1.387(7) yes . .
C138 C141 1.544(7) yes . .
C139 C140 1.405(7) yes . .
C141 C142 1.553(9) yes . .
C141 C143 1.501(9) yes . .
C141 C144 1.532(10) yes . .
C145 C146 1.340(9) yes . .
C145 C151 1.484(6) yes . .
C146 C147 1.443(7) yes . .
C146 C149 1.456(10) yes . .
C151 C152 1.380(8) yes . .
C151 C157 1.432(7) yes . .
C152 C153 1.426(7) yes . .
C152 C155 1.434(7) yes . .
C157 C158 1.417(6) yes . .
C157 C162 1.417(6) yes . .
C158 C159 1.352(6) yes . .
C159 C160 1.388(7) yes . .
C160 C161 1.443(8) yes . .
C161 C162 1.352(7) yes . .
C4 H4 0.950 no . .
C5 H5 0.950 no . .
C6 H6 0.950 no . .
C7 H7 0.950 no . .
C12 H12 0.950 no . .
C16 H16 0.950 no . .
C17 H17 0.950 no . .
C19 H19 0.950 no . .
C20 H20 0.950 no . .
C22 H22A 0.980 no . .
C22 H22B 0.980 no . .
C22 H22C 0.980 no . .
C23 H23A 0.980 no . .
C23 H23B 0.980 no . .
C23 H23C 0.980 no . .
C24 H24A 0.980 no . .
C24 H24B 0.980 no . .
C24 H24C 0.980 no . .
C26 H26 0.950 no . .
C27 H27 0.950 no . .
C29 H29 0.950 no . .
C30 H30 0.950 no . .
C32 H32A 0.980 no . .
C32 H32B 0.980 no . .
C32 H32C 0.980 no . .
C33 H33A 0.980 no . .
C33 H33B 0.980 no . .
C33 H33C 0.980 no . .
C34 H34A 0.980 no . .
C34 H34B 0.980 no . .
C34 H34C 0.980 no . .
C48 H48 0.950 no . .
C49 H49 0.950 no . .
C51 H51 0.950 no . .
C52 H52 0.950 no . .
C54 H54A 0.980 no . .
C54 H54B 0.980 no . .
C54 H54C 0.980 no . .
C55 H55A 0.980 no . .
C55 H55B 0.980 no . .
C55 H55C 0.980 no . .
C59 H59 0.950 no . .
C60 H60 0.950 no . .
C61 H61 0.950 no . .
C62 H62 0.950 no . .
C67 H67 0.950 no . .
C71 H71 0.950 no . .
C72 H72 0.950 no . .
C74 H74 0.950 no . .
C75 H75 0.950 no . .
C77 H77A 0.980 no . .
C77 H77B 0.980 no . .
C77 H77C 0.980 no . .
C78 H78A 0.980 no . .
C78 H78B 0.980 no . .
C78 H78C 0.980 no . .
C79 H79A 0.980 no . .
C79 H79B 0.980 no . .
C79 H79C 0.980 no . .
C81 H81 0.950 no . .
C82 H82 0.950 no . .
C84 H84 0.950 no . .
C85 H85 0.950 no . .
C87 H87A 0.980 no . .
C87 H87B 0.980 no . .
C87 H87C 0.980 no . .
C88 H88A 0.980 no . .
C88 H88B 0.980 no . .
C88 H88C 0.980 no . .
C89 H89A 0.980 no . .
C89 H89B 0.980 no . .
C89 H89C 0.980 no . .
C103 H103 0.950 no . .
C104 H104 0.950 no . .
C106 H106 0.950 no . .
C107 H107 0.950 no . .
C109 H10A 0.980 no . .
C109 H10B 0.980 no . .
C109 H10C 0.980 no . .
C110 H11A 0.980 no . .
C110 H11B 0.980 no . .
C110 H11C 0.980 no . .
C114 H114 0.950 no . .
C115 H115 0.950 no . .
C116 H116 0.950 no . .
C117 H117 0.950 no . .
C122 H122 0.950 no . .
C126 H126 0.950 no . .
C127 H127 0.950 no . .
C129 H129 0.950 no . .
C130 H130 0.950 no . .
C132 H13A 0.980 no . .
C132 H13B 0.981 no . .
C132 H13C 0.980 no . .
C133 H13D 0.981 no . .
C133 H13E 0.980 no . .
C133 H13F 0.980 no . .
C134 H13G 0.980 no . .
C134 H13H 0.980 no . .
C134 H13I 0.980 no . .
C136 H136 0.950 no . .
C137 H137 0.950 no . .
C139 H139 0.950 no . .
C140 H140 0.950 no . .
C142 H14A 0.980 no . .
C142 H14B 0.980 no . .
C142 H14C 0.980 no . .
C143 H14D 0.980 no . .
C143 H14E 0.980 no . .
C143 H14F 0.980 no . .
C144 H14G 0.980 no . .
C144 H14H 0.980 no . .
C144 H14I 0.980 no . .
C158 H158 0.950 no . .
C159 H159 0.950 no . .
C161 H161 0.950 no . .
C162 H162 0.950 no . .
C164 H16A 0.980 no . .
C164 H16B 0.980 no . .
C164 H16C 0.980 no . .
C165 H16D 0.980 no . .
C165 H16E 0.980 no . .
C165 H16F 0.980 no . .

loop_
_geom_contact_atom_site_label_1
_geom_contact_atom_site_label_2
_geom_contact_distance
_geom_contact_publ_flag
_geom_contact_site_symmetry_1
_geom_contact_site_symmetry_2
O1 C4 3.028(6) no . .
O1 C8 3.495(6) no . .
O1 C9 3.533(7) no . .
O1 C13 3.203(7) no . .
O1 C15 3.281(6) no . .
O1 C16 2.927(6) no . .
O56 C59 3.083(7) no . .
O56 C63 3.514(7) no . .
O56 C64 3.515(8) no . .
O56 C68 3.172(9) no . .
O56 C70 3.256(8) no . .
O56 C71 2.987(8) no . .
O111 C114 3.051(6) no . .
O111 C118 3.513(6) no . .
O111 C119 3.547(7) no . .
O111 C123 3.156(8) no . .
O111 C125 3.163(7) no . .
O111 C130 2.939(6) no . .
N38 C12 3.577(9) no . .
N38 C35 3.575(7) no . .
N38 C39 3.392(7) no . .
N40 C35 3.549(9) no . .
N40 C37 3.412(7) no . .
N40 C42 3.499(8) no . .
N40 C43 3.435(8) no . .
N44 C30 3.549(11) no . .
N44 C36 3.592(10) no . .
N44 C39 3.458(9) no . .
N44 C41 3.554(12) no . .
N44 C45 3.343(11) no . .
N46 C41 3.555(7) no . .
N46 C43 3.350(8) no . .
N46 C52 3.477(11) no . .
N93 C67 3.493(11) no . .
N93 C90 3.491(7) no . .
N93 C94 3.449(8) no . .
N95 C90 3.506(10) no . .
N95 C92 3.440(9) no . .
N95 C97 3.545(8) no . .
N95 C98 3.472(7) no . .
N99 C84 3.554(9) no . .
N99 C85 3.432(10) no . .
N99 C91 3.577(8) no . .
N99 C94 3.459(7) no . .
N99 C96 3.540(9) no . .
N99 C100 3.402(7) no . .
N101 C96 3.504(7) no . .
N101 C98 3.393(6) no . .
N101 C103 3.335(10) no . .
N148 C122 3.511(9) no . .
N148 C145 3.548(7) no . .
N148 C149 3.410(8) no . .
N150 C145 3.495(10) no . .
N150 C147 3.421(9) no . .
N150 C151 3.571(9) no . .
N150 C152 3.440(8) no . .
N150 C153 3.419(8) no . .
N154 C139 3.396(10) no . .
N154 C140 3.406(11) no . .
N154 C146 3.494(8) no . .
N154 C149 3.404(7) no . .
N154 C151 3.543(8) no . .
N154 C155 3.406(7) no . .
N156 C151 3.513(7) no . .
N156 C153 3.379(6) no . .
N156 C158 3.361(9) no . .
C2 C15 3.282(6) no . .
C2 C16 3.360(7) no . .
C3 C6 2.729(7) no . .
C4 C7 2.801(9) no . .
C5 C8 2.783(8) no . .
C7 C10 3.300(7) no . .
C7 C25 3.132(8) no . .
C7 C26 3.300(7) no . .
C7 C30 3.599(10) no . .
C8 C25 3.083(8) no . .
C8 C26 3.520(7) no . .
C9 C12 2.754(6) no . .
C9 C26 3.249(6) no . .
C9 C30 3.418(9) no . .
C10 C13 2.878(7) no . .
C10 C41 3.133(6) no . .
C10 C47 3.534(5) no . .
C11 C14 2.775(8) no . .
C11 C26 3.508(6) no . .
C11 C30 3.367(7) no . .
C11 C37 2.936(9) no . .
C11 C47 3.066(5) no . .
C11 C48 3.142(6) no . .
C12 C20 2.908(7) no . .
C12 C36 3.043(9) no . .
C12 C37 3.036(9) no . .
C12 C48 3.338(5) no . .
C14 C16 3.212(6) no . .
C15 C18 2.845(7) no . .
C16 C19 2.767(6) no . .
C17 C20 2.724(7) no . .
C17 C22 2.969(7) no . .
C17 C23 3.189(10) no . .
C19 C23 3.408(12) no . .
C19 C24 2.885(8) no . .
C25 C28 2.817(6) no . .
C25 C35 2.989(7) no . .
C25 C41 3.073(6) no . .
C25 C42 3.458(7) no . .
C26 C29 2.732(9) no . .
C26 C41 3.320(7) no . .
C26 C42 3.600(9) no . .
C26 C47 3.486(6) no . .
C26 C52 3.421(6) no . .
C27 C30 2.752(7) no . .
C27 C32 2.931(10) no . .
C27 C33 3.251(11) no . .
C29 C33 3.329(11) no . .
C29 C34 2.916(9) no . .
C30 C35 3.535(6) no . .
C30 C43 3.355(9) no . .
C35 C43 2.899(9) no . .
C35 C48 2.903(8) no . .
C36 C42 3.029(7) no . .
C36 C43 3.071(8) no . .
C36 C47 3.553(8) no . .
C39 C41 2.888(9) no . .
C39 C42 3.007(8) no . .
C39 C43 2.994(8) no . .
C42 C52 3.075(10) no . .
C45 C47 2.992(10) no . .
C45 C52 2.978(12) no . .
C47 C50 2.860(9) no . .
C48 C51 2.749(7) no . .
C49 C52 2.765(8) no . .
C49 C54 2.854(11) no . .
C51 C55 2.845(12) no . .
C57 C70 3.263(8) no . .
C57 C71 3.356(8) no . .
C58 C61 2.744(8) no . .
C59 C62 2.821(10) no . .
C60 C63 2.769(9) no . .
C62 C65 3.302(7) no . .
C62 C80 3.146(8) no . .
C62 C81 3.312(7) no . .
C63 C80 3.069(8) no . .
C63 C81 3.409(7) no . .
C64 C67 2.750(7) no . .
C64 C81 3.158(7) no . .
C64 C85 3.502(9) no . .
C65 C68 2.881(8) no . .
C65 C96 3.116(7) no . .
C65 C102 3.556(6) no . .
C66 C69 2.772(9) no . .
C66 C81 3.534(7) no . .
C66 C85 3.345(7) no . .
C66 C92 2.889(10) no . .
C66 C102 3.050(6) no . .
C66 C107 3.250(6) no . .
C67 C75 2.931(9) no . .
C67 C91 3.021(10) no . .
C67 C92 3.010(11) no . .
C67 C96 3.577(7) no . .
C67 C107 3.398(6) no . .
C69 C71 3.173(7) no . .
C70 C73 2.823(8) no . .
C71 C74 2.750(7) no . .
C72 C75 2.743(8) no . .
C72 C77 3.003(8) no . .
C72 C78 3.104(11) no . .
C74 C78 3.544(14) no . .
C74 C79 2.891(9) no . .
C80 C83 2.814(7) no . .
C80 C90 3.004(7) no . .
C80 C96 3.064(6) no . .
C80 C97 3.427(8) no . .
C81 C84 2.747(9) no . .
C81 C96 3.441(7) no . .
C81 C103 3.512(6) no . .
C82 C85 2.743(7) no . .
C82 C87 3.338(13) no . .
C82 C88 2.898(9) no . .
C84 C87 3.257(10) no . .
C84 C89 2.940(9) no . .
C84 C98 3.475(8) no . .
C85 C90 3.444(6) no . .
C85 C97 3.521(6) no . .
C85 C98 3.205(8) no . .
C90 C98 2.888(9) no . .
C90 C107 2.947(8) no . .
C91 C97 3.078(7) no . .
C91 C98 3.099(7) no . .
C91 C102 3.526(8) no . .
C94 C96 2.900(9) no . .
C94 C97 3.074(7) no . .
C94 C98 3.035(7) no . .
C97 C103 3.055(9) no . .
C100 C102 2.941(9) no . .
C100 C103 2.931(10) no . .
C102 C105 2.856(9) no . .
C103 C106 2.763(11) no . .
C104 C107 2.743(10) no . .
C104 C109 2.845(12) no . .
C106 C110 2.801(12) no . .
C112 C125 3.205(7) no . .
C112 C130 3.319(6) no . .
C113 C116 2.709(7) no . .
C114 C117 2.795(9) no . .
C115 C118 2.765(9) no . .
C117 C120 3.319(8) no . .
C117 C135 3.243(9) no . .
C117 C136 3.426(8) no . .
C118 C135 3.174(9) no . .
C119 C122 2.751(7) no . .
C119 C136 3.261(7) no . .
C119 C140 3.515(8) no . .
C120 C123 2.865(6) no . .
C120 C151 3.160(8) no . .
C121 C124 2.759(9) no . .
C121 C136 3.491(7) no . .
C121 C140 3.257(6) no . .
C121 C147 2.952(9) no . .
C121 C157 3.125(6) no . .
C121 C162 3.339(6) no . .
C122 C126 2.992(7) no . .
C122 C146 2.967(10) no . .
C122 C147 2.989(10) no . .
C124 C130 3.132(6) no . .
C125 C128 2.827(6) no . .
C126 C129 2.760(9) no . .
C127 C130 2.741(8) no . .
C127 C132 2.889(7) no . .
C127 C133 3.320(7) no . .
C129 C133 3.238(7) no . .
C129 C134 2.933(8) no . .
C135 C138 2.802(7) no . .
C135 C145 2.974(7) no . .
C135 C151 3.037(7) no . .
C135 C152 3.443(9) no . .
C136 C139 2.761(8) no . .
C136 C151 3.359(8) no . .
C136 C157 3.548(7) no . .
C136 C158 3.479(6) no . .
C137 C140 2.736(6) no . .
C137 C142 3.041(10) no . .
C137 C144 3.024(7) no . .
C139 C142 3.582(8) no . .
C139 C143 2.880(9) no . .
C139 C153 3.250(9) no . .
C140 C145 3.345(6) no . .
C140 C151 3.485(6) no . .
C140 C152 3.425(7) no . .
C140 C153 3.143(10) no . .
C145 C153 2.867(9) no . .
C145 C162 2.953(6) no . .
C146 C152 3.008(6) no . .
C146 C153 3.023(7) no . .
C146 C157 3.507(7) no . .
C149 C151 2.836(9) no . .
C149 C152 2.972(7) no . .
C149 C153 2.960(7) no . .
C152 C158 3.052(8) no . .
C155 C157 2.942(9) no . .
C155 C158 2.927(9) no . .
C157 C160 2.849(7) no . .
C158 C161 2.764(7) no . .
C159 C162 2.751(7) no . .
C159 C164 2.838(7) no . .
C161 C165 2.841(8) no . .
O1 C30 3.529(5) no . 7_576
O56 C139 3.429(6) no . .
O56 C140 3.132(5) no . .
O111 C54 3.252(7) no . .
N38 C5 3.420(7) no . 7_576
N40 C82 3.584(6) no . 2_656
N46 C67 3.539(8) no . 2_666
N46 C90 3.533(7) no . 2_666
N46 C91 2.978(8) no . 2_666
N46 C92 3.123(8) no . 2_666
N46 C94 3.119(10) no . 2_666
N46 C107 3.527(9) no . 2_666
N93 N93 3.381(12) no . 2_656
N93 C115 3.417(9) no . .
N95 C114 3.555(10) no . 2_656
N95 C115 3.567(10) no . 2_656
N99 N99 3.595(6) no . 2_656
N99 C85 3.449(9) no . 2_656
N99 C114 3.522(10) no . 2_656
N101 C12 3.412(6) no . 2_656
N101 C35 3.524(6) no . 2_656
N101 C36 3.150(7) no . 2_656
N101 C37 3.368(7) no . 2_656
N101 C39 3.406(9) no . 2_656
N101 C48 3.361(7) no . 2_656
N148 C60 3.459(10) no . .
N150 C127 3.545(9) no . 6_546
N150 C158 3.384(6) no . 6_556
N150 C159 3.337(7) no . 6_556
N156 C122 3.433(8) no . 6_546
N156 C145 3.476(6) no . 6_546
N156 C146 2.995(6) no . 6_546
N156 C147 3.235(6) no . 6_546
N156 C149 3.159(8) no . 6_546
N156 C162 3.378(7) no . 6_546
C2 C7 3.469(7) no . 7_576
C2 C8 3.471(7) no . 7_576
C3 C8 3.506(7) no . 7_576
C3 C9 3.430(6) no . 7_576
C3 C133 3.567(8) no . .
C4 C9 3.517(8) no . 7_576
C4 C133 3.574(7) no . .
C5 N38 3.420(7) no . 7_576
C5 C12 3.586(6) no . 7_576
C5 C13 3.549(7) no . 7_576
C6 C13 3.501(6) no . 7_576
C6 C14 3.571(7) no . 7_576
C6 C16 3.593(8) no . 7_576
C6 C22 3.545(7) no . 1_565
C7 C2 3.469(7) no . 7_576
C7 C14 3.567(5) no . 7_576
C8 C2 3.471(7) no . 7_576
C8 C3 3.506(7) no . 7_576
C9 C3 3.430(6) no . 7_576
C9 C4 3.517(8) no . 7_576
C9 C134 3.590(8) no . .
C12 N101 3.412(6) no . 2_656
C12 C5 3.586(6) no . 7_576
C13 C5 3.549(7) no . 7_576
C13 C6 3.501(6) no . 7_576
C14 C6 3.571(7) no . 7_576
C14 C7 3.567(5) no . 7_576
C16 C6 3.593(8) no . 7_576
C22 C6 3.545(7) no . 1_545
C23 C161 3.521(13) no . .
C30 O1 3.529(5) no . 7_576
C34 C105 3.593(13) no . 2_666
C35 N101 3.524(6) no . 2_656
C36 N101 3.150(7) no . 2_656
C37 N101 3.368(7) no . 2_656
C39 N101 3.406(9) no . 2_656
C48 N101 3.361(7) no . 2_656
C54 O111 3.252(7) no . .
C55 C116 3.348(9) no . 1_565
C57 C140 3.597(7) no . .
C60 N148 3.459(10) no . .
C61 C77 3.407(7) no . 1_565
C61 C124 3.535(7) no . .
C62 C112 3.547(7) no . .
C63 C118 3.585(6) no . .
C64 C116 3.599(7) no . .
C67 N46 3.539(8) no . 2_646
C68 C116 3.486(7) no . .
C69 C116 3.434(8) no . .
C69 C117 3.405(6) no . .
C77 C61 3.407(7) no . 1_545
C82 N40 3.584(6) no . 2_656
C85 N99 3.449(9) no . 2_656
C90 N46 3.533(7) no . 2_646
C91 N46 2.978(8) no . 2_646
C92 N46 3.123(8) no . 2_646
C94 N46 3.119(10) no . 2_646
C105 C34 3.593(13) no . 2_646
C107 N46 3.527(9) no . 2_646
C112 C62 3.547(7) no . .
C114 N95 3.555(10) no . 2_656
C114 N99 3.522(10) no . 2_656
C115 N93 3.417(9) no . .
C115 N95 3.567(10) no . 2_656
C116 C55 3.348(9) no . 1_545
C116 C64 3.599(7) no . .
C116 C68 3.486(7) no . .
C116 C69 3.434(8) no . .
C117 C69 3.405(6) no . .
C118 C63 3.585(6) no . .
C122 N156 3.433(8) no . 6_556
C124 C61 3.535(7) no . .
C127 N150 3.545(9) no . 6_556
C132 C136 3.567(7) no . 1_565
C132 C137 3.596(8) no . 1_565
C133 C3 3.567(8) no . .
C133 C4 3.574(7) no . .
C134 C9 3.590(8) no . .
C136 C132 3.567(7) no . 1_545
C137 C132 3.596(8) no . 1_545
C139 O56 3.429(6) no . .
C140 O56 3.132(5) no . .
C140 C57 3.597(7) no . .
C145 N156 3.476(6) no . 6_556
C146 N156 2.995(6) no . 6_556
C147 N156 3.235(6) no . 6_556
C149 N156 3.159(8) no . 6_556
C149 C158 3.585(7) no . 6_556
C149 C159 3.542(8) no . 6_556
C158 N150 3.384(6) no . 6_546
C158 C149 3.585(7) no . 6_546
C159 N150 3.337(7) no . 6_546
C159 C149 3.542(8) no . 6_546
C161 C23 3.521(13) no . .
C162 N156 3.378(7) no . 6_556
O1 H4 2.8602 no . .
O1 H16 2.4464 no . .
O56 H59 2.9334 no . .
O56 H71 2.5707 no . .
O111 H114 2.8841 no . .
O111 H130 2.6162 no . .
N38 H12 3.1330 no . .
N44 H30 3.4808 no . .
N46 H52 2.8408 no . .
N53 H49 2.6159 no . .
N53 H51 2.6274 no . .
N93 H67 3.0879 no . .
N99 H84 3.4524 no . .
N99 H85 3.2344 no . .
N101 H103 2.8388 no . .
N108 H104 2.5984 no . .
N108 H106 2.5890 no . .
N148 H122 3.0896 no . .
N148 H126 3.4561 no . .
N154 H139 3.2477 no . .
N154 H140 3.2348 no . .
N156 H14A 3.0444 no . .
N156 H158 2.8743 no . .
N163 H159 2.5936 no . .
N163 H161 2.6408 no . .
C2 H4 2.7982 no . .
C2 H16 2.9280 no . .
C3 H5 3.2497 no . .
C3 H7 3.2558 no . .
C4 H6 3.2580 no . .
C5 H7 3.2641 no . .
C6 H4 3.2670 no . .
C7 H5 3.2617 no . .
C7 H26 3.4957 no . .
C8 H4 3.2768 no . .
C8 H6 3.2428 no . .
C8 H26 3.5229 no . .
C9 H7 2.8881 no . .
C9 H26 3.2200 no . .
C9 H30 3.5220 no . .
C10 H7 3.1442 no . .
C10 H12 3.2866 no . .
C10 H26 2.6455 no . .
C10 H30 2.6692 no . .
C11 H26 3.5495 no . .
C11 H30 3.3140 no . .
C11 H48 2.7912 no . .
C12 H20 2.6205 no . .
C12 H48 2.7229 no . .
C13 H16 2.7465 no . .
C13 H20 2.5977 no . .
C14 H12 3.2316 no . .
C14 H16 3.0392 no . .
C15 H12 2.5943 no . .
C15 H17 3.2554 no . .
C15 H19 3.2831 no . .
C16 H20 3.2389 no . .
C17 H19 3.2215 no . .
C17 H22B 2.9862 no . .
C17 H22C 2.8243 no . .
C17 H23B 2.9091 no . .
C17 H23C 3.5102 no . .
C18 H16 3.2859 no . .
C18 H20 3.2700 no . .
C18 H22A 3.3417 no . .
C18 H22B 2.6069 no . .
C18 H22C 2.7937 no . .
C18 H23A 3.3352 no . .
C18 H23B 2.6512 no . .
C18 H23C 2.6698 no . .
C18 H24A 2.8055 no . .
C18 H24B 3.3900 no . .
C18 H24C 2.6950 no . .
C19 H17 3.2145 no . .
C19 H23C 3.2255 no . .
C19 H24A 2.9976 no . .
C19 H24C 2.6080 no . .
C20 H12 2.6691 no . .
C20 H16 3.2433 no . .
C21 H17 2.6710 no . .
C21 H19 2.7168 no . .
C22 H17 2.6891 no . .
C22 H23A 2.6890 no . .
C22 H23B 2.7379 no . .
C22 H23C 3.3530 no . .
C22 H24A 2.6378 no . .
C22 H24B 2.7154 no . .
C22 H24C 3.3335 no . .
C23 H17 3.1667 no . .
C23 H19 3.5536 no . .
C23 H22A 2.8015 no . .
C23 H22B 3.3507 no . .
C23 H22C 2.6189 no . .
C23 H24A 3.3446 no . .
C23 H24B 2.6295 no . .
C23 H24C 2.7066 no . .
C24 H19 2.5031 no . .
C24 H22A 2.5517 no . .
C24 H22B 2.7854 no . .
C24 H22C 3.3323 no . .
C24 H23A 2.6728 no . .
C24 H23B 3.3502 no . .
C24 H23C 2.6488 no . .
C25 H7 2.5641 no . .
C25 H27 3.2667 no . .
C25 H29 3.2353 no . .
C26 H7 2.6862 no . .
C26 H30 3.2327 no . .
C26 H52 3.1807 no . .
C27 H7 3.0969 no . .
C27 H29 3.2280 no . .
C27 H32B 2.9210 no . .
C27 H32C 2.7973 no . .
C27 H33A 3.4960 no . .
C27 H33C 3.0639 no . .
C27 H52 3.4996 no . .
C28 H7 3.3597 no . .
C28 H26 3.2629 no . .
C28 H30 3.2757 no . .
C28 H32A 3.3835 no . .
C28 H32B 2.6700 no . .
C28 H32C 2.8275 no . .
C28 H33A 2.5878 no . .
C28 H33B 3.3148 no . .
C28 H33C 2.7048 no . .
C28 H34A 3.3292 no . .
C28 H34B 2.8436 no . .
C28 H34C 2.5671 no . .
C29 H7 3.2144 no . .
C29 H27 3.2326 no . .
C29 H33A 3.0598 no . .
C29 H34B 2.8917 no . .
C29 H34C 2.7698 no . .
C30 H7 2.8614 no . .
C30 H26 3.2293 no . .
C31 H27 2.6791 no . .
C31 H29 2.7147 no . .
C32 H27 2.6006 no . .
C32 H33A 3.3599 no . .
C32 H33B 2.7335 no . .
C32 H33C 2.6465 no . .
C32 H34A 2.4441 no . .
C32 H34B 3.2760 no . .
C32 H34C 2.7448 no . .
C33 H27 3.2941 no . .
C33 H29 3.4038 no . .
C33 H32A 2.7819 no . .
C33 H32B 3.3430 no . .
C33 H32C 2.6322 no . .
C33 H34A 2.8207 no . .
C33 H34B 2.5722 no . .
C33 H34C 3.3119 no . .
C34 H29 2.5997 no . .
C34 H32A 2.5194 no . .
C34 H32B 2.6839 no . .
C34 H32C 3.2812 no . .
C34 H33A 2.7652 no . .
C34 H33B 2.6128 no . .
C34 H33C 3.3254 no . .
C35 H12 2.5980 no . .
C35 H30 3.5087 no . .
C35 H48 2.5785 no . .
C36 H12 2.7907 no . .
C36 H48 3.2437 no . .
C37 H12 2.6420 no . .
C41 H26 3.3732 no . .
C41 H48 2.6382 no . .
C41 H52 2.6808 no . .
C42 H52 2.8173 no . .
C43 H30 3.4832 no . .
C45 H52 2.4553 no . .
C47 H26 3.1401 no . .
C47 H49 3.2890 no . .
C47 H51 3.2689 no . .
C48 H12 3.3706 no . .
C48 H20 3.4954 no . .
C48 H52 3.2455 no . .
C49 H51 3.2814 no . .
C49 H54B 2.9374 no . .
C49 H54C 2.6804 no . .
C50 H48 3.2598 no . .
C50 H52 3.2798 no . .
C50 H54A 3.2413 no . .
C50 H54B 2.7741 no . .
C50 H54C 2.6484 no . .
C50 H55A 2.6350 no . .
C50 H55B 2.7344 no . .
C50 H55C 3.2219 no . .
C51 H26 3.5707 no . .
C51 H49 3.2850 no . .
C51 H55A 2.6779 no . .
C51 H55B 2.9070 no . .
C52 H26 2.9221 no . .
C52 H48 3.2421 no . .
C54 H49 2.5222 no . .
C54 H55A 3.1869 no . .
C54 H55B 3.0758 no . .
C54 H55C 2.5013 no . .
C55 H51 2.5207 no . .
C55 H54A 2.5158 no . .
C55 H54B 3.0599 no . .
C55 H54C 3.1950 no . .
C57 H59 2.8490 no . .
C57 H71 2.9208 no . .
C58 H60 3.2390 no . .
C58 H62 3.2821 no . .
C59 H61 3.2472 no . .
C60 H62 3.2788 no . .
C61 H59 3.2571 no . .
C62 H60 3.2722 no . .
C62 H81 3.4879 no . .
C63 H59 3.2875 no . .
C63 H61 3.2519 no . .
C63 H81 3.3413 no . .
C64 H62 2.9012 no . .
C64 H81 3.0681 no . .
C65 H62 3.1556 no . .
C65 H67 3.2871 no . .
C65 H81 2.6254 no . .
C65 H85 2.6881 no . .
C66 H81 3.5952 no . .
C66 H85 3.2760 no . .
C66 H107 2.9444 no . .
C67 H75 2.6883 no . .
C67 H107 2.8445 no . .
C68 H71 2.6865 no . .
C68 H75 2.6202 no . .
C69 H67 3.2342 no . .
C69 H71 2.9673 no . .
C70 H67 2.5828 no . .
C70 H72 3.2576 no . .
C70 H74 3.2584 no . .
C71 H75 3.2423 no . .
C72 H74 3.2267 no . .
C72 H77B 3.2212 no . .
C72 H77C 2.7087 no . .
C72 H78A 3.2523 no . .
C72 H78C 2.9114 no . .
C73 H71 3.2787 no . .
C73 H75 3.2641 no . .
C73 H77A 3.3632 no . .
C73 H77B 2.7006 no . .
C73 H77C 2.7049 no . .
C73 H78A 2.6075 no . .
C73 H78B 3.3455 no . .
C73 H78C 2.7718 no . .
C73 H79A 3.3586 no . .
C73 H79B 2.8856 no . .
C73 H79C 2.6092 no . .
C74 H72 3.2242 no . .
C74 H78A 3.3715 no . .
C74 H79B 3.0070 no . .
C74 H79C 2.6084 no . .
C75 H67 2.6789 no . .
C75 H71 3.2428 no . .
C76 H72 2.6694 no . .
C76 H74 2.7215 no . .
C77 H72 2.7871 no . .
C77 H78A 3.3338 no . .
C77 H78B 2.7574 no . .
C77 H78C 2.5895 no . .
C77 H79A 2.4990 no . .
C77 H79B 3.2967 no . .
C77 H79C 2.8117 no . .
C78 H72 2.9782 no . .
C78 H77A 2.6775 no . .
C78 H77B 3.3409 no . .
C78 H77C 2.6637 no . .
C78 H79A 2.8132 no . .
C78 H79B 2.5428 no . .
C78 H79C 3.3174 no . .
C79 H74 2.5153 no . .
C79 H77A 2.6236 no . .
C79 H77B 2.6715 no . .
C79 H77C 3.3200 no . .
C79 H78A 2.7828 no . .
C79 H78B 2.5716 no . .
C79 H78C 3.3231 no . .
C80 H62 2.6185 no . .
C80 H82 3.2503 no . .
C80 H84 3.2615 no . .
C81 H62 2.8331 no . .
C81 H85 3.2367 no . .
C81 H103 3.1168 no . .
C82 H62 3.2592 no . .
C82 H84 3.2352 no . .
C82 H87A 3.5945 no . .
C82 H87B 3.1700 no . .
C82 H88A 2.5746 no . .
C82 H88B 3.0774 no . .
C82 H103 3.4198 no . .
C83 H62 3.4798 no . .
C83 H81 3.2509 no . .
C83 H85 3.2765 no . .
C83 H87A 2.5959 no . .
C83 H87B 2.7050 no . .
C83 H87C 3.3279 no . .
C83 H88A 2.6480 no . .
C83 H88B 2.7795 no . .
C83 H88C 3.3567 no . .
C83 H89A 2.6668 no . .
C83 H89B 2.8028 no . .
C83 H89C 3.3728 no . .
C84 H62 3.2945 no . .
C84 H82 3.2342 no . .
C84 H87A 2.9561 no . .
C84 H89A 2.9389 no . .
C84 H89B 2.7899 no . .
C85 H62 2.8788 no . .
C85 H81 3.2349 no . .
C86 H82 2.6974 no . .
C86 H84 2.6999 no . .
C87 H82 3.4065 no . .
C87 H84 3.2778 no . .
C87 H88A 2.6960 no . .
C87 H88B 3.3155 no . .
C87 H88C 2.5871 no . .
C87 H89A 3.3287 no . .
C87 H89B 2.5834 no . .
C87 H89C 2.7514 no . .
C88 H82 2.5628 no . .
C88 H87A 3.3082 no . .
C88 H87B 2.6093 no . .
C88 H87C 2.6937 no . .
C88 H89A 2.7256 no . .
C88 H89B 3.2754 no . .
C88 H89C 2.5212 no . .
C89 H84 2.6370 no . .
C89 H87A 2.7360 no . .
C89 H87B 3.3277 no . .
C89 H87C 2.6058 no . .
C89 H88A 3.2898 no . .
C89 H88B 2.5772 no . .
C89 H88C 2.6501 no . .
C90 H67 2.5918 no . .
C90 H85 3.3475 no . .
C90 H107 2.6428 no . .
C91 H67 2.7706 no . .
C91 H107 3.1859 no . .
C92 H67 2.6323 no . .
C96 H81 3.5873 no . .
C96 H103 2.6971 no . .
C96 H107 2.6563 no . .
C97 H103 2.8556 no . .
C98 H85 3.2302 no . .
C100 H103 2.5184 no . .
C102 H81 3.4113 no . .
C102 H104 3.2628 no . .
C102 H106 3.2845 no . .
C103 H81 3.1384 no . .
C103 H107 3.2757 no . .
C104 H10A 2.7309 no . .
C104 H10B 2.8647 no . .
C104 H106 3.2457 no . .
C105 H10A 2.6253 no . .
C105 H10B 2.6866 no . .
C105 H10C 3.1903 no . .
C105 H11A 2.7648 no . .
C105 H11B 2.6142 no . .
C105 H11C 3.2300 no . .
C105 H103 3.2778 no . .
C105 H107 3.2597 no . .
C106 H11A 2.8819 no . .
C106 H11B 2.6151 no . .
C106 H104 3.2425 no . .
C107 H67 3.3624 no . .
C107 H103 3.2801 no . .
C109 H11A 3.0445 no . .
C109 H11B 3.1632 no . .
C109 H11C 2.5139 no . .
C109 H104 2.5310 no . .
C110 H10A 3.1358 no . .
C110 H10B 3.0940 no . .
C110 H10C 2.4667 no . .
C110 H106 2.4403 no . .
C112 H114 2.7971 no . .
C112 H130 2.9307 no . .
C113 H115 3.2126 no . .
C113 H117 3.2473 no . .
C114 H116 3.2258 no . .
C115 H117 3.2761 no . .
C116 H114 3.2396 no . .
C117 H115 3.2712 no . .
C117 H136 3.4655 no . .
C118 H114 3.2791 no . .
C118 H116 3.2322 no . .
C118 H136 3.4904 no . .
C119 H117 2.8837 no . .
C119 H136 3.1671 no . .
C120 H117 3.1639 no . .
C120 H122 3.2892 no . .
C120 H136 2.6552 no . .
C120 H140 2.6632 no . .
C121 H140 3.2041 no . .
C121 H162 2.9880 no . .
C122 H126 2.7801 no . .
C122 H162 2.9903 no . .
C123 H126 2.6444 no . .
C123 H130 2.6636 no . .
C124 H122 3.2160 no . .
C124 H130 2.9312 no . .
C125 H122 2.6171 no . .
C125 H127 3.2616 no . .
C125 H129 3.2642 no . .
C126 H122 2.7226 no . .
C126 H130 3.2339 no . .
C127 H13A 2.9339 no . .
C127 H13B 2.6794 no . .
C127 H13D 3.1501 no . .
C127 H13E 3.5748 no . .
C127 H129 3.2291 no . .
C128 H13A 2.6958 no . .
C128 H13B 2.7187 no . .
C128 H13C 3.3550 no . .
C128 H13D 2.6991 no . .
C128 H13E 2.5901 no . .
C128 H13F 3.3170 no . .
C128 H13G 2.7526 no . .
C128 H13H 2.7102 no . .
C128 H13I 3.3737 no . .
C128 H126 3.2754 no . .
C128 H130 3.2814 no . .
C129 H13E 2.9377 no . .
C129 H13G 2.7024 no . .
C129 H13H 3.0293 no . .
C129 H127 3.2270 no . .
C130 H126 3.2345 no . .
C131 H127 2.6893 no . .
C131 H129 2.6861 no . .
C132 H13D 2.6030 no . .
C132 H13E 3.3148 no . .
C132 H13F 2.6996 no . .
C132 H13G 3.3133 no . .
C132 H13H 2.6944 no . .
C132 H13I 2.6012 no . .
C132 H127 2.5429 no . .
C133 H13A 3.3206 no . .
C133 H13B 2.6169 no . .
C133 H13C 2.6731 no . .
C133 H13G 2.6722 no . .
C133 H13H 3.3589 no . .
C133 H13I 2.7296 no . .
C133 H127 3.3961 no . .
C133 H129 3.2717 no . .
C134 H13A 2.6788 no . .
C134 H13B 3.3197 no . .
C134 H13C 2.6042 no . .
C134 H13D 3.3564 no . .
C134 H13E 2.7687 no . .
C134 H13F 2.6360 no . .
C134 H129 2.6216 no . .
C135 H117 2.6735 no . .
C135 H137 3.2534 no . .
C135 H139 3.2541 no . .
C136 H117 2.7782 no . .
C136 H140 3.2412 no . .
C136 H158 3.1257 no . .
C137 H14A 3.3170 no . .
C137 H14C 2.7335 no . .
C137 H14H 3.2299 no . .
C137 H14I 2.7591 no . .
C137 H117 3.3809 no . .
C137 H139 3.2182 no . .
C137 H158 3.2008 no . .
C138 H14A 2.7007 no . .
C138 H14B 3.3602 no . .
C138 H14C 2.6766 no . .
C138 H14D 3.3748 no . .
C138 H14E 2.7882 no . .
C138 H14F 2.6816 no . .
C138 H14G 3.3640 no . .
C138 H14H 2.6802 no . .
C138 H14I 2.7215 no . .
C138 H136 3.2625 no . .
C138 H140 3.2744 no . .
C139 H14A 3.4872 no . .
C139 H14E 2.8607 no . .
C139 H14F 2.7094 no . .
C139 H14H 3.5527 no . .
C139 H137 3.2151 no . .
C140 H117 3.1485 no . .
C140 H136 3.2396 no . .
C141 H137 2.6401 no . .
C141 H139 2.7275 no . .
C142 H14D 2.7196 no . .
C142 H14E 2.6128 no . .
C142 H14F 3.3391 no . .
C142 H14G 2.7201 no . .
C142 H14H 3.3581 no . .
C142 H14I 2.6499 no . .
C142 H137 2.8923 no . .
C143 H14A 2.6909 no . .
C143 H14B 2.6646 no . .
C143 H14C 3.3317 no . .
C143 H14G 2.5919 no . .
C143 H14H 2.6886 no . .
C143 H14I 3.3022 no . .
C143 H139 2.5100 no . .
C144 H14A 3.3551 no . .
C144 H14B 2.6834 no . .
C144 H14C 2.6946 no . .
C144 H14D 2.5638 no . .
C144 H14E 3.3056 no . .
C144 H14F 2.7030 no . .
C144 H137 2.8053 no . .
C145 H122 2.5765 no . .
C145 H140 3.3056 no . .
C145 H162 2.6352 no . .
C146 H122 2.7016 no . .
C146 H162 3.1810 no . .
C147 H122 2.5998 no . .
C151 H158 2.6909 no . .
C151 H162 2.6395 no . .
C152 H158 2.8466 no . .
C153 H139 3.4139 no . .
C153 H140 3.2117 no . .
C155 H14A 3.1009 no . .
C155 H158 2.5176 no . .
C157 H136 3.4352 no . .
C157 H159 3.2664 no . .
C157 H161 3.2775 no . .
C158 H136 3.2414 no . .
C158 H162 3.2653 no . .
C159 H16A 2.7608 no . .
C159 H16B 2.8140 no . .
C159 H161 3.2659 no . .
C160 H16A 2.6350 no . .
C160 H16B 2.7022 no . .
C160 H16C 3.2168 no . .
C160 H16D 2.6482 no . .
C160 H16E 2.7082 no . .
C160 H16F 3.2267 no . .
C160 H158 3.2513 no . .
C160 H162 3.2851 no . .
C161 H16D 2.7057 no . .
C161 H16E 2.8529 no . .
C161 H159 3.2672 no . .
C162 H122 3.5522 no . .
C162 H158 3.2676 no . .
C164 H16D 3.1468 no . .
C164 H16E 3.0130 no . .
C164 H16F 2.4689 no . .
C164 H159 2.5118 no . .
C165 H16A 3.0773 no . .
C165 H16B 3.0943 no . .
C165 H16C 2.4530 no . .
C165 H161 2.5186 no . .
H4 H5 2.3737 no . .
H5 H6 2.3177 no . .
H6 H7 2.3165 no . .
H7 H26 3.0964 no . .
H7 H30 3.3701 no . .
H10A H11C 3.1699 no . .
H10A H104 2.2313 no . .
H10B H11A 3.4104 no . .
H10B H11C 3.1939 no . .
H10B H104 2.4451 no . .
H10C H11A 3.0516 no . .
H10C H11B 3.2109 no . .
H10C H11C 2.1156 no . .
H10C H104 3.5012 no . .
H11A H106 2.4159 no . .
H11B H106 2.0771 no . .
H11C H106 3.4007 no . .
H12 H20 2.2823 no . .
H12 H48 2.5595 no . .
H13A H13D 3.4996 no . .
H13A H13F 3.5996 no . .
H13A H13G 3.5868 no . .
H13A H13H 2.5404 no . .
H13A H13I 2.9107 no . .
H13A H127 2.6151 no . .
H13B H13D 2.3730 no . .
H13B H13E 3.4940 no . .
H13B H13F 2.9595 no . .
H13B H13H 3.6000 no . .
H13B H13I 3.4940 no . .
H13B H127 2.0738 no . .
H13C H13D 2.8989 no . .
H13C H13E 3.5834 no . .
H13C H13F 2.5376 no . .
H13C H13G 3.4853 no . .
H13C H13H 2.9392 no . .
H13C H13I 2.3601 no . .
H13C H127 3.4813 no . .
H13D H13G 3.5979 no . .
H13D H13I 3.5772 no . .
H13D H127 3.0494 no . .
H13E H13G 2.5691 no . .
H13E H13I 3.1230 no . .
H13E H129 2.8293 no . .
H13F H13G 2.8409 no . .
H13F H13H 3.5564 no . .
H13F H13I 2.4886 no . .
H13G H129 2.1090 no . .
H13H H129 2.7944 no . .
H13I H129 3.5402 no . .
H14A H14D 3.0511 no . .
H14A H14E 2.4451 no . .
H14A H14F 3.5569 no . .
H14A H14I 3.5557 no . .
H14A H137 3.3633 no . .
H14B H14D 2.5310 no . .
H14B H14E 2.8552 no . .
H14B H14F 3.5870 no . .
H14B H14G 2.5310 no . .
H14B H14H 3.5971 no . .
H14B H14I 2.9059 no . .
H14C H14D 3.5913 no . .
H14C H14E 3.5237 no . .
H14C H14G 3.0257 no . .
H14C H14H 3.5726 no . .
H14C H14I 2.4676 no . .
H14C H137 2.3382 no . .
H14C H158 3.4952 no . .
H14D H14G 2.3176 no . .
H14D H14H 2.8880 no . .
H14D H14I 3.4520 no . .
H14D H139 3.4732 no . .
H14E H14G 3.4658 no . .
H14E H139 2.3794 no . .
H14F H14G 2.9489 no . .
H14F H14H 2.5710 no . .
H14F H139 2.1874 no . .
H14H H137 3.1742 no . .
H14I H137 2.2620 no . .
H16 H17 2.3090 no . .
H16A H16E 3.3915 no . .
H16A H16F 3.1730 no . .
H16A H159 2.3389 no . .
H16B H16D 3.5812 no . .
H16B H16F 3.1020 no . .
H16B H159 2.2986 no . .
H16C H16D 3.2143 no . .
H16C H16E 3.0174 no . .
H16C H16F 2.0837 no . .
H16C H159 3.4871 no . .
H16D H161 2.2082 no . .
H16E H161 2.4200 no . .
H16F H161 3.4867 no . .
H17 H22B 2.8029 no . .
H17 H22C 2.2533 no . .
H17 H23B 2.6969 no . .
H19 H20 2.3277 no . .
H19 H23C 3.2518 no . .
H19 H24A 2.5927 no . .
H19 H24B 3.4326 no . .
H19 H24C 2.0012 no . .
H20 H48 2.8195 no . .
H20 H49 3.1960 no . .
H22A H23A 2.6239 no . .
H22A H23B 3.1688 no . .
H22A H24A 2.7150 no . .
H22A H24B 2.4213 no . .
H22A H24C 3.4860 no . .
H22B H23B 3.5649 no . .
H22B H24A 2.5861 no . .
H22B H24B 3.1721 no . .
H22C H23A 2.8226 no . .
H22C H23B 2.4809 no . .
H22C H23C 3.5391 no . .
H22C H24A 3.5813 no . .
H22C H24B 3.5323 no . .
H23A H24A 3.5488 no . .
H23A H24B 2.4387 no . .
H23A H24C 3.0118 no . .
H23B H24B 3.5449 no . .
H23B H24C 3.5931 no . .
H23C H24A 3.5666 no . .
H23C H24B 2.8636 no . .
H23C H24C 2.4954 no . .
H26 H27 2.3209 no . .
H26 H52 2.8565 no . .
H27 H32A 3.5532 no . .
H27 H32B 2.6451 no . .
H27 H32C 2.1943 no . .
H27 H33C 2.9100 no . .
H27 H52 3.4106 no . .
H29 H30 2.3060 no . .
H29 H33A 3.0155 no . .
H29 H34A 3.5714 no . .
H29 H34B 2.3189 no . .
H29 H34C 2.4712 no . .
H32A H33B 2.6487 no . .
H32A H33C 3.0310 no . .
H32A H34A 2.1476 no . .
H32A H34B 3.3562 no . .
H32A H34C 2.9630 no . .
H32B H33C 3.5023 no . .
H32B H34A 2.7693 no . .
H32B H34C 2.6446 no . .
H32C H33A 3.5264 no . .
H32C H33B 2.9332 no . .
H32C H33C 2.3939 no . .
H32C H34A 3.3393 no . .
H33A H34A 3.2702 no . .
H33A H34B 2.5088 no . .
H33A H34C 3.5433 no . .
H33B H34A 2.6107 no . .
H33B H34B 2.6672 no . .
H33B H34C 3.5528 no . .
H33C H34B 3.5151 no . .
H48 H49 2.2786 no . .
H49 H54A 3.4888 no . .
H49 H54B 2.4739 no . .
H49 H54C 2.1907 no . .
H51 H52 2.2758 no . .
H51 H55A 2.1843 no . .
H51 H55B 2.4622 no . .
H51 H55C 3.4862 no . .
H54A H55A 3.2201 no . .
H54A H55B 3.1454 no . .
H54A H55C 2.1306 no . .
H54B H55B 3.3763 no . .
H54B H55C 3.1002 no . .
H54C H55C 3.2323 no . .
H59 H60 2.3405 no . .
H60 H61 2.3017 no . .
H61 H62 2.3556 no . .
H62 H81 3.2507 no . .
H62 H85 3.3282 no . .
H67 H75 2.3385 no . .
H67 H107 2.5994 no . .
H71 H72 2.3163 no . .
H72 H77B 3.1652 no . .
H72 H77C 2.2139 no . .
H72 H78A 3.3123 no . .
H72 H78C 2.5132 no . .
H74 H75 2.3152 no . .
H74 H78A 3.5094 no . .
H74 H79A 3.4680 no . .
H74 H79B 2.4885 no . .
H74 H79C 2.1068 no . .
H75 H106 3.4043 no . .
H75 H107 2.9982 no . .
H77A H78B 2.5855 no . .
H77A H78C 2.8363 no . .
H77A H79A 2.2862 no . .
H77A H79B 3.4225 no . .
H77A H79C 3.1193 no . .
H77B H78C 3.5031 no . .
H77B H79A 2.7276 no . .
H77B H79C 2.6704 no . .
H77C H78A 3.5131 no . .
H77C H78B 3.0641 no . .
H77C H78C 2.3911 no . .
H77C H79A 3.4232 no . .
H78A H79A 3.2943 no . .
H78A H79B 2.5118 no . .
H78A H79C 3.5574 no . .
H78B H79A 2.5736 no . .
H78B H79B 2.5826 no . .
H78B H79C 3.5216 no . .
H78C H79B 3.4937 no . .
H81 H82 2.2944 no . .
H81 H103 2.8956 no . .
H82 H87B 3.0601 no . .
H82 H88A 1.9684 no . .
H82 H88B 2.7928 no . .
H82 H88C 3.4513 no . .
H82 H103 3.4039 no . .
H84 H85 2.3284 no . .
H84 H87A 2.8294 no . .
H84 H89A 2.6993 no . .
H84 H89B 2.2078 no . .
H84 H89C 3.5848 no . .
H87A H88A 3.5526 no . .
H87A H88C 3.5113 no . .
H87A H89A 3.5652 no . .
H87A H89B 2.4796 no . .
H87A H89C 3.1630 no . .
H87B H88A 2.4751 no . .
H87B H88B 3.5393 no . .
H87B H88C 2.7828 no . .
H87B H89B 3.5200 no . .
H87B H89C 3.5857 no . .
H87C H88A 3.0691 no . .
H87C H88B 3.5521 no . .
H87C H88C 2.4494 no . .
H87C H89A 3.5452 no . .
H87C H89B 2.7226 no . .
H87C H89C 2.5195 no . .
H88A H89A 3.5802 no . .
H88A H89C 3.4582 no . .
H88B H89A 2.5090 no . .
H88B H89B 3.5162 no . .
H88B H89C 2.6887 no . .
H88C H89A 3.0993 no . .
H88C H89B 3.4729 no . .
H88C H89C 2.3685 no . .
H103 H104 2.2750 no . .
H106 H107 2.2723 no . .
H114 H115 2.3155 no . .
H115 H116 2.3186 no . .
H116 H117 2.3418 no . .
H117 H136 3.0159 no . .
H117 H140 3.5985 no . .
H122 H126 2.3860 no . .
H122 H162 2.7535 no . .
H126 H127 2.3228 no . .
H129 H130 2.3363 no . .
H136 H137 2.3210 no . .
H136 H158 3.0536 no . .
H137 H158 3.1562 no . .
H139 H140 2.3472 no . .
H158 H159 2.2713 no . .
H161 H162 2.2800 no . .
O1 H7 3.4723 no . 7_576
O1 H13E 2.7894 no . .
O1 H30 3.0786 no . 7_576
O1 H129 3.5011 no . .
O56 H139 3.2272 no . .
O56 H140 2.7020 no . .
O111 H19 3.2141 no . .
O111 H49 3.0915 no . .
O111 H54B 2.9488 no . .
O111 H54C 2.7104 no . .
N38 H5 2.5494 no . 7_576
N38 H10B 3.3192 no . 2_656
N38 H16C 3.0049 no . 7_566
N38 H32A 3.3029 no . 1_545
N38 H33B 3.4714 no . 1_545
N38 H34A 3.1113 no . 1_545
N38 H104 3.3567 no . 2_656
N40 H79C 3.0302 no . 2_666
N40 H82 2.8864 no . 2_656
N40 H87B 3.4636 no . 2_656
N40 H88A 3.2863 no . 2_656
N40 H103 2.8269 no . 2_656
N40 H104 3.3258 no . 2_656
N46 H67 2.6732 no . 2_666
N46 H75 3.3862 no . 2_666
N46 H87C 3.5799 no . 2_656
N46 H88C 3.0025 no . 2_656
N46 H107 2.6234 no . 2_666
N53 H13H 3.2492 no . .
N53 H89A 2.8586 no . .
N93 H88C 3.0422 no . 1_545
N93 H89C 2.8554 no . 1_545
N93 H115 2.6399 no . .
N93 H116 3.1895 no . .
N95 H24A 3.5822 no . 2_656
N95 H32B 3.5814 no . 2_646
N95 H51 3.2863 no . 2_646
N95 H52 2.9338 no . 2_646
N95 H114 3.2945 no . 2_656
N95 H115 3.3193 no . 2_656
N99 H84 3.0835 no . 2_656
N99 H85 2.7067 no . 2_656
N99 H114 2.6300 no . 2_656
N101 H12 2.5769 no . 2_656
N101 H20 2.9917 no . 2_656
N101 H32A 2.9680 no . 2_646
N101 H32C 3.5760 no . 2_646
N101 H48 2.4803 no . 2_656
N108 H34A 3.2550 no . 2_646
N108 H34C 3.3545 no . 2_646
N148 H14B 3.0494 no . 1_565
N148 H14G 3.4490 no . 1_565
N148 H16A 3.4388 no . 6_556
N148 H60 2.5878 no . .
N150 H13B 2.9478 no . 6_546
N150 H13D 2.7934 no . 6_546
N150 H14C 3.1689 no . 6_556
N150 H127 2.9221 no . 6_546
N150 H158 2.7868 no . 6_556
N150 H159 2.6995 no . 6_556
N156 H122 2.5804 no . 6_546
N156 H162 2.4834 no . 6_546
C2 H7 3.5887 no . 7_576
C2 H13E 2.9051 no . .
C2 H13G 3.0048 no . .
C2 H129 3.4776 no . .
C3 H13E 3.0793 no . .
C3 H13F 3.1787 no . .
C3 H13G 3.2045 no . .
C4 H13E 3.2323 no . .
C4 H13F 3.0029 no . .
C4 H30 3.3990 no . 7_576
C5 H13F 3.4431 no . .
C5 H16B 3.5199 no . 1_565
C5 H33B 3.5496 no . 7_586
C6 H16 3.0129 no . 7_576
C6 H22A 3.5227 no . 1_565
C6 H22B 3.2550 no . 1_565
C6 H22C 3.2757 no . 1_565
C6 H33B 3.4200 no . 7_586
C7 H16 3.0672 no . 7_576
C7 H22A 3.5702 no . 1_565
C7 H22B 3.2108 no . 1_565
C8 H13G 3.1261 no . .
C8 H13I 3.3336 no . .
C9 H13G 2.8243 no . .
C9 H13I 3.5182 no . .
C10 H4 3.5480 no . 7_576
C10 H13G 3.4027 no . .
C12 H5 3.4901 no . 7_576
C13 H13G 3.3748 no . .
C13 H129 3.2558 no . .
C14 H13G 2.7853 no . .
C14 H129 3.3452 no . .
C15 H129 3.1732 no . .
C16 H6 3.1858 no . 7_576
C16 H33C 3.3491 no . 1_545
C17 H33C 3.2066 no . 1_545
C18 H33C 3.3847 no . 1_545
C18 H130 3.3106 no . .
C19 H32C 3.1641 no . 1_545
C19 H130 2.8069 no . .
C20 H32C 3.3813 no . 1_545
C20 H129 3.2282 no . .
C20 H130 2.9816 no . .
C22 H6 3.3879 no . 1_545
C22 H13C 3.4947 no . 1_545
C22 H13I 3.3117 no . 1_545
C24 H13C 3.5261 no . 1_545
C24 H27 3.3897 no . 1_545
C26 H13I 3.4923 no . .
C26 H22B 3.3955 no . 1_565
C26 H24A 3.5867 no . 1_565
C27 H22B 3.1400 no . 1_565
C27 H24A 3.2439 no . 1_565
C30 H4 3.5551 no . 7_576
C33 H6 3.2912 no . 7_586
C34 H11A 3.3561 no . 2_666
C34 H16F 2.9523 no . 7_576
C37 H5 3.1273 no . 7_576
C37 H104 3.4963 no . 2_656
C39 H87B 3.5723 no . 2_656
C39 H103 3.0309 no . 2_656
C39 H104 3.4649 no . 2_656
C41 H87B 3.3352 no . 2_656
C45 H87B 3.5103 no . 2_656
C45 H88C 3.5004 no . 2_656
C45 H107 3.2763 no . 2_666
C47 H87B 3.1023 no . 2_656
C47 H87C 3.4021 no . 2_656
C48 H87A 3.5349 no . 2_656
C48 H87B 3.2340 no . 2_656
C49 H13H 3.1928 no . .
C50 H13H 2.8885 no . .
C50 H89A 3.2883 no . .
C51 H13H 3.1533 no . .
C51 H87C 3.5784 no . 2_656
C52 H87C 3.3364 no . 2_656
C54 H61 3.3967 no . .
C54 H89A 3.0535 no . .
C55 H13A 3.5883 no . .
C55 H89A 3.1904 no . .
C55 H116 2.8543 no . 1_565
C55 H117 3.4897 no . 1_565
C57 H117 3.4637 no . .
C57 H140 3.1520 no . .
C58 H140 3.2657 no . .
C59 H140 2.9411 no . .
C60 H14G 3.2873 no . 1_565
C60 H77A 3.4521 no . 1_565
C60 H77C 3.5345 no . 1_565
C61 H14G 3.3562 no . 1_565
C61 H54A 3.5865 no . .
C61 H77A 3.2117 no . 1_565
C61 H77B 3.3417 no . 1_565
C61 H77C 3.1001 no . 1_565
C62 H77A 3.3427 no . 1_565
C62 H77B 3.2470 no . 1_565
C66 H115 3.5383 no . .
C67 H116 3.2725 no . .
C68 H116 3.1755 no . .
C69 H116 3.4954 no . .
C69 H117 3.4775 no . .
C71 H117 3.5885 no . .
C72 H14F 3.3761 no . .
C72 H14H 3.1037 no . .
C73 H88B 3.5696 no . 1_545
C74 H88A 3.2650 no . 1_545
C74 H88B 3.5642 no . 1_545
C75 H88A 3.5516 no . 1_545
C77 H61 3.4248 no . 1_545
C77 H82 3.5730 no . 1_545
C78 H11C 3.4372 no . 3_667
C79 H82 3.4897 no . 1_545
C81 H77B 3.2411 no . 1_565
C82 H77B 2.9846 no . 1_565
C82 H79C 3.5649 no . 1_565
C85 H114 3.4482 no . .
C87 H89B 3.1617 no . 2_656
C89 H54B 3.4363 no . .
C89 H55B 3.2521 no . .
C89 H87A 3.4454 no . 2_656
C89 H89B 3.1620 no . 2_656
C92 H88C 3.4613 no . 1_545
C92 H115 2.9419 no . .
C94 H52 3.3528 no . 2_646
C94 H115 3.4981 no . 2_656
C96 H32B 3.5237 no . 2_646
C98 H114 3.2534 no . 2_656
C100 H32A 3.1943 no . 2_646
C100 H48 3.3067 no . 2_656
C102 H32A 3.5082 no . 2_646
C102 H32B 3.1705 no . 2_646
C103 H32A 3.4378 no . 2_646
C104 H34A 3.3584 no . 2_646
C105 H34A 3.0750 no . 2_646
C105 H34C 3.1914 no . 2_646
C106 H32B 3.5449 no . 2_646
C106 H34A 3.5034 no . 2_646
C106 H34C 3.0436 no . 2_646
C107 H32B 3.1068 no . 2_646
C110 H34C 3.4284 no . 2_646
C110 H78C 3.4131 no . 3_667
C112 H19 3.3666 no . .
C112 H24C 3.1856 no . .
C112 H62 3.5392 no . .
C113 H24C 3.0545 no . .
C114 H24C 3.5533 no . .
C114 H85 3.0657 no . .
C115 H85 3.3933 no . .
C116 H55A 3.0187 no . 1_545
C116 H55B 2.9587 no . 1_545
C116 H55C 3.5530 no . 1_545
C117 H55A 3.1845 no . 1_545
C117 H71 3.4079 no . .
C118 H24C 3.3143 no . .
C119 H23C 3.3802 no . .
C119 H24C 3.5717 no . .
C122 H23C 3.5507 no . .
C122 H60 3.5302 no . .
C123 H23C 3.1445 no . .
C124 H23C 3.0622 no . .
C124 H24C 3.5156 no . .
C125 H54C 3.2008 no . .
C126 H14I 2.9874 no . 1_565
C126 H54C 3.4210 no . .
C127 H14C 3.4590 no . 1_565
C127 H14I 3.0444 no . 1_565
C127 H54C 3.4240 no . .
C127 H137 3.2110 no . 1_565
C128 H54C 3.2174 no . .
C129 H54C 2.9664 no . .
C130 H23C 3.5195 no . .
C130 H54C 2.9734 no . .
C132 H22A 3.5135 no . 1_565
C132 H24B 3.3565 no . 1_565
C132 H136 2.9096 no . 1_565
C132 H137 2.9460 no . 1_565
C132 H159 3.4039 no . 1_565
C133 H4 3.5699 no . .
C133 H16B 3.2191 no . 1_565
C133 H159 3.4461 no . 1_565
C134 H22A 3.3485 no . 1_565
C134 H26 3.1966 no . .
C136 H13A 3.1454 no . 1_545
C136 H13B 3.3172 no . 1_545
C137 H13A 3.1415 no . 1_545
C137 H13B 3.1686 no . 1_545
C137 H127 3.3604 no . 1_545
C139 H71 3.3676 no . .
C140 H59 3.3250 no . .
C142 H127 3.5835 no . 1_545
C143 H11C 3.0481 no . 3_667
C143 H72 3.3728 no . .
C143 H78C 3.5579 no . .
C144 H60 3.5720 no . 1_545
C144 H61 3.2353 no . 1_545
C144 H72 3.1461 no . .
C144 H77C 3.3135 no . .
C144 H126 3.2466 no . 1_545
C147 H60 3.1161 no . .
C149 H158 3.0901 no . 6_556
C149 H159 3.0352 no . 6_556
C155 H122 3.5152 no . 6_546
C155 H162 3.4570 no . 6_546
C158 H13B 3.2252 no . 1_545
C158 H23A 3.5554 no . .
C159 H13B 3.2388 no . 1_545
C159 H13C 3.4515 no . 1_545
C159 H23A 3.3277 no . .
C160 H23A 3.2192 no . .
C160 H23B 3.3771 no . .
C161 H14A 3.3647 no . 6_556
C161 H14B 3.4163 no . 6_556
C161 H23A 3.2178 no . .
C161 H23B 3.0348 no . .
C162 H14A 3.3123 no . 6_556
C162 H14B 3.5069 no . 6_556
C162 H23A 3.4013 no . .
C162 H23B 3.5551 no . .
C164 H5 3.5681 no . 1_545
C164 H13F 3.5353 no . 1_545
C165 H10B 3.5191 no . 8_464
C165 H34A 3.5964 no . 7_576
C165 H34B 2.8857 no . 7_576
H4 C10 3.5480 no . 7_576
H4 C30 3.5551 no . 7_576
H4 C133 3.5699 no . .
H4 H13E 3.1341 no . .
H4 H13F 3.1462 no . .
H4 H30 2.7124 no . 7_576
H5 N38 2.5494 no . 7_576
H5 C12 3.4901 no . 7_576
H5 C37 3.1273 no . 7_576
H5 C164 3.5681 no . 1_565
H5 H12 3.5519 no . 7_576
H5 H16B 3.2033 no . 1_565
H5 H16C 3.0368 no . 1_565
H5 H33B 2.9908 no . 7_586
H6 C16 3.1858 no . 7_576
H6 C22 3.3879 no . 1_565
H6 C33 3.2912 no . 7_586
H6 H16 2.7104 no . 7_576
H6 H22B 3.0479 no . 1_565
H6 H22C 2.9823 no . 1_565
H6 H33A 3.3425 no . 7_586
H6 H33B 2.7026 no . 7_586
H6 H33C 3.3217 no . 7_586
H7 O1 3.4723 no . 7_576
H7 C2 3.5887 no . 7_576
H7 H16 2.8362 no . 7_576
H7 H22B 2.9710 no . 1_565
H10A H78B 3.3051 no . 3_667
H10B N38 3.3192 no . 2_656
H10B C165 3.5191 no . 8_565
H10B H16C 3.1263 no . 8_565
H10B H16E 3.3023 no . 8_565
H10B H16F 2.9270 no . 8_565
H10B H34A 3.1144 no . 2_646
H10C H14D 2.9677 no . 3_667
H10C H16E 3.2812 no . 8_565
H10C H78B 3.5206 no . 3_667
H10C H78C 3.2166 no . 3_667
H11A C34 3.3561 no . 2_646
H11A H34A 3.4629 no . 2_646
H11A H34B 3.4111 no . 2_646
H11A H34C 2.7013 no . 2_646
H11B H78A 3.1918 no . 3_667
H11B H78C 3.3376 no . 3_667
H11C C78 3.4372 no . 3_667
H11C C143 3.0481 no . 3_667
H11C H14D 2.8047 no . 3_667
H11C H14E 3.0159 no . 3_667
H11C H14F 2.8071 no . 3_667
H11C H78A 3.4175 no . 3_667
H11C H78C 2.7737 no . 3_667
H12 N101 2.5769 no . 2_656
H12 H5 3.5519 no . 7_576
H12 H32A 3.4283 no . 1_545
H13A C55 3.5883 no . .
H13A C136 3.1454 no . 1_565
H13A C137 3.1415 no . 1_565
H13A H24B 3.1840 no . 1_565
H13A H55A 3.0034 no . .
H13A H55C 3.5695 no . .
H13A H136 2.5665 no . 1_565
H13A H137 2.5390 no . 1_565
H13B N150 2.9478 no . 6_556
H13B C136 3.3172 no . 1_565
H13B C137 3.1686 no . 1_565
H13B C158 3.2252 no . 1_565
H13B C159 3.2388 no . 1_565
H13B H136 2.8178 no . 1_565
H13B H137 2.4843 no . 1_565
H13B H158 2.8244 no . 1_565
H13B H159 2.8056 no . 1_565
H13C C22 3.4947 no . 1_565
H13C C24 3.5261 no . 1_565
H13C C159 3.4515 no . 1_565
H13C H22A 2.6283 no . 1_565
H13C H23A 2.8075 no . 1_565
H13C H24B 2.6644 no . 1_565
H13C H136 2.8531 no . 1_565
H13C H137 3.5702 no . 1_565
H13C H159 3.1779 no . 1_565
H13D N150 2.7934 no . 6_556
H13D H16B 3.0080 no . 1_565
H13D H159 2.8193 no . 1_565
H13E O1 2.7894 no . .
H13E C2 2.9051 no . .
H13E C3 3.0793 no . .
H13E C4 3.2323 no . .
H13E H4 3.1341 no . .
H13F C3 3.1787 no . .
H13F C4 3.0029 no . .
H13F C5 3.4431 no . .
H13F C164 3.5353 no . 1_565
H13F H4 3.1462 no . .
H13F H16B 2.5648 no . 1_565
H13F H22A 3.1520 no . 1_565
H13F H159 3.2702 no . 1_565
H13G C2 3.0048 no . .
H13G C3 3.2045 no . .
H13G C8 3.1261 no . .
H13G C9 2.8243 no . .
H13G C10 3.4027 no . .
H13G C13 3.3748 no . .
H13G C14 2.7853 no . .
H13G H26 3.2702 no . .
H13H N53 3.2492 no . .
H13H C49 3.1928 no . .
H13H C50 2.8885 no . .
H13H C51 3.1533 no . .
H13H H26 3.1085 no . .
H13H H49 3.5916 no . .
H13H H51 3.5165 no . .
H13H H54C 3.4641 no . .
H13H H55A 3.4225 no . .
H13I C8 3.3336 no . .
H13I C9 3.5182 no . .
H13I C22 3.3117 no . 1_565
H13I C26 3.4923 no . .
H13I H22A 2.4126 no . 1_565
H13I H22B 3.4575 no . 1_565
H13I H24B 3.2042 no . 1_565
H13I H26 2.7001 no . .
H14A C161 3.3647 no . 6_546
H14A C162 3.3123 no . 6_546
H14A H161 3.1929 no . 6_546
H14A H162 3.1142 no . 6_546
H14B N148 3.0494 no . 1_545
H14B C161 3.4163 no . 6_546
H14B C162 3.5069 no . 6_546
H14B H126 3.3881 no . 1_545
H14B H161 3.5492 no . 6_546
H14C N150 3.1689 no . 6_546
H14C C127 3.4590 no . 1_545
H14C H126 3.1557 no . 1_545
H14C H127 2.6884 no . 1_545
H14D H10C 2.9677 no . 3_667
H14D H11C 2.8047 no . 3_667
H14D H16E 3.4229 no . 6_546
H14D H78C 3.2757 no . .
H14E H11C 3.0159 no . 3_667
H14E H16E 3.3859 no . 6_546
H14F C72 3.3761 no . .
H14F H11C 2.8071 no . 3_667
H14F H72 2.5930 no . .
H14F H78C 2.9328 no . .
H14G N148 3.4490 no . 1_545
H14G C60 3.2873 no . 1_545
H14G C61 3.3562 no . 1_545
H14G H60 2.6540 no . 1_545
H14G H61 2.8027 no . 1_545
H14G H72 3.4756 no . .
H14G H77C 3.0556 no . .
H14G H126 3.0346 no . 1_545
H14H C72 3.1037 no . .
H14H H54A 3.3546 no . 1_545
H14H H55C 3.3709 no . 1_545
H14H H61 3.1814 no . 1_545
H14H H71 3.4789 no . .
H14H H72 2.2588 no . .
H14H H77C 2.6827 no . .
H14I C126 2.9874 no . 1_545
H14I C127 3.0444 no . 1_545
H14I H54A 3.0766 no . 1_545
H14I H55C 3.5141 no . 1_545
H14I H61 3.1897 no . 1_545
H14I H126 2.6060 no . 1_545
H14I H127 2.7108 no . 1_545
H16 C6 3.0129 no . 7_576
H16 C7 3.0672 no . 7_576
H16 H6 2.7104 no . 7_576
H16 H7 2.8362 no . 7_576
H16A N148 3.4388 no . 6_546
H16B C5 3.5199 no . 1_545
H16B C133 3.2191 no . 1_545
H16B H5 3.2033 no . 1_545
H16B H13D 3.0080 no . 1_545
H16B H13F 2.5648 no . 1_545
H16C N38 3.0049 no . 7_566
H16C H5 3.0368 no . 1_545
H16C H10B 3.1263 no . 8_464
H16D H22C 3.5727 no . .
H16D H23B 3.0446 no . .
H16D H34B 2.7333 no . 7_576
H16E H10B 3.3023 no . 8_464
H16E H10C 3.2812 no . 8_464
H16E H14D 3.4229 no . 6_556
H16E H14E 3.3859 no . 6_556
H16E H34B 3.1796 no . 7_576
H16F C34 2.9523 no . 7_576
H16F H10B 2.9270 no . 8_464
H16F H33B 3.5671 no . 7_576
H16F H34A 2.7262 no . 7_576
H16F H34B 2.3270 no . 7_576
H16F H34C 3.5398 no . 7_576
H17 H33A 2.9651 no . 7_576
H17 H33C 3.5260 no . 1_545
H19 O111 3.2141 no . .
H19 C112 3.3666 no . .
H19 H32C 3.1648 no . 1_545
H19 H130 2.9360 no . .
H20 N101 2.9917 no . 2_656
H20 H32C 3.5308 no . 1_545
H20 H129 3.2545 no . .
H20 H130 3.1944 no . .
H22A C6 3.5227 no . 1_545
H22A C7 3.5702 no . 1_545
H22A C132 3.5135 no . 1_545
H22A C134 3.3485 no . 1_545
H22A H13C 2.6283 no . 1_545
H22A H13F 3.1520 no . 1_545
H22A H13I 2.4126 no . 1_545
H22A H26 3.5220 no . 1_545
H22B C6 3.2550 no . 1_545
H22B C7 3.2108 no . 1_545
H22B C26 3.3955 no . 1_545
H22B C27 3.1400 no . 1_545
H22B H6 3.0479 no . 1_545
H22B H7 2.9710 no . 1_545
H22B H13I 3.4575 no . 1_545
H22B H26 3.3171 no . 1_545
H22B H27 2.8788 no . 1_545
H22B H33C 3.1592 no . 1_545
H22C C6 3.2757 no . 1_545
H22C H6 2.9823 no . 1_545
H22C H16D 3.5727 no . .
H23A C158 3.5554 no . .
H23A C159 3.3277 no . .
H23A C160 3.2192 no . .
H23A C161 3.2178 no . .
H23A C162 3.4013 no . .
H23A H13C 2.8075 no . 1_545
H23A H136 3.2102 no . .
H23B C160 3.3771 no . .
H23B C161 3.0348 no . .
H23B C162 3.5551 no . .
H23B H16D 3.0446 no . .
H23B H161 2.9824 no . .
H23C C119 3.3802 no . .
H23C C122 3.5507 no . .
H23C C123 3.1445 no . .
H23C C124 3.0622 no . .
H23C C130 3.5195 no . .
H23C H130 2.8893 no . .
H24A N95 3.5822 no . 2_656
H24A C26 3.5867 no . 1_545
H24A C27 3.2439 no . 1_545
H24A H26 3.1567 no . 1_545
H24A H27 2.4608 no . 1_545
H24A H32C 3.5108 no . 1_545
H24B C132 3.3565 no . 1_545
H24B H13A 3.1840 no . 1_545
H24B H13C 2.6644 no . 1_545
H24B H13I 3.2042 no . 1_545
H24B H136 3.3116 no . .
H24C C112 3.1856 no . .
H24C C113 3.0545 no . .
H24C C114 3.5533 no . .
H24C C118 3.3143 no . .
H24C C119 3.5717 no . .
H24C C124 3.5156 no . .
H26 C134 3.1966 no . .
H26 H13G 3.2702 no . .
H26 H13H 3.1085 no . .
H26 H13I 2.7001 no . .
H26 H22A 3.5220 no . 1_565
H26 H22B 3.3171 no . 1_565
H26 H24A 3.1567 no . 1_565
H27 C24 3.3897 no . 1_565
H27 H22B 2.8788 no . 1_565
H27 H24A 2.4608 no . 1_565
H30 O1 3.0786 no . 7_576
H30 C4 3.3990 no . 7_576
H30 H4 2.7124 no . 7_576
H32A N38 3.3029 no . 1_565
H32A N101 2.9680 no . 2_666
H32A C100 3.1943 no . 2_666
H32A C102 3.5082 no . 2_666
H32A C103 3.4378 no . 2_666
H32A H12 3.4283 no . 1_565
H32B N95 3.5814 no . 2_666
H32B C96 3.5237 no . 2_666
H32B C102 3.1705 no . 2_666
H32B C106 3.5449 no . 2_666
H32B C107 3.1068 no . 2_666
H32B H107 3.3015 no . 2_666
H32C N101 3.5760 no . 2_666
H32C C19 3.1641 no . 1_565
H32C C20 3.3813 no . 1_565
H32C H19 3.1648 no . 1_565
H32C H20 3.5308 no . 1_565
H32C H24A 3.5108 no . 1_565
H33A H6 3.3425 no . 7_586
H33A H17 2.9651 no . 7_576
H33B N38 3.4714 no . 1_565
H33B C5 3.5496 no . 7_586
H33B C6 3.4200 no . 7_586
H33B H5 2.9908 no . 7_586
H33B H6 2.7026 no . 7_586
H33B H16F 3.5671 no . 7_576
H33C C16 3.3491 no . 1_565
H33C C17 3.2066 no . 1_565
H33C C18 3.3847 no . 1_565
H33C H6 3.3217 no . 7_586
H33C H17 3.5260 no . 1_565
H33C H22B 3.1592 no . 1_565
H34A N38 3.1113 no . 1_565
H34A N108 3.2550 no . 2_666
H34A C104 3.3584 no . 2_666
H34A C105 3.0750 no . 2_666
H34A C106 3.5034 no . 2_666
H34A C165 3.5964 no . 7_576
H34A H10B 3.1144 no . 2_666
H34A H11A 3.4629 no . 2_666
H34A H16F 2.7262 no . 7_576
H34B C165 2.8857 no . 7_576
H34B H11A 3.4111 no . 2_666
H34B H16D 2.7333 no . 7_576
H34B H16E 3.1796 no . 7_576
H34B H16F 2.3270 no . 7_576
H34C N108 3.3545 no . 2_666
H34C C105 3.1914 no . 2_666
H34C C106 3.0436 no . 2_666
H34C C110 3.4284 no . 2_666
H34C H11A 2.7013 no . 2_666
H34C H16F 3.5398 no . 7_576
H34C H106 3.0420 no . 2_666
H48 N101 2.4803 no . 2_656
H48 C100 3.3067 no . 2_656
H48 H87B 3.3668 no . 2_656
H49 O111 3.0915 no . .
H49 H13H 3.5916 no . .
H49 H129 3.5777 no . .
H51 N95 3.2863 no . 2_666
H51 H13H 3.5165 no . .
H52 N95 2.9338 no . 2_666
H52 C94 3.3528 no . 2_666
H54A C61 3.5865 no . .
H54A H14H 3.3546 no . 1_565
H54A H14I 3.0766 no . 1_565
H54A H61 2.7249 no . .
H54A H89A 3.4223 no . .
H54B O111 2.9488 no . .
H54B C89 3.4363 no . .
H54B H61 3.3855 no . .
H54B H62 3.2371 no . .
H54B H89A 2.4847 no . .
H54C O111 2.7104 no . .
H54C C125 3.2008 no . .
H54C C126 3.4210 no . .
H54C C127 3.4240 no . .
H54C C128 3.2174 no . .
H54C C129 2.9664 no . .
H54C C130 2.9734 no . .
H54C H13H 3.4641 no . .
H54C H61 3.5973 no . .
H54C H129 3.3605 no . .
H54C H130 3.3859 no . .
H55A C116 3.0187 no . 1_565
H55A C117 3.1845 no . 1_565
H55A H13A 3.0034 no . .
H55A H13H 3.4225 no . .
H55A H116 2.8067 no . 1_565
H55A H117 3.0911 no . 1_565
H55B C89 3.2521 no . .
H55B C116 2.9587 no . 1_565
H55B H88B 3.3014 no . .
H55B H89A 2.7247 no . .
H55B H89C 2.8888 no . .
H55B H116 2.3046 no . 1_565
H55C C116 3.5530 no . 1_565
H55C H13A 3.5695 no . .
H55C H14H 3.3709 no . 1_565
H55C H14I 3.5141 no . 1_565
H55C H89A 3.4926 no . .
H55C H116 3.0085 no . 1_565
H55C H117 3.2231 no . 1_565
H59 C140 3.3250 no . .
H59 H140 2.4166 no . .
H60 N148 2.5878 no . .
H60 C122 3.5302 no . .
H60 C144 3.5720 no . 1_565
H60 C147 3.1161 no . .
H60 H14G 2.6540 no . 1_565
H60 H126 3.4183 no . .
H61 C54 3.3967 no . .
H61 C77 3.4248 no . 1_565
H61 C144 3.2353 no . 1_565
H61 H14G 2.8027 no . 1_565
H61 H14H 3.1814 no . 1_565
H61 H14I 3.1897 no . 1_565
H61 H54A 2.7249 no . .
H61 H54B 3.3855 no . .
H61 H54C 3.5973 no . .
H61 H77A 3.4903 no . 1_565
H61 H77B 3.3213 no . 1_565
H61 H77C 2.9222 no . 1_565
H61 H126 3.4428 no . .
H62 C112 3.5392 no . .
H62 H54B 3.2371 no . .
H62 H77B 3.1553 no . 1_565
H67 N46 2.6732 no . 2_646
H67 H88C 3.0503 no . 1_545
H67 H116 3.4909 no . .
H71 C117 3.4079 no . .
H71 C139 3.3676 no . .
H71 H14H 3.4789 no . .
H71 H116 3.3282 no . .
H71 H117 2.7493 no . .
H71 H139 3.4365 no . .
H72 C143 3.3728 no . .
H72 C144 3.1461 no . .
H72 H14F 2.5930 no . .
H72 H14G 3.4756 no . .
H72 H14H 2.2588 no . .
H74 H88A 3.2833 no . 1_545
H75 N46 3.3862 no . 2_646
H77A C60 3.4521 no . 1_545
H77A C61 3.2117 no . 1_545
H77A C62 3.3427 no . 1_545
H77A H61 3.4903 no . 1_545
H77A H81 3.5120 no . 1_545
H77B C61 3.3417 no . 1_545
H77B C62 3.2470 no . 1_545
H77B C81 3.2411 no . 1_545
H77B C82 2.9846 no . 1_545
H77B H61 3.3213 no . 1_545
H77B H62 3.1553 no . 1_545
H77B H81 3.1496 no . 1_545
H77B H82 2.7042 no . 1_545
H77B H88A 3.5109 no . 1_545
H77B H88B 3.2520 no . 1_545
H77C C60 3.5345 no . 1_545
H77C C61 3.1001 no . 1_545
H77C C144 3.3135 no . .
H77C H14G 3.0556 no . .
H77C H14H 2.6827 no . .
H77C H61 2.9222 no . 1_545
H78A H11B 3.1918 no . 3_667
H78A H11C 3.4175 no . 3_667
H78B H10A 3.3051 no . 3_667
H78B H10C 3.5206 no . 3_667
H78C C110 3.4131 no . 3_667
H78C C143 3.5579 no . .
H78C H10C 3.2166 no . 3_667
H78C H11B 3.3376 no . 3_667
H78C H11C 2.7737 no . 3_667
H78C H14D 3.2757 no . .
H78C H14F 2.9328 no . .
H79A H81 3.3631 no . 1_545
H79A H82 3.5800 no . 1_545
H79C N40 3.0302 no . 2_646
H79C C82 3.5649 no . 1_545
H79C H81 3.5541 no . 1_545
H79C H82 2.7310 no . 1_545
H79C H88A 3.3106 no . 1_545
H81 H77A 3.5120 no . 1_565
H81 H77B 3.1496 no . 1_565
H81 H79A 3.3631 no . 1_565
H81 H79C 3.5541 no . 1_565
H82 N40 2.8864 no . 2_656
H82 C77 3.5730 no . 1_565
H82 C79 3.4897 no . 1_565
H82 H77B 2.7042 no . 1_565
H82 H79A 3.5800 no . 1_565
H82 H79C 2.7310 no . 1_565
H84 N99 3.0835 no . 2_656
H84 H84 3.2561 no . 2_656
H84 H87A 3.4443 no . 2_656
H84 H89B 3.5096 no . 2_656
H85 N99 2.7067 no . 2_656
H85 C114 3.0657 no . .
H85 C115 3.3933 no . .
H85 H114 2.6818 no . .
H85 H115 3.2693 no . .
H87A C48 3.5349 no . 2_656
H87A C89 3.4454 no . 2_656
H87A H84 3.4443 no . 2_656
H87A H89B 2.5880 no . 2_656
H87B N40 3.4636 no . 2_656
H87B C39 3.5723 no . 2_656
H87B C41 3.3352 no . 2_656
H87B C45 3.5103 no . 2_656
H87B C47 3.1023 no . 2_656
H87B C48 3.2340 no . 2_656
H87B H48 3.3668 no . 2_656
H87C N46 3.5799 no . 2_656
H87C C47 3.4021 no . 2_656
H87C C51 3.5784 no . 2_656
H87C C52 3.3364 no . 2_656
H87C H89B 2.9831 no . 2_656
H87C H89C 3.4567 no . 2_656
H88A N40 3.2863 no . 2_656
H88A C74 3.2650 no . 1_565
H88A C75 3.5516 no . 1_565
H88A H74 3.2833 no . 1_565
H88A H77B 3.5109 no . 1_565
H88A H79C 3.3106 no . 1_565
H88B C73 3.5696 no . 1_565
H88B C74 3.5642 no . 1_565
H88B H55B 3.3014 no . .
H88B H77B 3.2520 no . 1_565
H88C N46 3.0025 no . 2_656
H88C N93 3.0422 no . 1_565
H88C C45 3.5004 no . 2_656
H88C C92 3.4613 no . 1_565
H88C H67 3.0503 no . 1_565
H89A N53 2.8586 no . .
H89A C50 3.2883 no . .
H89A C54 3.0535 no . .
H89A C55 3.1904 no . .
H89A H54A 3.4223 no . .
H89A H54B 2.4847 no . .
H89A H55B 2.7247 no . .
H89A H55C 3.4926 no . .
H89B C87 3.1617 no . 2_656
H89B C89 3.1620 no . 2_656
H89B H84 3.5096 no . 2_656
H89B H87A 2.5880 no . 2_656
H89B H87C 2.9831 no . 2_656
H89B H89B 2.3430 no . 2_656
H89B H89C 3.2936 no . 2_656
H89C N93 2.8554 no . 1_565
H89C H55B 2.8888 no . .
H89C H87C 3.4567 no . 2_656
H89C H89B 3.2936 no . 2_656
H103 N40 2.8269 no . 2_656
H103 C39 3.0309 no . 2_656
H104 N38 3.3567 no . 2_656
H104 N40 3.3258 no . 2_656
H104 C37 3.4963 no . 2_656
H104 C39 3.4649 no . 2_656
H106 H34C 3.0420 no . 2_646
H107 N46 2.6234 no . 2_646
H107 C45 3.2763 no . 2_646
H107 H32B 3.3015 no . 2_646
H114 N95 3.2945 no . 2_656
H114 N99 2.6300 no . 2_656
H114 C85 3.4482 no . .
H114 C98 3.2534 no . 2_656
H114 H85 2.6818 no . .
H115 N93 2.6399 no . .
H115 N95 3.3193 no . 2_656
H115 C66 3.5383 no . .
H115 C92 2.9419 no . .
H115 C94 3.4981 no . 2_656
H115 H85 3.2693 no . .
H116 N93 3.1895 no . .
H116 C55 2.8543 no . 1_545
H116 C67 3.2725 no . .
H116 C68 3.1755 no . .
H116 C69 3.4954 no . .
H116 H55A 2.8067 no . 1_545
H116 H55B 2.3046 no . 1_545
H116 H55C 3.0085 no . 1_545
H116 H67 3.4909 no . .
H116 H71 3.3282 no . .
H117 C55 3.4897 no . 1_545
H117 C57 3.4637 no . .
H117 C69 3.4775 no . .
H117 C71 3.5885 no . .
H117 H55A 3.0911 no . 1_545
H117 H55C 3.2231 no . 1_545
H117 H71 2.7493 no . .
H122 N156 2.5804 no . 6_556
H122 C155 3.5152 no . 6_556
H126 C144 3.2466 no . 1_565
H126 H14B 3.3881 no . 1_565
H126 H14C 3.1557 no . 1_565
H126 H14G 3.0346 no . 1_565
H126 H14I 2.6060 no . 1_565
H126 H60 3.4183 no . .
H126 H61 3.4428 no . .
H127 N150 2.9221 no . 6_556
H127 C137 3.3604 no . 1_565
H127 C142 3.5835 no . 1_565
H127 H14C 2.6884 no . 1_565
H127 H14I 2.7108 no . 1_565
H127 H137 2.4181 no . 1_565
H129 O1 3.5011 no . .
H129 C2 3.4776 no . .
H129 C13 3.2558 no . .
H129 C14 3.3452 no . .
H129 C15 3.1732 no . .
H129 C20 3.2282 no . .
H129 H20 3.2545 no . .
H129 H49 3.5777 no . .
H129 H54C 3.3605 no . .
H130 C18 3.3106 no . .
H130 C19 2.8069 no . .
H130 C20 2.9816 no . .
H130 H19 2.9360 no . .
H130 H20 3.1944 no . .
H130 H23C 2.8893 no . .
H130 H54C 3.3859 no . .
H136 C132 2.9096 no . 1_545
H136 H13A 2.5665 no . 1_545
H136 H13B 2.8178 no . 1_545
H136 H13C 2.8531 no . 1_545
H136 H23A 3.2102 no . .
H136 H24B 3.3116 no . .
H137 C127 3.2110 no . 1_545
H137 C132 2.9460 no . 1_545
H137 H13A 2.5390 no . 1_545
H137 H13B 2.4843 no . 1_545
H137 H13C 3.5702 no . 1_545
H137 H127 2.4181 no . 1_545
H139 O56 3.2272 no . .
H139 H71 3.4365 no . .
H140 O56 2.7020 no . .
H140 C57 3.1520 no . .
H140 C58 3.2657 no . .
H140 C59 2.9411 no . .
H140 H59 2.4166 no . .
H158 N150 2.7868 no . 6_546
H158 C149 3.0901 no . 6_546
H158 H13B 2.8244 no . 1_545
H159 N150 2.6995 no . 6_546
H159 C132 3.4039 no . 1_545
H159 C133 3.4461 no . 1_545
H159 C149 3.0352 no . 6_546
H159 H13B 2.8056 no . 1_545
H159 H13C 3.1779 no . 1_545
H159 H13D 2.8193 no . 1_545
H159 H13F 3.2702 no . 1_545
H161 H14A 3.1929 no . 6_556
H161 H14B 3.5492 no . 6_556
H161 H23B 2.9824 no . .
H162 N156 2.4834 no . 6_556
H162 C155 3.4570 no . 6_556
H162 H14A 3.1142 no . 6_556

loop_
_geom_torsion_atom_site_label_1
_geom_torsion_atom_site_label_2
_geom_torsion_atom_site_label_3
_geom_torsion_atom_site_label_4
_geom_torsion
_geom_torsion_publ_flag
_geom_torsion_site_symmetry_1
_geom_torsion_site_symmetry_2
_geom_torsion_site_symmetry_3
_geom_torsion_site_symmetry_4
C54 N53 C50 C49 0.3(8) no . . . .
C54 N53 C50 C51 179.0(5) no . . . .
C55 N53 C50 C49 178.9(6) no . . . .
C55 N53 C50 C51 -2.4(9) no . . . .
C109 N108 C105 C104 -0.8(14) no . . . .
C109 N108 C105 C106 178.8(9) no . . . .
C110 N108 C105 C104 177.6(9) no . . . .
C110 N108 C105 C106 -2.8(13) no . . . .
C164 N163 C160 C159 6.8(12) no . . . .
C164 N163 C160 C161 -175.0(7) no . . . .
C165 N163 C160 C159 179.6(8) no . . . .
C165 N163 C160 C161 -2.2(12) no . . . .
O1 C2 C3 C4 -2.1(7) no . . . .
O1 C2 C3 C8 176.9(4) no . . . .
O1 C2 C14 C9 -175.2(5) no . . . .
O1 C2 C14 C13 -1.3(8) no . . . .
C3 C2 C14 C9 2.5(4) no . . . .
C3 C2 C14 C13 176.4(4) no . . . .
C14 C2 C3 C4 -179.9(4) no . . . .
C14 C2 C3 C8 -0.8(4) no . . . .
C2 C3 C4 C5 178.4(4) no . . . .
C2 C3 C8 C7 -179.4(3) no . . . .
C2 C3 C8 C9 -1.0(5) no . . . .
C4 C3 C8 C7 -0.3(6) no . . . .
C4 C3 C8 C9 178.1(4) no . . . .
C8 C3 C4 C5 -0.5(7) no . . . .
C3 C4 C5 C6 1.5(7) no . . . .
C4 C5 C6 C7 -1.7(7) no . . . .
C5 C6 C7 C8 0.9(7) no . . . .
C6 C7 C8 C3 0.1(6) no . . . .
C6 C7 C8 C9 -177.7(4) no . . . .
C3 C8 C9 C10 -173.1(4) no . . . .
C3 C8 C9 C14 2.7(5) no . . . .
C7 C8 C9 C10 5.0(8) no . . . .
C7 C8 C9 C14 -179.3(4) no . . . .
C8 C9 C10 C11 -178.9(4) no . . . .
C8 C9 C10 C25 0.9(7) no . . . .
C8 C9 C14 C2 -3.1(4) no . . . .
C8 C9 C14 C13 -177.8(3) no . . . .
C10 C9 C14 C2 173.0(4) no . . . .
C10 C9 C14 C13 -1.6(7) no . . . .
C14 C9 C10 C11 5.9(6) no . . . .
C14 C9 C10 C25 -174.3(4) no . . . .
C9 C10 C11 C12 -3.8(6) no . . . .
C9 C10 C11 C35 -176.4(4) no . . . .
C9 C10 C25 C26 76.9(5) no . . . .
C9 C10 C25 C30 -98.0(6) no . . . .
C11 C10 C25 C26 -103.3(6) no . . . .
C11 C10 C25 C30 81.8(5) no . . . .
C25 C10 C11 C12 176.4(4) no . . . .
C25 C10 C11 C35 3.8(7) no . . . .
C10 C11 C12 C13 -2.7(7) no . . . .
C10 C11 C35 C36 -135.1(4) no . . . .
C10 C11 C35 C41 51.8(6) no . . . .
C12 C11 C35 C36 52.2(6) no . . . .
C12 C11 C35 C41 -120.9(5) no . . . .
C35 C11 C12 C13 170.0(4) no . . . .
C11 C12 C13 C14 6.9(6) no . . . .
C11 C12 C13 C15 -169.5(4) no . . . .
C12 C13 C14 C2 -177.9(4) no . . . .
C12 C13 C14 C9 -4.7(6) no . . . .
C12 C13 C15 C16 -142.8(5) no . . . .
C12 C13 C15 C20 37.9(7) no . . . .
C14 C13 C15 C16 41.3(8) no . . . .
C14 C13 C15 C20 -138.1(4) no . . . .
C15 C13 C14 C2 -1.9(7) no . . . .
C15 C13 C14 C9 171.4(4) no . . . .
C13 C15 C16 C17 -178.2(5) no . . . .
C13 C15 C20 C19 179.1(5) no . . . .
C16 C15 C20 C19 -0.3(9) no . . . .
C20 C15 C16 C17 1.1(9) no . . . .
C15 C16 C17 C18 -0.6(10) no . . . .
C16 C17 C18 C19 -0.8(9) no . . . .
C16 C17 C18 C21 176.0(5) no . . . .
C17 C18 C19 C20 1.6(9) no . . . .
C17 C18 C21 C22 45.2(8) no . . . .
C17 C18 C21 C23 -77.2(6) no . . . .
C17 C18 C21 C24 166.0(5) no . . . .
C19 C18 C21 C22 -138.2(5) no . . . .
C19 C18 C21 C23 99.4(6) no . . . .
C19 C18 C21 C24 -17.4(8) no . . . .
C21 C18 C19 C20 -175.2(5) no . . . .
C18 C19 C20 C15 -1.1(9) no . . . .
C10 C25 C26 C27 -175.1(4) no . . . .
C10 C25 C30 C29 173.4(4) no . . . .
C26 C25 C30 C29 -1.6(7) no . . . .
C30 C25 C26 C27 0.1(7) no . . . .
C25 C26 C27 C28 1.1(8) no . . . .
C26 C27 C28 C29 -0.8(7) no . . . .
C26 C27 C28 C31 175.8(4) no . . . .
C27 C28 C29 C30 -0.8(8) no . . . .
C27 C28 C31 C32 35.9(8) no . . . .
C27 C28 C31 C33 -85.4(5) no . . . .
C27 C28 C31 C34 151.3(4) no . . . .
C29 C28 C31 C32 -147.7(5) no . . . .
C29 C28 C31 C33 91.0(7) no . . . .
C29 C28 C31 C34 -32.3(7) no . . . .
C31 C28 C29 C30 -177.3(5) no . . . .
C28 C29 C30 C25 2.0(9) no . . . .
C11 C35 C36 C37 7.4(7) no . . . .
C11 C35 C36 C39 -169.9(4) no . . . .
C11 C35 C41 C42 -130.0(5) no . . . .
C11 C35 C41 C47 50.0(5) no . . . .
C36 C35 C41 C42 56.8(6) no . . . .
C36 C35 C41 C47 -123.2(5) no . . . .
C41 C35 C36 C37 -179.5(4) no . . . .
C41 C35 C36 C39 3.2(7) no . . . .
C35 C41 C42 C43 9.8(7) no . . . .
C35 C41 C42 C45 -168.1(4) no . . . .
C35 C41 C47 C48 26.9(6) no . . . .
C35 C41 C47 C52 -151.4(4) no . . . .
C42 C41 C47 C48 -153.1(4) no . . . .
C42 C41 C47 C52 28.5(7) no . . . .
C47 C41 C42 C43 -170.2(4) no . . . .
C47 C41 C42 C45 11.9(8) no . . . .
C41 C47 C48 C49 -178.6(4) no . . . .
C41 C47 C52 C51 177.5(4) no . . . .
C48 C47 C52 C51 -0.9(6) no . . . .
C52 C47 C48 C49 -0.1(6) no . . . .
C47 C48 C49 C50 1.8(7) no . . . .
C48 C49 C50 N53 176.5(4) no . . . .
C48 C49 C50 C51 -2.3(7) no . . . .
N53 C50 C51 C52 -177.5(5) no . . . .
C49 C50 C51 C52 1.3(7) no . . . .
C50 C51 C52 C47 0.3(8) no . . . .
O56 C57 C58 C59 -5.9(8) no . . . .
O56 C57 C58 C63 177.3(4) no . . . .
O56 C57 C69 C64 -172.5(4) no . . . .
O56 C57 C69 C68 1.8(8) no . . . .
C58 C57 C69 C64 6.1(4) no . . . .
C58 C57 C69 C68 -179.5(4) no . . . .
C69 C57 C58 C59 175.4(4) no . . . .
C69 C57 C58 C63 -1.4(5) no . . . .
C57 C58 C59 C60 -174.4(4) no . . . .
C57 C58 C63 C62 173.8(4) no . . . .
C57 C58 C63 C64 -3.6(5) no . . . .
C59 C58 C63 C62 -3.3(7) no . . . .
C59 C58 C63 C64 179.3(4) no . . . .
C63 C58 C59 C60 2.1(7) no . . . .
C58 C59 C60 C61 0.8(8) no . . . .
C59 C60 C61 C62 -2.5(8) no . . . .
C60 C61 C62 C63 1.3(7) no . . . .
C61 C62 C63 C58 1.5(6) no . . . .
C61 C62 C63 C64 178.2(4) no . . . .
C58 C63 C64 C65 -170.6(4) no . . . .
C58 C63 C64 C69 7.7(5) no . . . .
C62 C63 C64 C65 12.4(8) no . . . .
C62 C63 C64 C69 -169.3(4) no . . . .
C63 C64 C65 C66 -174.6(4) no . . . .
C63 C64 C65 C80 9.1(7) no . . . .
C63 C64 C69 C57 -8.5(5) no . . . .
C63 C64 C69 C68 176.6(4) no . . . .
C65 C64 C69 C57 170.0(4) no . . . .
C65 C64 C69 C68 -5.0(7) no . . . .
C69 C64 C65 C66 7.3(7) no . . . .
C69 C64 C65 C80 -169.0(4) no . . . .
C64 C65 C66 C67 -3.2(6) no . . . .
C64 C65 C66 C90 -176.6(4) no . . . .
C64 C65 C80 C81 67.8(5) no . . . .
C64 C65 C80 C85 -108.7(6) no . . . .
C66 C65 C80 C81 -108.2(6) no . . . .
C66 C65 C80 C85 75.3(5) no . . . .
C80 C65 C66 C67 172.9(4) no . . . .
C80 C65 C66 C90 -0.5(7) no . . . .
C65 C66 C67 C68 -3.5(7) no . . . .
C65 C66 C90 C91 -134.8(4) no . . . .
C65 C66 C90 C96 54.5(6) no . . . .
C67 C66 C90 C91 51.7(6) no . . . .
C67 C66 C90 C96 -119.0(5) no . . . .
C90 C66 C67 C68 170.1(4) no . . . .
C66 C67 C68 C69 5.9(7) no . . . .
C66 C67 C68 C70 -174.7(4) no . . . .
C67 C68 C69 C57 -175.4(4) no . . . .
C67 C68 C69 C64 -1.7(6) no . . . .
C67 C68 C70 C71 -136.7(5) no . . . .
C67 C68 C70 C75 40.9(7) no . . . .
C69 C68 C70 C71 42.7(8) no . . . .
C69 C68 C70 C75 -139.7(5) no . . . .
C70 C68 C69 C57 5.2(8) no . . . .
C70 C68 C69 C64 178.9(4) no . . . .
C68 C70 C71 C72 177.8(6) no . . . .
C68 C70 C75 C74 -178.4(6) no . . . .
C71 C70 C75 C74 -0.7(10) no . . . .
C75 C70 C71 C72 0.2(10) no . . . .
C70 C71 C72 C73 -0.2(11) no . . . .
C71 C72 C73 C74 0.8(10) no . . . .
C71 C72 C73 C76 -179.9(6) no . . . .
C72 C73 C74 C75 -1.4(10) no . . . .
C72 C73 C76 C77 52.6(9) no . . . .
C72 C73 C76 C78 -66.3(7) no . . . .
C72 C73 C76 C79 172.5(6) no . . . .
C74 C73 C76 C77 -128.0(7) no . . . .
C74 C73 C76 C78 113.0(7) no . . . .
C74 C73 C76 C79 -8.1(10) no . . . .
C76 C73 C74 C75 179.3(6) no . . . .
C73 C74 C75 C70 1.4(11) no . . . .
C65 C80 C81 C82 -176.3(4) no . . . .
C65 C80 C85 C84 175.3(4) no . . . .
C81 C80 C85 C84 -1.2(7) no . . . .
C85 C80 C81 C82 0.4(7) no . . . .
C80 C81 C82 C83 1.3(8) no . . . .
C81 C82 C83 C84 -2.1(8) no . . . .
C81 C82 C83 C86 179.3(4) no . . . .
C82 C83 C84 C85 1.2(8) no . . . .
C82 C83 C86 C87 93.6(7) no . . . .
C82 C83 C86 C88 -25.4(7) no . . . .
C82 C83 C86 C89 -147.1(5) no . . . .
C84 C83 C86 C87 -85.0(5) no . . . .
C84 C83 C86 C88 156.0(5) no . . . .
C84 C83 C86 C89 34.3(8) no . . . .
C86 C83 C84 C85 179.9(5) no . . . .
C83 C84 C85 C80 0.4(8) no . . . .
C66 C90 C91 C92 10.0(7) no . . . .
C66 C90 C91 C94 -167.3(4) no . . . .
C66 C90 C96 C97 -129.6(5) no . . . .
C66 C90 C96 C102 52.2(5) no . . . .
C91 C90 C96 C97 59.6(6) no . . . .
C91 C90 C96 C102 -118.5(6) no . . . .
C96 C90 C91 C92 -179.7(4) no . . . .
C96 C90 C91 C94 3.0(8) no . . . .
C90 C96 C97 C98 6.2(7) no . . . .
C90 C96 C97 C100 -170.4(4) no . . . .
C90 C96 C102 C103 -148.4(5) no . . . .
C90 C96 C102 C107 33.5(7) no . . . .
C97 C96 C102 C103 33.5(8) no . . . .
C97 C96 C102 C107 -144.6(5) no . . . .
C102 C96 C97 C98 -175.8(4) no . . . .
C102 C96 C97 C100 7.6(8) no . . . .
C96 C102 C103 C104 -175.0(5) no . . . .
C96 C102 C107 C106 175.1(5) no . . . .
C103 C102 C107 C106 -3.1(9) no . . . .
C107 C102 C103 C104 3.2(8) no . . . .
C102 C103 C104 C105 0.3(10) no . . . .
C103 C104 C105 N108 175.8(7) no . . . .
C103 C104 C105 C106 -3.8(11) no . . . .
N108 C105 C106 C107 -175.8(7) no . . . .
C104 C105 C106 C107 3.9(11) no . . . .
C105 C106 C107 C102 -0.4(11) no . . . .
O111 C112 C113 C114 -3.2(7) no . . . .
O111 C112 C113 C118 176.6(4) no . . . .
O111 C112 C124 C119 -177.5(4) no . . . .
O111 C112 C124 C123 0.3(8) no . . . .
C113 C112 C124 C119 -0.0(4) no . . . .
C113 C112 C124 C123 177.7(4) no . . . .
C124 C112 C113 C114 179.3(4) no . . . .
C124 C112 C113 C118 -0.9(4) no . . . .
C112 C113 C114 C115 176.8(4) no . . . .
C112 C113 C118 C117 -177.2(3) no . . . .
C112 C113 C118 C119 1.5(5) no . . . .
C114 C113 C118 C117 2.6(6) no . . . .
C114 C113 C118 C119 -178.7(4) no . . . .
C118 C113 C114 C115 -2.9(7) no . . . .
C113 C114 C115 C116 0.9(7) no . . . .
C114 C115 C116 C117 1.4(8) no . . . .
C115 C116 C117 C118 -1.7(7) no . . . .
C116 C117 C118 C113 -0.3(6) no . . . .
C116 C117 C118 C119 -178.5(4) no . . . .
C113 C118 C119 C120 -178.4(4) no . . . .
C113 C118 C119 C124 -1.5(4) no . . . .
C117 C118 C119 C120 -0.0(8) no . . . .
C117 C118 C119 C124 176.9(4) no . . . .
C118 C119 C120 C121 174.0(4) no . . . .
C118 C119 C120 C135 -6.5(7) no . . . .
C118 C119 C124 C112 0.9(4) no . . . .
C118 C119 C124 C123 -177.1(3) no . . . .
C120 C119 C124 C112 178.2(3) no . . . .
C120 C119 C124 C123 0.2(6) no . . . .
C124 C119 C120 C121 -2.6(6) no . . . .
C124 C119 C120 C135 176.9(3) no . . . .
C119 C120 C121 C122 1.6(6) no . . . .
C119 C120 C121 C145 178.6(3) no . . . .
C119 C120 C135 C136 -73.5(5) no . . . .
C119 C120 C135 C140 108.0(6) no . . . .
C121 C120 C135 C136 106.0(5) no . . . .
C121 C120 C135 C140 -72.6(5) no . . . .
C135 C120 C121 C122 -177.9(3) no . . . .
C135 C120 C121 C145 -0.9(6) no . . . .
C120 C121 C122 C123 1.8(6) no . . . .
C120 C121 C145 C146 136.5(4) no . . . .
C120 C121 C145 C151 -51.1(5) no . . . .
C122 C121 C145 C146 -46.4(5) no . . . .
C122 C121 C145 C151 126.0(4) no . . . .
C145 C121 C122 C123 -175.3(3) no . . . .
C121 C122 C123 C124 -4.2(6) no . . . .
C121 C122 C123 C125 174.9(3) no . . . .
C122 C123 C124 C112 -174.3(4) no . . . .
C122 C123 C124 C119 3.2(6) no . . . .
C122 C123 C125 C126 43.9(5) no . . . .
C122 C123 C125 C130 -131.8(5) no . . . .
C124 C123 C125 C126 -137.1(4) no . . . .
C124 C123 C125 C130 47.2(5) no . . . .
C125 C123 C124 C112 6.7(7) no . . . .
C125 C123 C124 C119 -175.8(3) no . . . .
C123 C125 C126 C127 -176.8(4) no . . . .
C123 C125 C130 C129 177.8(4) no . . . .
C126 C125 C130 C129 2.0(7) no . . . .
C130 C125 C126 C127 -1.0(7) no . . . .
C125 C126 C127 C128 -0.9(7) no . . . .
C126 C127 C128 C129 1.6(7) no . . . .
C126 C127 C128 C131 178.2(4) no . . . .
C127 C128 C129 C130 -0.5(7) no . . . .
C127 C128 C131 C132 26.2(7) no . . . .
C127 C128 C131 C133 -92.2(5) no . . . .
C127 C128 C131 C134 147.1(4) no . . . .
C129 C128 C131 C132 -157.3(4) no . . . .
C129 C128 C131 C133 84.3(6) no . . . .
C129 C128 C131 C134 -36.3(6) no . . . .
C131 C128 C129 C130 -177.2(4) no . . . .
C128 C129 C130 C125 -1.3(7) no . . . .
C120 C135 C136 C137 -175.7(4) no . . . .
C120 C135 C140 C139 177.3(5) no . . . .
C136 C135 C140 C139 -1.3(8) no . . . .
C140 C135 C136 C137 2.9(8) no . . . .
C135 C136 C137 C138 -1.1(9) no . . . .
C136 C137 C138 C139 -2.3(9) no . . . .
C136 C137 C138 C141 176.9(5) no . . . .
C137 C138 C139 C140 3.9(9) no . . . .
C137 C138 C141 C142 -61.4(7) no . . . .
C137 C138 C141 C143 177.6(5) no . . . .
C137 C138 C141 C144 57.0(6) no . . . .
C139 C138 C141 C142 117.7(5) no . . . .
C139 C138 C141 C143 -3.2(8) no . . . .
C139 C138 C141 C144 -123.9(6) no . . . .
C141 C138 C139 C140 -175.3(5) no . . . .
C138 C139 C140 C135 -2.2(9) no . . . .
C121 C145 C146 C147 -12.3(6) no . . . .
C121 C145 C146 C149 166.8(3) no . . . .
C121 C145 C151 C152 129.9(4) no . . . .
C121 C145 C151 C157 -54.8(5) no . . . .
C146 C145 C151 C152 -57.6(5) no . . . .
C146 C145 C151 C157 117.7(5) no . . . .
C151 C145 C146 C147 175.4(3) no . . . .
C151 C145 C146 C149 -5.6(6) no . . . .
C145 C151 C152 C153 -7.5(8) no . . . .
C145 C151 C152 C155 166.7(4) no . . . .
C145 C151 C157 C158 151.7(5) no . . . .
C145 C151 C157 C162 -33.3(8) no . . . .
C152 C151 C157 C158 -33.4(9) no . . . .
C152 C151 C157 C162 141.6(5) no . . . .
C157 C151 C152 C153 177.5(5) no . . . .
C157 C151 C152 C155 -8.3(8) no . . . .
C151 C157 C158 C159 174.2(5) no . . . .
C151 C157 C162 C161 -171.8(5) no . . . .
C158 C157 C162 C161 3.6(9) no . . . .
C162 C157 C158 C159 -1.0(9) no . . . .
C157 C158 C159 C160 -3.7(10) no . . . .
C158 C159 C160 N163 -176.2(6) no . . . .
C158 C159 C160 C161 5.6(10) no . . . .
N163 C160 C161 C162 178.8(6) no . . . .
C159 C160 C161 C162 -2.9(10) no . . . .
C160 C161 C162 C157 -1.7(10) no . . . .

loop_
_platon_squeeze_void_nr
_platon_squeeze_void_average_x
_platon_squeeze_void_average_y
_platon_squeeze_void_average_z
_platon_squeeze_void_volume
_platon_squeeze_void_count_electrons
_platon_squeeze_void_content
1 0.000 0.004 0.000 1153 258 ' '
2 0.500 0.710 0.000 1153 258 ' '
3 0.154 0.371 0.115 5 0 ' '
4 0.654 0.871 0.115 5 0 ' '
5 0.500 0.418 0.500 1153 258 ' '
6 1.000 -0.082 0.500 1153 258 ' '
7 0.345 0.871 0.385 5 0 ' '
8 0.845 0.371 0.385 5 0 ' '
9 0.154 0.629 0.615 5 0 ' '
10 0.654 0.129 0.615 5 0 ' '
11 0.345 0.129 0.885 4 0 ' '
12 0.845 0.629 0.885 4 0 ' '
